data_4124905
loop_
_publ_author_name
'Jansze, Suzanne M.'
'Cecot, Giacomo'
'Wise, Matthew D.'
'Zhurov, Konstantin O.'
'Ronson, Tanya K.'
'Castilla, Ana M.'
'Finelli, Alba'
'Pattison, Philip'
'Solari, Euro'
'Scopelliti, Rosario'
'Zelinskii, Genrikh E.'
'Vologzhanina, Anna V.'
'Voloshin, Yan Z.'
'Nitschke, Jonathan R.'
'Severin, Kay'

_publ_section_title
;
 Ligand Aspect Ratio as a Decisive Factor for the Self-Assembly of
 Coordination Cages.
;
_journal_issue 6
_journal_name_full 'Journal of the American Chemical Society'
_journal_page_first 2046
_journal_page_last 2054
_journal_paper_doi 10.1021/jacs.5b13190
_journal_volume 138
_journal_year 2016
_chemical_formula_moiety 'C216 H216 B12 Fe10 N60 O36, 8(C2 F6 N O4 S2), 2.5(C4 H10 O)'
_chemical_formula_sum 'C244 H244 B12 F48 Fe10 N69 O70.5 S16'
_chemical_formula_weight 7384.25
_space_group_crystal_system triclinic
_space_group_IT_number 2
_space_group_name_Hall '-P 1'
_space_group_name_H-M_alt 'P -1'
_symmetry_space_group_name_Hall '-P 1'
_symmetry_space_group_name_H-M 'P -1'
_atom_sites_solution_hydrogens geom
_audit_creation_method SHELXL-2014/7
_cell_angle_alpha 96.234(3)
_cell_angle_beta 114.116(4)
_cell_angle_gamma 110.958(3)
_cell_formula_units_Z 2
_cell_length_a 28.1130(10)
_cell_length_b 28.7242(11)
_cell_length_c 29.2660(11)
_cell_measurement_reflns_used 17963
_cell_measurement_temperature 120(2)
_cell_measurement_theta_max 22.6630
_cell_measurement_theta_min 1.5210
_cell_volume 19222.6(16)
_computing_cell_refinement
;
CrysAlisPro, Agilent Technologies,
Version 1.171.37.34 (release 22-05-2014 CrysAlis171 .NET)
(compiled May 22 2014,16:03:01)
;
_computing_data_collection
;
CrysAlisPro, Agilent Technologies,
Version 1.171.37.34 (release 22-05-2014 CrysAlis171 .NET)
(compiled May 22 2014,16:03:01)
;
_computing_data_reduction
;
CrysAlisPro, Agilent Technologies,
Version 1.171.37.34 (release 22-05-2014 CrysAlis171 .NET)
(compiled May 22 2014,16:03:01)
;
_computing_structure_refinement 'SHELXL-2014/7 (Sheldrick, 2014)'
_computing_structure_solution 'SHELXT (Sheldrick, 2014)'
_diffrn_ambient_temperature 120(2)
_diffrn_detector 'CCD plate'
_diffrn_measured_fraction_theta_full 0.985
_diffrn_measured_fraction_theta_max 0.985
_diffrn_measurement_device 'abstract diffractometer'
_diffrn_measurement_device_type 'dectris-CrysAlisPro-abstract goniometer imported dectris images'
_diffrn_measurement_method '\p scans'
_diffrn_radiation_monochromator synchrotron
_diffrn_radiation_probe x-ray
_diffrn_radiation_type synchrotron
_diffrn_radiation_wavelength 0.69480
_diffrn_reflns_av_R_equivalents 0.1369
_diffrn_reflns_av_unetI/netI 0.0518
_diffrn_reflns_laue_measured_fraction_full 0.985
_diffrn_reflns_laue_measured_fraction_max 0.985
_diffrn_reflns_limit_h_max 25
_diffrn_reflns_limit_h_min -25
_diffrn_reflns_limit_k_max 26
_diffrn_reflns_limit_k_min -26
_diffrn_reflns_limit_l_max 26
_diffrn_reflns_limit_l_min -26
_diffrn_reflns_number 239563
_diffrn_reflns_point_group_measured_fraction_full 0.985
_diffrn_reflns_point_group_measured_fraction_max 0.985
_diffrn_reflns_theta_full 18.410
_diffrn_reflns_theta_max 18.410
_diffrn_reflns_theta_min 1.523
_diffrn_source synchrotron
_exptl_absorpt_coefficient_mu 0.470
_exptl_absorpt_correction_T_max 1.00000
_exptl_absorpt_correction_T_min 0.79210
_exptl_absorpt_correction_type multi-scan
_exptl_absorpt_process_details
;
CrysAlisPro, Agilent Technologies,
Version 1.171.37.34 (release 22-05-2014 CrysAlis171 .NET)
(compiled May 22 2014,16:03:01)
Empirical absorption correction using spherical harmonics,
 implemented in SCALE3 ABSPACK scaling algorithm.
;
_exptl_crystal_colour 'dark red'
_exptl_crystal_density_diffrn 1.276
_exptl_crystal_description prism
_exptl_crystal_F_000 7526
_exptl_crystal_size_max 0.600
_exptl_crystal_size_mid 0.500
_exptl_crystal_size_min 0.400
_refine_diff_density_max 0.851
_refine_diff_density_min -0.459
_refine_diff_density_rms 0.080
_refine_ls_extinction_method none
_refine_ls_goodness_of_fit_ref 1.139
_refine_ls_hydrogen_treatment constr
_refine_ls_matrix_type full
_refine_ls_number_parameters 4111
_refine_ls_number_reflns 29814
_refine_ls_number_restraints 9855
_refine_ls_restrained_S_all 1.142
_refine_ls_R_factor_all 0.1215
_refine_ls_R_factor_gt 0.1097
_refine_ls_shift/su_max 0.001
_refine_ls_shift/su_mean 0.000
_refine_ls_structure_factor_coef Fsqd
_refine_ls_weighting_details 'w=1/[\s^2^(Fo^2^)+(0.1500P)^2^+50.0000P] where P=(Fo^2^+2Fc^2^)/3'
_refine_ls_weighting_scheme calc
_refine_ls_wR_factor_gt 0.2987
_refine_ls_wR_factor_ref 0.3078
_reflns_Friedel_coverage 0.000
_reflns_number_gt 23683
_reflns_number_total 29814
_reflns_threshold_expression 'I > 2\s(I)'
_cod_data_source_file ja5b13190_si_007.cif
_cod_data_source_block sjnmn_sq
_cod_depositor_comments 'Adding full bibliography for 4124901--4124909.cif.'
_cod_original_cell_volume 19222.6(14)
_cod_original_formula_sum 'C244 H244 B12 F48 Fe10 N69 O70.50 S16'
_cod_database_code 4124905
_shelx_shelxl_version_number 2014/7
_shelx_space_group_comment
;
The symmetry employed for this shelxl refinement is uniquely defined
by the following loop, which should always be used as a source of
symmetry information in preference to the above space-group names.
They are only intended as comments.
;
_shelx_estimated_absorpt_t_min 0.766
_shelx_estimated_absorpt_t_max 0.834

loop_
_space_group_symop_operation_xyz
'x, y, z'
'-x, -y, -z'

loop_
_atom_site_label
_atom_site_type_symbol
_atom_site_fract_x
_atom_site_fract_y
_atom_site_fract_z
_atom_site_U_iso_or_equiv
_atom_site_adp_type
_atom_site_occupancy
_atom_site_site_symmetry_order
_atom_site_calc_flag
_atom_site_refinement_flags_posn
_atom_site_refinement_flags_adp
_atom_site_refinement_flags_occupancy
_atom_site_disorder_assembly
_atom_site_disorder_group
Fe1 Fe 0.27083(7) -0.02507(7) 0.98569(6) 0.1020(5) Uani 1 1 d . . . . .
Fe2 Fe -0.10966(7) 0.32123(7) 0.50944(7) 0.1112(6) Uani 1 1 d . . . . .
Fe3 Fe 0.33978(7) -0.00810(7) 0.33553(6) 0.1042(5) Uani 1 1 d . . . . .
Fe4 Fe 0.74393(8) 0.65090(8) 0.93160(7) 0.1157(6) Uani 1 1 d . . . . .
Fe5 Fe 0.08948(7) 0.15265(7) 0.74784(6) 0.1106(6) Uani 1 1 d . . . . .
Fe6 Fe 0.29454(7) -0.01415(7) 0.65636(6) 0.1067(6) Uani 1 1 d . . . . .
Fe7 Fe 0.10293(7) 0.15027(7) 0.41035(7) 0.1097(6) Uani 1 1 d . . . . .
Fe8 Fe 0.32048(7) 0.49808(7) 0.65398(6) 0.1061(5) Uani 1 1 d . . . . .
Fe9 Fe 0.46193(9) 0.34103(7) 0.97346(7) 0.1223(6) Uani 1 1 d . . . . .
Fe10 Fe 0.56217(8) 0.30232(8) 0.66760(7) 0.1150(6) Uani 1 1 d . . . . .
B1 B 0.1198(5) 0.0720(5) 0.7949(4) 0.115(3) Uani 1 1 d D U . . .
B2 B 0.0576(5) 0.2321(5) 0.7008(5) 0.120(3) Uani 1 1 d D U . . .
N1 N 0.2700(4) -0.0933(3) 0.9715(3) 0.105(2) Uani 1 1 d D U . . .
N2 N 0.2097(4) -0.0550(4) 0.9109(3) 0.102(2) Uani 1 1 d D U . . .
N3 N 0.0607(5) 0.1162(4) 0.7888(4) 0.131(3) Uani 1 1 d D U . . .
N4 N 0.0765(4) 0.0864(4) 0.7129(3) 0.125(3) Uani 1 1 d D U . . .
N5 N 0.1640(4) 0.1603(4) 0.7935(3) 0.115(3) Uani 1 1 d D U . . .
N6 N 0.0539(4) 0.1910(4) 0.7655(4) 0.119(3) Uani 1 1 d D U . . .
N7 N 0.0372(4) 0.1420(4) 0.6779(3) 0.119(3) Uani 1 1 d D U . . .
N8 N 0.1384(4) 0.2142(4) 0.7427(4) 0.140(4) Uani 1 1 d D U . . .
N9 N -0.0453(4) 0.3526(4) 0.5826(3) 0.107(3) Uani 1 1 d D U . . .
N10 N -0.1065(4) 0.3905(4) 0.5233(4) 0.111(3) Uani 1 1 d D U . . .
O41 O 0.0707(4) 0.0746(4) 0.8014(3) 0.137(3) Uani 1 1 d D U . . .
O42 O 0.0989(4) 0.0544(3) 0.7375(3) 0.135(3) Uani 1 1 d D U . . .
O43 O 0.1719(3) 0.1234(3) 0.8184(3) 0.129(2) Uani 1 1 d D U . . .
O44 O 0.0491(4) 0.2318(3) 0.7467(3) 0.128(2) Uani 1 1 d D U . . .
O45 O 0.0214(4) 0.1797(3) 0.6610(3) 0.128(2) Uani 1 1 d D U . . .
O46 O 0.1195(3) 0.2457(4) 0.7155(4) 0.144(3) Uani 1 1 d D U . . .
C1 C 0.3052(5) -0.1113(5) 1.0030(4) 0.115(3) Uani 1 1 d D U . . .
H1 H 0.3353 -0.0888 1.0369 0.138 Uiso 1 1 calc R U . . .
C2 C 0.2990(6) -0.1608(5) 0.9879(5) 0.127(4) Uani 1 1 d D U . . .
H2 H 0.3242 -0.1722 1.0116 0.152 Uiso 1 1 calc R U . . .
C3 C 0.2567(6) -0.1942(5) 0.9388(5) 0.133(4) Uani 1 1 d D U . . .
H3 H 0.2519 -0.2288 0.9281 0.159 Uiso 1 1 calc R U . . .
C4 C 0.2218(5) -0.1759(5) 0.9060(4) 0.123(4) Uani 1 1 d D U . . .
H4 H 0.1918 -0.1980 0.8719 0.147 Uiso 1 1 calc R U . . .
C5 C 0.2301(5) -0.1267(4) 0.9220(4) 0.112(3) Uani 1 1 d D U . . .
C6 C 0.1964(5) -0.1027(5) 0.8907(4) 0.112(3) Uani 1 1 d D U . . .
H6 H 0.1653 -0.1218 0.8562 0.134 Uiso 1 1 calc R U . . .
C7 C 0.1813(5) -0.0289(4) 0.8781(4) 0.106(3) Uani 1 1 d D U . . .
C8 C 0.1415(5) -0.0166(5) 0.8848(4) 0.110(3) Uani 1 1 d D U . . .
H8 H 0.1294 -0.0278 0.9093 0.132 Uiso 1 1 calc R U . . .
C9 C 0.1194(5) 0.0121(4) 0.8560(4) 0.110(3) Uani 1 1 d D U . . .
H9 H 0.0904 0.0192 0.8598 0.132 Uiso 1 1 calc R U . . .
C10 C 0.1374(5) 0.0315(4) 0.8213(4) 0.113(3) Uani 1 1 d D U . . .
C11 C 0.1761(5) 0.0166(4) 0.8145(4) 0.108(3) Uani 1 1 d D U . . .
H11 H 0.1879 0.0275 0.7897 0.130 Uiso 1 1 calc R U . . .
C12 C 0.1986(5) -0.0133(4) 0.8417(4) 0.104(3) Uani 1 1 d D U . . .
H12 H 0.2250 -0.0231 0.8359 0.125 Uiso 1 1 calc R U . . .
C13 C 0.0338(6) 0.1325(5) 0.8078(5) 0.131(4) Uani 1 1 d D U . . .
C14 C 0.0267(5) 0.1762(5) 0.7916(5) 0.120(3) Uani 1 1 d D U . . .
C15 C 0.0132(7) 0.1093(7) 0.8436(6) 0.174(6) Uani 1 1 d D U . . .
H15A H 0.0171 0.1370 0.8696 0.261 Uiso 1 1 calc R U . . .
H15B H 0.0366 0.0921 0.8617 0.261 Uiso 1 1 calc R U . . .
H15C H -0.0277 0.0836 0.8230 0.261 Uiso 1 1 calc R U . . .
C16 C -0.0082(6) 0.1995(5) 0.8027(5) 0.130(4) Uani 1 1 d D U . . .
H16A H -0.0093 0.2268 0.7855 0.195 Uiso 1 1 calc R U . . .
H16B H 0.0095 0.2148 0.8407 0.195 Uiso 1 1 calc R U . . .
H16C H -0.0479 0.1723 0.7893 0.195 Uiso 1 1 calc R U . . .
C17 C 0.0387(5) 0.0641(4) 0.6634(4) 0.115(3) Uani 1 1 d D U . . .
C18 C 0.0184(5) 0.0998(4) 0.6414(4) 0.110(3) Uani 1 1 d D U . . .
C19 C 0.0198(6) 0.0099(4) 0.6354(5) 0.133(4) Uani 1 1 d D U . . .
H19A H -0.0228 -0.0085 0.6171 0.199 Uiso 1 1 calc R U . . .
H19B H 0.0355 -0.0075 0.6606 0.199 Uiso 1 1 calc R U . . .
H19C H 0.0339 0.0096 0.6099 0.199 Uiso 1 1 calc R U . . .
C20 C -0.0190(6) 0.0921(5) 0.5851(4) 0.129(4) Uani 1 1 d D U . . .
H20A H -0.0599 0.0716 0.5754 0.193 Uiso 1 1 calc R U . . .
H20B H -0.0086 0.0734 0.5636 0.193 Uiso 1 1 calc R U . . .
H20C H -0.0132 0.1261 0.5791 0.193 Uiso 1 1 calc R U . . .
C21 C 0.2094(4) 0.1964(4) 0.7970(4) 0.104(3) Uani 1 1 d D U . . .
C22 C 0.1952(5) 0.2314(4) 0.7691(5) 0.115(3) Uani 1 1 d D U . . .
C23 C 0.2691(4) 0.1992(5) 0.8232(5) 0.118(4) Uani 1 1 d D U . . .
H23A H 0.2661 0.1638 0.8175 0.178 Uiso 1 1 calc R U . . .
H23B H 0.2879 0.2164 0.8609 0.178 Uiso 1 1 calc R U . . .
H23C H 0.2922 0.2193 0.8084 0.178 Uiso 1 1 calc R U . . .
C24 C 0.2357(5) 0.2831(5) 0.7717(5) 0.126(4) Uani 1 1 d D U . . .
H24A H 0.2336 0.2819 0.7373 0.190 Uiso 1 1 calc R U . . .
H24B H 0.2755 0.2916 0.7979 0.190 Uiso 1 1 calc R U . . .
H24C H 0.2248 0.3098 0.7815 0.190 Uiso 1 1 calc R U . . .
C25 C 0.0359(5) 0.2706(4) 0.6737(4) 0.117(3) Uani 1 1 d D U . . .
C26 C -0.0146(5) 0.2706(5) 0.6697(5) 0.131(4) Uani 1 1 d D U . . .
H26 H -0.0326 0.2506 0.6869 0.158 Uiso 1 1 calc R U . . .
C27 C -0.0402(5) 0.2989(5) 0.6416(5) 0.130(4) Uani 1 1 d D U . . .
H27 H -0.0741 0.2992 0.6409 0.155 Uiso 1 1 calc R U . . .
C28 C -0.0157(5) 0.3266(5) 0.6145(5) 0.117(3) Uani 1 1 d D U . . .
C29 C 0.0370(5) 0.3304(5) 0.6208(4) 0.118(3) Uani 1 1 d D U . . .
H29 H 0.0568 0.3527 0.6062 0.141 Uiso 1 1 calc R U . . .
C30 C 0.0608(5) 0.3010(5) 0.6488(5) 0.120(3) Uani 1 1 d D U . . .
H30 H 0.0958 0.3019 0.6509 0.143 Uiso 1 1 calc R U . . .
C31 C -0.0337(6) 0.3987(5) 0.6035(5) 0.124(4) Uani 1 1 d D U . . .
H31 H -0.0039 0.4171 0.6387 0.149 Uiso 1 1 calc R U . . .
C32 C -0.0668(6) 0.4226(5) 0.5725(5) 0.133(4) Uani 1 1 d D U . . .
C33 C -0.0582(7) 0.4728(5) 0.5885(5) 0.172(6) Uani 1 1 d D U . . .
H33 H -0.0284 0.4949 0.6227 0.206 Uiso 1 1 calc R U . . .
C34 C -0.0933(8) 0.4913(6) 0.5543(6) 0.184(7) Uani 1 1 d D U . . .
H34 H -0.0891 0.5256 0.5652 0.221 Uiso 1 1 calc R U . . .
C35 C -0.1335(6) 0.4592(5) 0.5054(5) 0.143(4) Uani 1 1 d D U . . .
H35 H -0.1570 0.4712 0.4807 0.172 Uiso 1 1 calc R U . . .
C36 C -0.1401(5) 0.4096(5) 0.4918(5) 0.119(3) Uani 1 1 d D U . . .
H36 H -0.1703 0.3871 0.4580 0.143 Uiso 1 1 calc R U . . .
B3 B 0.3145(5) 0.0001(5) 0.7663(4) 0.113(3) Uani 1 1 d D U . . .
B4 B 0.2749(5) -0.0288(5) 0.5465(4) 0.105(3) Uani 1 1 d D U . . .
N11 N 0.3357(4) 0.0022(4) 1.0588(3) 0.102(2) Uani 1 1 d D U . . .
N12 N 0.3365(4) 0.0053(4) 0.9726(3) 0.101(2) Uani 1 1 d D U . . .
N13 N 0.3267(4) 0.0488(4) 0.7083(3) 0.117(3) Uani 1 1 d D U . . .
N14 N 0.2375(3) -0.0386(4) 0.6779(3) 0.104(3) Uani 1 1 d D U . . .
N15 N 0.3390(4) -0.0370(4) 0.7085(3) 0.113(3) Uani 1 1 d D U . . .
N16 N 0.3329(4) 0.0359(4) 0.6301(3) 0.109(3) Uani 1 1 d D U . . .
N17 N 0.2250(4) -0.0293(4) 0.5943(3) 0.108(3) Uani 1 1 d D U . . .
N18 N 0.3030(4) -0.0636(4) 0.6171(3) 0.111(3) Uani 1 1 d D U . . .
N19 N 0.2717(4) -0.0402(4) 0.3456(3) 0.105(3) Uani 1 1 d D U . . .
N20 N 0.2778(4) -0.0380(4) 0.2616(3) 0.105(3) Uani 1 1 d D U . . .
O47 O 0.3286(3) 0.0524(3) 0.7571(3) 0.120(2) Uani 1 1 d D U . . .
O48 O 0.2521(3) -0.0350(3) 0.7297(3) 0.111(2) Uani 1 1 d D U . . .
O49 O 0.3528(3) -0.0212(3) 0.7605(3) 0.122(2) Uani 1 1 d D U . . .
O50 O 0.3253(3) 0.0216(3) 0.5803(3) 0.113(2) Uani 1 1 d D U . . .
O51 O 0.2217(3) -0.0294(3) 0.5456(3) 0.110(2) Uani 1 1 d D U . . .
O52 O 0.2845(3) -0.0729(3) 0.5641(3) 0.113(2) Uani 1 1 d D U . . .
C37 C 0.3326(5) 0.0073(5) 1.1035(4) 0.112(3) Uani 1 1 d D U . . .
H37 H 0.2957 -0.0080 1.1020 0.134 Uiso 1 1 calc R U . . .
C38 C 0.3817(5) 0.0341(5) 1.1514(4) 0.115(3) Uani 1 1 d D U . . .
H38 H 0.3777 0.0377 1.1822 0.138 Uiso 1 1 calc R U . . .
C39 C 0.4359(5) 0.0559(5) 1.1562(4) 0.127(4) Uani 1 1 d D U . . .
H39 H 0.4700 0.0736 1.1894 0.152 Uiso 1 1 calc R U . . .
C40 C 0.4384(5) 0.0507(5) 1.1102(4) 0.118(4) Uani 1 1 d D U . . .
H40 H 0.4752 0.0647 1.1113 0.141 Uiso 1 1 calc R U . . .
C41 C 0.3897(4) 0.0260(5) 1.0634(4) 0.108(3) Uani 1 1 d D U . . .
C42 C 0.3868(5) 0.0242(5) 1.0130(4) 0.109(3) Uani 1 1 d D U . . .
H42 H 0.4212 0.0366 1.0098 0.131 Uiso 1 1 calc R U . . .
C43 C 0.3350(5) 0.0062(4) 0.9229(4) 0.104(3) Uani 1 1 d D U . . .
C44 C 0.3447(5) 0.0516(4) 0.9091(4) 0.109(3) Uani 1 1 d D U . . .
H44 H 0.3560 0.0834 0.9332 0.131 Uiso 1 1 calc R U . . .
C45 C 0.3378(5) 0.0499(4) 0.8594(4) 0.110(3) Uani 1 1 d D U . . .
H45 H 0.3430 0.0808 0.8491 0.132 Uiso 1 1 calc R U . . .
C46 C 0.3236(5) 0.0048(4) 0.8242(4) 0.108(3) Uani 1 1 d D U . . .
C47 C 0.3161(5) -0.0393(5) 0.8405(4) 0.113(3) Uani 1 1 d D U . . .
H47 H 0.3066 -0.0708 0.8170 0.136 Uiso 1 1 calc R U . . .
C48 C 0.3220(5) -0.0395(4) 0.8896(4) 0.106(3) Uani 1 1 d D U . . .
H48 H 0.3173 -0.0702 0.9001 0.128 Uiso 1 1 calc R U . . .
C49 C 0.3565(5) 0.0929(4) 0.7036(4) 0.116(3) Uani 1 1 d D U . . .
C50 C 0.3550(5) 0.0849(4) 0.6540(4) 0.111(3) Uani 1 1 d D U . . .
C51 C 0.3911(6) 0.1426(5) 0.7464(5) 0.146(5) Uani 1 1 d D U . . .
H51A H 0.4261 0.1421 0.7729 0.219 Uiso 1 1 calc R U . . .
H51B H 0.3678 0.1470 0.7625 0.219 Uiso 1 1 calc R U . . .
H51C H 0.4023 0.1716 0.7323 0.219 Uiso 1 1 calc R U . . .
C52 C 0.3729(6) 0.1267(5) 0.6304(5) 0.137(4) Uani 1 1 d D U . . .
H52A H 0.3524 0.1122 0.5921 0.205 Uiso 1 1 calc R U . . .
H52B H 0.4149 0.1412 0.6434 0.205 Uiso 1 1 calc R U . . .
H52C H 0.3631 0.1545 0.6401 0.205 Uiso 1 1 calc R U . . .
C53 C 0.1838(4) -0.0520(5) 0.6456(4) 0.106(3) Uani 1 1 d D U . . .
C54 C 0.1745(4) -0.0500(5) 0.5934(4) 0.105(3) Uani 1 1 d D U . . .
C55 C 0.1381(5) -0.0637(5) 0.6614(4) 0.112(4) Uani 1 1 d D U . . .
H55A H 0.1030 -0.0650 0.6330 0.169 Uiso 1 1 calc R U . . .
H55B H 0.1520 -0.0362 0.6931 0.169 Uiso 1 1 calc R U . . .
H55C H 0.1291 -0.0974 0.6685 0.169 Uiso 1 1 calc R U . . .
C56 C 0.1180(4) -0.0690(5) 0.5464(4) 0.125(4) Uani 1 1 d D U . . .
H56A H 0.1239 -0.0608 0.5169 0.188 Uiso 1 1 calc R U . . .
H56B H 0.0958 -0.0519 0.5528 0.188 Uiso 1 1 calc R U . . .
H56C H 0.0965 -0.1068 0.5380 0.188 Uiso 1 1 calc R U . . .
C57 C 0.3532(5) -0.0727(5) 0.6951(4) 0.115(3) Uani 1 1 d D U . . .
C58 C 0.3321(5) -0.0887(5) 0.6401(4) 0.111(3) Uani 1 1 d D U . . .
C59 C 0.3812(5) -0.0983(5) 0.7329(4) 0.123(4) Uani 1 1 d D U . . .
H59A H 0.3812 -0.1284 0.7135 0.184 Uiso 1 1 calc R U . . .
H59B H 0.3594 -0.1100 0.7517 0.184 Uiso 1 1 calc R U . . .
H59C H 0.4214 -0.0731 0.7581 0.184 Uiso 1 1 calc R U . . .
C60 C 0.3444(5) -0.1255(5) 0.6119(4) 0.116(3) Uani 1 1 d D U . . .
H60A H 0.3083 -0.1505 0.5806 0.174 Uiso 1 1 calc R U . . .
H60B H 0.3602 -0.1445 0.6351 0.174 Uiso 1 1 calc R U . . .
H60C H 0.3727 -0.1059 0.6015 0.174 Uiso 1 1 calc R U . . .
C61 C 0.2688(5) -0.0353(4) 0.4890(4) 0.104(3) Uani 1 1 d D U . . .
C62 C 0.2493(5) -0.0057(5) 0.4589(4) 0.106(3) Uani 1 1 d D U . . .
H62 H 0.2363 0.0167 0.4711 0.127 Uiso 1 1 calc R U . . .
C63 C 0.2484(5) -0.0083(5) 0.4103(4) 0.110(3) Uani 1 1 d D U . . .
H63 H 0.2330 0.0107 0.3888 0.131 Uiso 1 1 calc R U . . .
C64 C 0.2702(5) -0.0387(4) 0.3946(4) 0.100(3) Uani 1 1 d D U . . .
C65 C 0.2889(5) -0.0699(5) 0.4235(4) 0.105(3) Uani 1 1 d D U . . .
H65 H 0.3017 -0.0925 0.4113 0.126 Uiso 1 1 calc R U . . .
C66 C 0.2881(5) -0.0669(4) 0.4703(4) 0.107(3) Uani 1 1 d D U . . .
H66 H 0.3014 -0.0875 0.4908 0.128 Uiso 1 1 calc R U . . .
C67 C 0.2228(5) -0.0628(5) 0.3037(4) 0.117(4) Uani 1 1 d D U . . .
H67 H 0.1875 -0.0790 0.3049 0.140 Uiso 1 1 calc R U . . .
C68 C 0.2229(4) -0.0630(5) 0.2544(4) 0.116(3) Uani 1 1 d D U . . .
C69 C 0.1749(5) -0.0849(6) 0.2067(4) 0.142(5) Uani 1 1 d D U . . .
H69 H 0.1376 -0.1019 0.2039 0.171 Uiso 1 1 calc R U . . .
C70 C 0.1801(5) -0.0828(6) 0.1616(4) 0.143(5) Uani 1 1 d D U . . .
H70 H 0.1469 -0.0978 0.1278 0.171 Uiso 1 1 calc R U . . .
C71 C 0.2346(5) -0.0582(5) 0.1682(4) 0.127(4) Uani 1 1 d D U . . .
H71 H 0.2401 -0.0563 0.1384 0.153 Uiso 1 1 calc R U . . .
C72 C 0.2820(5) -0.0362(5) 0.2176(4) 0.117(4) Uani 1 1 d D U . . .
H72 H 0.3195 -0.0189 0.2208 0.141 Uiso 1 1 calc R U . . .
B5 B 0.0232(5) 0.1788(5) 0.4371(5) 0.118(3) Uani 1 1 d D U . . .
B6 B 0.1823(5) 0.1210(5) 0.3843(4) 0.112(3) Uani 1 1 d D U . . .
N21 N -0.1637(4) 0.2925(4) 0.5375(4) 0.112(3) Uani 1 1 d D U . . .
N22 N -0.1138(4) 0.2522(4) 0.5022(3) 0.110(3) Uani 1 1 d D U . . .
N23 N 0.0315(4) 0.1485(4) 0.3629(4) 0.125(3) Uani 1 1 d D U . . .
N24 N 0.0633(4) 0.1190(4) 0.4467(4) 0.110(3) Uani 1 1 d D U . . .
N25 N 0.1200(4) 0.2135(4) 0.4526(4) 0.127(3) Uani 1 1 d D U . . .
N26 N 0.0860(4) 0.1092(4) 0.3461(3) 0.112(3) Uani 1 1 d D U . . .
N27 N 0.1437(4) 0.1128(4) 0.4431(3) 0.110(3) Uani 1 1 d D U . . .
N28 N 0.1731(4) 0.1957(4) 0.4142(4) 0.116(3) Uani 1 1 d D U . . .
N29 N 0.3392(3) 0.0601(3) 0.3380(3) 0.098(2) Uani 1 1 d D U . . .
N30 N 0.4017(4) 0.0260(4) 0.3175(3) 0.101(2) Uani 1 1 d D U . . .
O53 O 0.0028(3) 0.1708(3) 0.3796(3) 0.130(2) Uani 1 1 d D U . . .
O54 O 0.0188(3) 0.1284(3) 0.4476(3) 0.118(2) Uani 1 1 d D U . . .
O55 O 0.0830(3) 0.2218(3) 0.4686(3) 0.132(2) Uani 1 1 d D U . . .
O56 O 0.1228(3) 0.0909(3) 0.3404(3) 0.119(2) Uani 1 1 d D U . . .
O57 O 0.1864(3) 0.1084(3) 0.4334(3) 0.116(2) Uani 1 1 d D U . . .
O58 O 0.2022(3) 0.1782(3) 0.3940(3) 0.121(2) Uani 1 1 d D U . . .
C73 C -0.1851(6) 0.3172(5) 0.5579(5) 0.130(4) Uani 1 1 d D U . . .
H73 H -0.1756 0.3527 0.5589 0.156 Uiso 1 1 calc R U . . .
C74 C -0.2210(6) 0.2930(6) 0.5779(6) 0.143(4) Uani 1 1 d D U . . .
H74 H -0.2361 0.3117 0.5921 0.171 Uiso 1 1 calc R U . . .
C75 C -0.2343(6) 0.2427(6) 0.5771(6) 0.154(5) Uani 1 1 d D U . . .
H75 H -0.2574 0.2261 0.5922 0.184 Uiso 1 1 calc R U . . .
C76 C -0.2139(6) 0.2161(5) 0.5541(6) 0.150(4) Uani 1 1 d D U . . .
H76 H -0.2253 0.1799 0.5506 0.180 Uiso 1 1 calc R U . . .
C77 C -0.1771(5) 0.2417(5) 0.5364(5) 0.125(3) Uani 1 1 d D U . . .
C78 C -0.1485(5) 0.2207(5) 0.5151(5) 0.127(4) Uani 1 1 d D U . . .
H78 H -0.1549 0.1853 0.5107 0.153 Uiso 1 1 calc R U . . .
C79 C -0.0827(5) 0.2309(5) 0.4844(4) 0.114(3) Uani 1 1 d D U . . .
C80 C -0.0963(5) 0.2201(5) 0.4325(4) 0.120(3) Uani 1 1 d D U . . .
H80 H -0.1282 0.2237 0.4075 0.144 Uiso 1 1 calc R U . . .
C81 C -0.0633(5) 0.2039(5) 0.4172(5) 0.125(4) Uani 1 1 d D U . . .
H81 H -0.0713 0.1989 0.3817 0.150 Uiso 1 1 calc R U . . .
C82 C -0.0184(5) 0.1945(5) 0.4515(4) 0.116(3) Uani 1 1 d D U . . .
C83 C -0.0076(5) 0.2041(5) 0.5028(4) 0.120(3) Uani 1 1 d D U . . .
H83 H 0.0235 0.1994 0.5279 0.144 Uiso 1 1 calc R U . . .
C84 C -0.0403(5) 0.2201(5) 0.5191(4) 0.117(3) Uani 1 1 d D U . . .
H84 H -0.0335 0.2237 0.5541 0.140 Uiso 1 1 calc R U . . .
C85 C 0.0068(5) 0.1239(5) 0.3139(4) 0.113(3) Uani 1 1 d D U . . .
C86 C 0.0408(5) 0.1018(5) 0.3030(4) 0.113(3) Uani 1 1 d D U . . .
C87 C -0.0512(5) 0.1177(6) 0.2741(4) 0.132(4) Uani 1 1 d D U . . .
H87A H -0.0463 0.1362 0.2489 0.198 Uiso 1 1 calc R U . . .
H87B H -0.0680 0.1322 0.2918 0.198 Uiso 1 1 calc R U . . .
H87C H -0.0771 0.0805 0.2556 0.198 Uiso 1 1 calc R U . . .
C88 C 0.0259(5) 0.0739(5) 0.2501(4) 0.128(4) Uani 1 1 d D U . . .
H88A H -0.0015 0.0829 0.2237 0.192 Uiso 1 1 calc R U . . .
H88B H 0.0082 0.0361 0.2446 0.192 Uiso 1 1 calc R U . . .
H88C H 0.0613 0.0840 0.2469 0.192 Uiso 1 1 calc R U . . .
C89 C 0.0823(5) 0.0923(5) 0.4760(5) 0.114(3) Uani 1 1 d D U . . .
C90 C 0.1298(5) 0.0864(5) 0.4728(4) 0.112(3) Uani 1 1 d D U . . .
C91 C 0.0576(6) 0.0710(5) 0.5097(5) 0.129(4) Uani 1 1 d D U . . .
H91A H 0.0266 0.0810 0.5060 0.193 Uiso 1 1 calc R U . . .
H91B H 0.0883 0.0852 0.5464 0.193 Uiso 1 1 calc R U . . .
H91C H 0.0416 0.0328 0.4988 0.193 Uiso 1 1 calc R U . . .
C92 C 0.1575(6) 0.0542(5) 0.4973(5) 0.126(4) Uani 1 1 d D U . . .
H92A H 0.1394 0.0197 0.4719 0.189 Uiso 1 1 calc R U . . .
H92B H 0.1523 0.0501 0.5280 0.189 Uiso 1 1 calc R U . . .
H92C H 0.1991 0.0713 0.5082 0.189 Uiso 1 1 calc R U . . .
C93 C 0.1675(5) 0.2553(5) 0.4657(6) 0.142(4) Uani 1 1 d D U . . .
C94 C 0.2006(5) 0.2441(4) 0.4435(5) 0.123(4) Uani 1 1 d D U . . .
C95 C 0.1829(6) 0.3090(5) 0.4962(7) 0.178(7) Uani 1 1 d D U . . .
H95A H 0.1663 0.3267 0.4719 0.267 Uiso 1 1 calc R U . . .
H95B H 0.2252 0.3292 0.5160 0.267 Uiso 1 1 calc R U . . .
H95C H 0.1670 0.3059 0.5206 0.267 Uiso 1 1 calc R U . . .
C96 C 0.2611(5) 0.2808(5) 0.4561(6) 0.152(5) Uani 1 1 d D U . . .
H96A H 0.2836 0.2611 0.4576 0.228 Uiso 1 1 calc R U . . .
H96B H 0.2801 0.3071 0.4901 0.228 Uiso 1 1 calc R U . . .
H96C H 0.2593 0.2983 0.4289 0.228 Uiso 1 1 calc R U . . .
C97 C 0.2257(4) 0.1059(4) 0.3712(4) 0.104(3) Uani 1 1 d D U . . .
C98 C 0.2078(5) 0.0757(5) 0.3226(4) 0.114(3) Uani 1 1 d D U . . .
H98 H 0.1691 0.0649 0.2957 0.137 Uiso 1 1 calc R U . . .
C99 C 0.2448(4) 0.0603(5) 0.3111(4) 0.110(3) Uani 1 1 d D U . . .
H99 H 0.2312 0.0387 0.2771 0.132 Uiso 1 1 calc R U . . .
C100 C 0.3008(4) 0.0767(4) 0.3495(4) 0.101(3) Uani 1 1 d D U . . .
C101 C 0.3211(5) 0.1093(4) 0.3988(4) 0.103(3) Uani 1 1 d D U . . .
H101 H 0.3603 0.1218 0.4252 0.124 Uiso 1 1 calc R U . . .
C102 C 0.2834(4) 0.1232(5) 0.4086(4) 0.110(3) Uani 1 1 d D U . . .
H102 H 0.2974 0.1455 0.4423 0.132 Uiso 1 1 calc R U . . .
C103 C 0.3750(4) 0.0929(5) 0.3280(4) 0.101(3) Uani 1 1 d D U . . .
H103 H 0.3767 0.1265 0.3276 0.122 Uiso 1 1 calc R U . . .
C104 C 0.4123(4) 0.0761(4) 0.3173(4) 0.101(3) Uani 1 1 d D U . . .
C105 C 0.4547(4) 0.1060(4) 0.3068(4) 0.105(3) Uani 1 1 d D U . . .
H105 H 0.4613 0.1407 0.3064 0.126 Uiso 1 1 calc R U . . .
C106 C 0.4879(5) 0.0849(5) 0.2968(4) 0.112(3) Uani 1 1 d D U . . .
H106 H 0.5181 0.1053 0.2902 0.134 Uiso 1 1 calc R U . . .
C107 C 0.4768(5) 0.0349(5) 0.2963(4) 0.108(3) Uani 1 1 d D U . . .
H107 H 0.4986 0.0196 0.2886 0.130 Uiso 1 1 calc R U . . .
C108 C 0.4340(5) 0.0065(5) 0.3071(4) 0.108(3) Uani 1 1 d D U . . .
H108 H 0.4271 -0.0284 0.3072 0.129 Uiso 1 1 calc R U . . .
B7 B 0.1909(5) 0.4510(5) 0.5860(4) 0.115(3) Uani 1 1 d D U . . .
B8 B 0.4501(5) 0.5455(5) 0.7228(4) 0.114(3) Uani 1 1 d D U . . .
N31 N -0.1715(4) 0.2980(4) 0.4361(4) 0.115(3) Uani 1 1 d D U . . .
N32 N -0.0614(3) 0.3448(4) 0.4755(3) 0.104(2) Uani 1 1 d D U . . .
N33 N 0.2632(4) 0.4475(4) 0.6634(4) 0.125(3) Uani 1 1 d D U . . .
N34 N 0.2728(4) 0.5332(4) 0.6369(4) 0.122(3) Uani 1 1 d D U . . .
N35 N 0.2766(4) 0.4595(4) 0.5820(3) 0.123(3) Uani 1 1 d D U . . .
N36 N 0.3643(4) 0.4738(4) 0.7050(4) 0.130(3) Uani 1 1 d D U . . .
N37 N 0.3699(4) 0.5647(4) 0.7032(4) 0.124(3) Uani 1 1 d D U . . .
N38 N 0.3776(4) 0.5109(4) 0.6330(3) 0.115(3) Uani 1 1 d D U . . .
N39 N 0.7003(4) 0.6318(4) 0.8540(4) 0.115(3) Uani 1 1 d D U . . .
N40 N 0.8100(4) 0.6735(4) 0.9172(4) 0.131(3) Uani 1 1 d D U . . .
O59 O 0.2049(3) 0.4323(4) 0.6327(3) 0.137(3) Uani 1 1 d D U . . .
O60 O 0.2147(3) 0.5082(3) 0.5989(3) 0.137(3) Uani 1 1 d D U . . .
O61 O 0.2161(3) 0.4322(4) 0.5555(3) 0.135(3) Uani 1 1 d D U . . .
O62 O 0.4236(3) 0.4933(3) 0.7283(3) 0.144(3) Uani 1 1 d D U . . .
O63 O 0.4281(4) 0.5799(3) 0.7385(3) 0.139(3) Uani 1 1 d D U . . .
O64 O 0.4362(3) 0.5382(4) 0.6669(3) 0.134(3) Uani 1 1 d D U . . .
C109 C -0.2289(5) 0.2714(5) 0.4170(4) 0.118(3) Uani 1 1 d D U . . .
H109 H -0.2433 0.2619 0.4406 0.141 Uiso 1 1 calc R U . . .
C110 C -0.2680(5) 0.2572(5) 0.3645(5) 0.128(4) Uani 1 1 d D U . . .
H110 H -0.3086 0.2387 0.3522 0.154 Uiso 1 1 calc R U . . .
C111 C -0.2476(5) 0.2701(5) 0.3304(5) 0.128(4) Uani 1 1 d D U . . .
H111 H -0.2739 0.2606 0.2941 0.154 Uiso 1 1 calc R U . . .
C112 C -0.1890(5) 0.2968(5) 0.3488(4) 0.129(4) Uani 1 1 d D U . . .
H112 H -0.1745 0.3061 0.3253 0.155 Uiso 1 1 calc R U . . .
C113 C -0.1516(4) 0.3100(5) 0.4012(4) 0.117(3) Uani 1 1 d D U . . .
C114 C -0.0894(4) 0.3365(5) 0.4257(4) 0.120(4) Uani 1 1 d D U . . .
H114 H -0.0698 0.3475 0.4062 0.144 Uiso 1 1 calc R U . . .
C115 C 0.0013(4) 0.3720(4) 0.5014(4) 0.105(3) Uani 1 1 d D U . . .
C116 C 0.0331(5) 0.3456(5) 0.5001(5) 0.127(4) Uani 1 1 d D U . . .
H116 H 0.0140 0.3093 0.4820 0.152 Uiso 1 1 calc R U . . .
C117 C 0.0924(5) 0.3718(5) 0.5251(5) 0.122(4) Uani 1 1 d D U . . .
H117 H 0.1138 0.3530 0.5238 0.147 Uiso 1 1 calc R U . . .
C118 C 0.1225(4) 0.4241(4) 0.5518(4) 0.112(3) Uani 1 1 d D U . . .
C119 C 0.0898(5) 0.4494(5) 0.5534(5) 0.128(4) Uani 1 1 d D U . . .
H119 H 0.1092 0.4854 0.5725 0.153 Uiso 1 1 calc R U . . .
C120 C 0.0304(5) 0.4246(5) 0.5284(5) 0.124(4) Uani 1 1 d D U . . .
H120 H 0.0092 0.4436 0.5298 0.149 Uiso 1 1 calc R U . . .
C121 C 0.2778(4) 0.4201(5) 0.6941(5) 0.121(4) Uani 1 1 d D U . . .
C122 C 0.3396(5) 0.4376(5) 0.7211(5) 0.123(4) Uani 1 1 d D U . . .
C123 C 0.2353(6) 0.3771(5) 0.7020(6) 0.155(5) Uani 1 1 d D U . . .
H12A H 0.1983 0.3793 0.6884 0.233 Uiso 1 1 calc R U . . .
H12B H 0.2507 0.3805 0.7396 0.233 Uiso 1 1 calc R U . . .
H12C H 0.2292 0.3432 0.6833 0.233 Uiso 1 1 calc R U . . .
C124 C 0.3714(6) 0.4188(6) 0.7637(5) 0.144(5) Uani 1 1 d D U . . .
H12D H 0.3457 0.3829 0.7593 0.216 Uiso 1 1 calc R U . . .
H12E H 0.3836 0.4415 0.7979 0.216 Uiso 1 1 calc R U . . .
H12F H 0.4057 0.4195 0.7619 0.216 Uiso 1 1 calc R U . . .
C125 C 0.2925(5) 0.5807(4) 0.6640(4) 0.112(3) Uani 1 1 d D U . . .
C126 C 0.3530(5) 0.6020(5) 0.7023(4) 0.117(3) Uani 1 1 d D U . . .
C127 C 0.2574(5) 0.6103(5) 0.6554(5) 0.127(4) Uani 1 1 d D U . . .
H12G H 0.2726 0.6390 0.6423 0.190 Uiso 1 1 calc R U . . .
H12H H 0.2597 0.6246 0.6886 0.190 Uiso 1 1 calc R U . . .
H12I H 0.2168 0.5870 0.6297 0.190 Uiso 1 1 calc R U . . .
C128 C 0.3900(6) 0.6566(5) 0.7336(5) 0.143(4) Uani 1 1 d D U . . .
H12J H 0.4277 0.6681 0.7344 0.215 Uiso 1 1 calc R U . . .
H12K H 0.3958 0.6605 0.7695 0.215 Uiso 1 1 calc R U . . .
H12L H 0.3713 0.6781 0.7181 0.215 Uiso 1 1 calc R U . . .
C129 C 0.3016(4) 0.4612(5) 0.5536(4) 0.113(3) Uani 1 1 d D U . . .
C130 C 0.3626(4) 0.4892(5) 0.5844(4) 0.114(3) Uani 1 1 d D U . . .
C131 C 0.2703(5) 0.4380(6) 0.4948(4) 0.142(5) Uani 1 1 d D U . . .
H13A H 0.2283 0.4198 0.4821 0.213 Uiso 1 1 calc R U . . .
H13B H 0.2837 0.4131 0.4855 0.213 Uiso 1 1 calc R U . . .
H13C H 0.2784 0.4659 0.4786 0.213 Uiso 1 1 calc R U . . .
C132 C 0.4049(5) 0.4932(6) 0.5648(5) 0.138(5) Uani 1 1 d D U . . .
H13D H 0.3946 0.5053 0.5337 0.207 Uiso 1 1 calc R U . . .
H13E H 0.4037 0.4588 0.5556 0.207 Uiso 1 1 calc R U . . .
H13F H 0.4441 0.5180 0.5923 0.207 Uiso 1 1 calc R U . . .
C133 C 0.5179(4) 0.5695(4) 0.7583(4) 0.111(3) Uani 1 1 d D U . . .
C134 C 0.5449(5) 0.5372(5) 0.7709(5) 0.128(4) Uani 1 1 d D U . . .
H134 H 0.5217 0.5005 0.7583 0.154 Uiso 1 1 calc R U . . .
C135 C 0.6051(5) 0.5570(5) 0.8017(5) 0.126(4) Uani 1 1 d D U . . .
H135 H 0.6227 0.5340 0.8085 0.152 Uiso 1 1 calc R U . . .
C136 C 0.6385(4) 0.6103(4) 0.8219(4) 0.108(3) Uani 1 1 d D U . . .
C137 C 0.6133(5) 0.6439(5) 0.8086(4) 0.113(3) Uani 1 1 d D U . . .
H137 H 0.6366 0.6806 0.8203 0.136 Uiso 1 1 calc R U . . .
C138 C 0.5535(4) 0.6228(4) 0.7779(4) 0.109(3) Uani 1 1 d D U . . .
H138 H 0.5361 0.6458 0.7701 0.131 Uiso 1 1 calc R U . . .
C139 C 0.7322(5) 0.6449(6) 0.8324(5) 0.138(4) Uani 1 1 d D U . . .
H139 H 0.7155 0.6395 0.7956 0.166 Uiso 1 1 calc R U . . .
C140 C 0.7936(5) 0.6678(6) 0.8650(5) 0.147(5) Uani 1 1 d D U . . .
C141 C 0.8353(5) 0.6829(7) 0.8499(6) 0.178(6) Uani 1 1 d D U . . .
H141 H 0.8238 0.6805 0.8140 0.213 Uiso 1 1 calc R U . . .
C142 C 0.8937(6) 0.7016(8) 0.8851(6) 0.198(7) Uani 1 1 d D U . . .
H142 H 0.9219 0.7095 0.8735 0.237 Uiso 1 1 calc R U . . .
C143 C 0.9094(6) 0.7084(8) 0.9363(6) 0.191(7) Uani 1 1 d D U . . .
H143 H 0.9493 0.7236 0.9620 0.229 Uiso 1 1 calc R U . . .
C144 C 0.8670(5) 0.6930(7) 0.9505(5) 0.161(5) Uani 1 1 d D U . . .
H144 H 0.8788 0.6965 0.9866 0.193 Uiso 1 1 calc R U . . .
B9 B 0.3924(5) 0.2395(4) 0.9827(4) 0.117(3) Uani 1 1 d D U . . .
B10 B 0.5307(5) 0.4418(5) 0.9631(5) 0.127(3) Uani 1 1 d D U . . .
N41 N 0.2095(4) -0.0505(3) 1.0059(3) 0.099(2) Uani 1 1 d D U . . .
N42 N 0.2614(4) 0.0385(3) 0.9973(3) 0.098(2) Uani 1 1 d D U . . .
N43 N 0.4760(4) 0.3206(3) 1.0363(3) 0.115(3) Uani 1 1 d D U . . .
N44 N 0.3830(4) 0.3132(4) 0.9582(4) 0.118(3) Uani 1 1 d D U . . .
N45 N 0.4465(4) 0.2737(3) 0.9406(4) 0.125(3) Uani 1 1 d D U . . .
N46 N 0.5146(4) 0.4056(3) 1.0270(4) 0.125(3) Uani 1 1 d D U . . .
N47 N 0.4335(4) 0.3799(4) 0.9316(3) 0.121(3) Uani 1 1 d D U . . .
N48 N 0.5181(4) 0.3553(4) 0.9503(4) 0.129(3) Uani 1 1 d D U . . .
N49 N 0.6743(4) 0.6333(3) 0.9406(3) 0.107(3) Uani 1 1 d D U . . .
N50 N 0.7388(4) 0.7178(4) 0.9321(3) 0.115(3) Uani 1 1 d D U . . .
O65 O 0.4457(3) 0.2701(3) 1.0340(3) 0.118(2) Uani 1 1 d D U . . .
O66 O 0.3567(4) 0.2686(3) 0.9696(3) 0.120(2) Uani 1 1 d D U . . .
O67 O 0.4067(4) 0.2287(3) 0.9407(3) 0.121(2) Uani 1 1 d D U . . .
O68 O 0.5366(4) 0.4517(3) 1.0164(3) 0.126(2) Uani 1 1 d D U . . .
O69 O 0.4688(4) 0.4217(3) 0.9231(3) 0.130(2) Uani 1 1 d D U . . .
O70 O 0.5538(4) 0.4045(3) 0.9553(3) 0.136(3) Uani 1 1 d D U . . .
C145 C 0.1831(5) -0.0984(4) 1.0088(4) 0.113(3) Uani 1 1 d D U . . .
H145 H 0.1955 -0.1240 1.0024 0.135 Uiso 1 1 calc R U . . .
C146 C 0.1381(5) -0.1115(5) 1.0209(5) 0.120(3) Uani 1 1 d D U . . .
H146 H 0.1199 -0.1456 1.0229 0.144 Uiso 1 1 calc R U . . .
C147 C 0.1206(5) -0.0749(5) 1.0298(5) 0.122(3) Uani 1 1 d D U . . .
H147 H 0.0895 -0.0838 1.0377 0.146 Uiso 1 1 calc R U . . .
C148 C 0.1468(5) -0.0253(5) 1.0277(4) 0.111(3) Uani 1 1 d D U . . .
H148 H 0.1352 0.0007 1.0350 0.134 Uiso 1 1 calc R U . . .
C149 C 0.1905(5) -0.0148(4) 1.0146(4) 0.104(3) Uani 1 1 d D U . . .
C150 C 0.2216(4) 0.0351(4) 1.0106(4) 0.103(3) Uani 1 1 d D U . . .
H150 H 0.2137 0.0639 1.0172 0.123 Uiso 1 1 calc R U . . .
C151 C 0.2931(4) 0.0879(4) 0.9945(4) 0.100(3) Uani 1 1 d D U . . .
C152 C 0.3493(5) 0.1198(4) 1.0328(4) 0.105(3) Uani 1 1 d D U . . .
H152 H 0.3671 0.1085 1.0617 0.126 Uiso 1 1 calc R U . . .
C153 C 0.3799(5) 0.1670(4) 1.0300(4) 0.116(3) Uani 1 1 d D U . . .
H153 H 0.4182 0.1885 1.0578 0.139 Uiso 1 1 calc R U . . .
C154 C 0.3572(5) 0.1852(4) 0.9878(4) 0.109(3) Uani 1 1 d D U . . .
C155 C 0.3010(5) 0.1535(4) 0.9506(4) 0.115(3) Uani 1 1 d D U . . .
H155 H 0.2832 0.1654 0.9223 0.138 Uiso 1 1 calc R U . . .
C156 C 0.2683(5) 0.1045(4) 0.9519(4) 0.114(3) Uani 1 1 d D U . . .
H156 H 0.2300 0.0829 0.9242 0.137 Uiso 1 1 calc R U . . .
C157 C 0.5064(6) 0.3561(4) 1.0806(4) 0.126(4) Uani 1 1 d D U . . .
C158 C 0.5314(5) 0.4076(4) 1.0753(4) 0.122(3) Uani 1 1 d D U . . .
C159 C 0.5129(6) 0.3459(5) 1.1314(4) 0.142(5) Uani 1 1 d D U . . .
H15D H 0.5381 0.3789 1.1600 0.213 Uiso 1 1 calc R U . . .
H15E H 0.4746 0.3306 1.1294 0.213 Uiso 1 1 calc R U . . .
H15F H 0.5304 0.3217 1.1381 0.213 Uiso 1 1 calc R U . . .
C160 C 0.5754(6) 0.4556(5) 1.1198(5) 0.143(5) Uani 1 1 d D U . . .
H16D H 0.5654 0.4846 1.1137 0.215 Uiso 1 1 calc R U . . .
H16E H 0.6138 0.4644 1.1228 0.215 Uiso 1 1 calc R U . . .
H16F H 0.5762 0.4497 1.1524 0.215 Uiso 1 1 calc R U . . .
C161 C 0.3483(5) 0.3310(4) 0.9293(4) 0.118(3) Uani 1 1 d D U . . .
C162 C 0.3793(5) 0.3734(5) 0.9150(5) 0.122(3) Uani 1 1 d D U . . .
C163 C 0.2856(5) 0.3102(5) 0.9125(5) 0.124(4) Uani 1 1 d D U . . .
H16G H 0.2649 0.3115 0.8768 0.186 Uiso 1 1 calc R U . . .
H16H H 0.2797 0.3313 0.9364 0.186 Uiso 1 1 calc R U . . .
H16I H 0.2707 0.2739 0.9132 0.186 Uiso 1 1 calc R U . . .
C164 C 0.3579(6) 0.4089(5) 0.8903(5) 0.138(4) Uani 1 1 d D U . . .
H16J H 0.3587 0.4069 0.8570 0.206 Uiso 1 1 calc R U . . .
H16K H 0.3828 0.4448 0.9137 0.206 Uiso 1 1 calc R U . . .
H16L H 0.3180 0.3987 0.8837 0.206 Uiso 1 1 calc R U . . .
C165 C 0.4789(6) 0.2675(4) 0.9211(5) 0.135(4) Uani 1 1 d D U . . .
C166 C 0.5206(6) 0.3165(4) 0.9263(6) 0.140(4) Uani 1 1 d D U . . .
C167 C 0.4755(8) 0.2159(5) 0.9001(6) 0.163(6) Uani 1 1 d D U . . .
H16M H 0.4775 0.2146 0.8673 0.245 Uiso 1 1 calc R U . . .
H16N H 0.4388 0.1878 0.8934 0.245 Uiso 1 1 calc R U . . .
H16O H 0.5081 0.2116 0.9258 0.245 Uiso 1 1 calc R U . . .
C168 C 0.5630(8) 0.3240(6) 0.9057(7) 0.185(7) Uani 1 1 d D U . . .
H16P H 0.6004 0.3290 0.9339 0.278 Uiso 1 1 calc R U . . .
H16Q H 0.5686 0.3548 0.8932 0.278 Uiso 1 1 calc R U . . .
H16R H 0.5478 0.2930 0.8768 0.278 Uiso 1 1 calc R U . . .
C169 C 0.5686(5) 0.4953(4) 0.9574(4) 0.124(3) Uani 1 1 d D U . . .
C170 C 0.6257(5) 0.5248(5) 0.9937(4) 0.126(4) Uani 1 1 d D U . . .
H170 H 0.6416 0.5139 1.0236 0.151 Uiso 1 1 calc R U . . .
C171 C 0.6622(5) 0.5706(5) 0.9894(4) 0.132(4) Uani 1 1 d D U . . .
H171 H 0.7017 0.5903 1.0156 0.158 Uiso 1 1 calc R U . . .
C172 C 0.6385(5) 0.5862(4) 0.9454(4) 0.114(3) Uani 1 1 d D U . . .
C173 C 0.5806(5) 0.5572(4) 0.9081(4) 0.123(4) Uani 1 1 d D U . . .
H173 H 0.5637 0.5688 0.8790 0.147 Uiso 1 1 calc R U . . .
C174 C 0.5478(5) 0.5118(5) 0.9135(5) 0.128(4) Uani 1 1 d D U . . .
H174 H 0.5092 0.4906 0.8860 0.154 Uiso 1 1 calc R U . . .
C175 C 0.6584(5) 0.6696(4) 0.9393(4) 0.108(3) Uani 1 1 d D U . . .
H175 H 0.6248 0.6649 0.9425 0.129 Uiso 1 1 calc R U . . .
C176 C 0.6903(5) 0.7173(4) 0.9330(4) 0.109(3) Uani 1 1 d D U . . .
C177 C 0.6763(5) 0.7580(4) 0.9284(4) 0.120(3) Uani 1 1 d D U . . .
H177 H 0.6418 0.7557 0.9286 0.143 Uiso 1 1 calc R U . . .
C178 C 0.7122(6) 0.8026(5) 0.9236(5) 0.127(4) Uani 1 1 d D U . . .
H178 H 0.7041 0.8320 0.9222 0.153 Uiso 1 1 calc R U . . .
C179 C 0.7590(6) 0.8029(5) 0.9212(5) 0.137(4) Uani 1 1 d D U . . .
H179 H 0.7838 0.8322 0.9162 0.164 Uiso 1 1 calc R U . . .
C180 C 0.7711(6) 0.7611(5) 0.9257(5) 0.132(4) Uani 1 1 d D U . . .
H180 H 0.8048 0.7629 0.9242 0.158 Uiso 1 1 calc R U . . .
B11 B 0.4998(5) 0.2041(4) 0.5768(4) 0.111(3) Uani 1 1 d D U . . .
B12 B 0.6255(6) 0.4011(5) 0.7576(5) 0.136(3) Uani 1 1 d D U . . .
N51 N 0.3511(4) -0.0719(4) 0.3367(3) 0.111(3) Uani 1 1 d D U . . .
N52 N 0.3977(4) 0.0128(3) 0.4100(3) 0.104(2) Uani 1 1 d D U . . .
N53 N 0.5904(4) 0.2812(4) 0.6243(3) 0.123(3) Uani 1 1 d D U . . .
N54 N 0.5342(4) 0.2331(4) 0.6685(3) 0.119(3) Uani 1 1 d D U . . .
N55 N 0.4917(4) 0.2804(4) 0.6043(4) 0.141(3) Uani 1 1 d D U . . .
N56 N 0.6284(5) 0.3649(4) 0.6829(4) 0.149(4) Uani 1 1 d D U . . .
N57 N 0.5988(5) 0.3096(4) 0.7390(4) 0.137(3) Uani 1 1 d D U . . .
N58 N 0.5337(5) 0.3487(5) 0.6832(4) 0.155(4) Uani 1 1 d D U . . .
N59 N 0.7477(4) 0.5861(4) 0.9376(4) 0.124(3) Uani 1 1 d D U . . .
N60 N 0.7939(4) 0.6710(4) 1.0079(4) 0.125(3) Uani 1 1 d D U . . .
O71 O 0.5616(3) 0.2321(3) 0.5889(3) 0.125(2) Uani 1 1 d D U . . .
O72 O 0.4993(4) 0.1901(3) 0.6240(3) 0.128(2) Uani 1 1 d D U . . .
O73 O 0.4707(4) 0.2381(4) 0.5628(3) 0.137(3) Uani 1 1 d D U . . .
O74 O 0.6469(4) 0.4108(4) 0.7189(4) 0.153(3) Uani 1 1 d D U . . .
O75 O 0.6335(4) 0.3573(4) 0.7763(3) 0.144(3) Uani 1 1 d D U . . .
O76 O 0.5627(4) 0.3873(4) 0.7293(3) 0.153(3) Uani 1 1 d D U . . .
C181 C 0.3281(5) -0.1147(5) 0.2983(5) 0.117(3) Uani 1 1 d D U . . .
H181 H 0.3015 -0.1168 0.2642 0.141 Uiso 1 1 calc R U . . .
C182 C 0.3404(6) -0.1561(5) 0.3047(5) 0.136(4) Uani 1 1 d D U . . .
H182 H 0.3204 -0.1869 0.2760 0.163 Uiso 1 1 calc R U . . .
C183 C 0.3815(6) -0.1538(5) 0.3527(5) 0.138(4) Uani 1 1 d D U . . .
H183 H 0.3913 -0.1820 0.3575 0.165 Uiso 1 1 calc R U . . .
C184 C 0.4073(6) -0.1094(5) 0.3929(5) 0.128(4) Uani 1 1 d D U . . .
H184 H 0.4351 -0.1063 0.4268 0.154 Uiso 1 1 calc R U . . .
C185 C 0.3928(5) -0.0691(4) 0.3840(4) 0.109(3) Uani 1 1 d D U . . .
C186 C 0.4163(5) -0.0212(4) 0.4237(4) 0.113(3) Uani 1 1 d D U . . .
H186 H 0.4445 -0.0147 0.4588 0.136 Uiso 1 1 calc R U . . .
C187 C 0.4209(5) 0.0602(4) 0.4503(4) 0.104(3) Uani 1 1 d D U . . .
C188 C 0.4038(5) 0.0609(5) 0.4879(4) 0.110(3) Uani 1 1 d D U . . .
H188 H 0.3754 0.0300 0.4872 0.132 Uiso 1 1 calc R U . . .
C189 C 0.4277(5) 0.1065(4) 0.5263(4) 0.112(3) Uani 1 1 d D U . . .
H189 H 0.4149 0.1064 0.5518 0.134 Uiso 1 1 calc R U . . .
C190 C 0.4698(4) 0.1531(4) 0.5302(4) 0.107(3) Uani 1 1 d D U . . .
C191 C 0.4847(4) 0.1513(4) 0.4910(4) 0.105(3) Uani 1 1 d D U . . .
H191 H 0.5119 0.1827 0.4910 0.125 Uiso 1 1 calc R U . . .
C192 C 0.4624(4) 0.1068(4) 0.4523(4) 0.108(3) Uani 1 1 d D U . . .
H192 H 0.4749 0.1073 0.4266 0.130 Uiso 1 1 calc R U . . .
C193 C 0.6354(6) 0.3144(5) 0.6241(5) 0.137(4) Uani 1 1 d D U . . .
C194 C 0.6596(6) 0.3641(5) 0.6599(5) 0.143(4) Uani 1 1 d D U . . .
C195 C 0.6534(7) 0.3008(6) 0.5848(5) 0.162(6) Uani 1 1 d D U . . .
H19D H 0.6829 0.3326 0.5856 0.243 Uiso 1 1 calc R U . . .
H19E H 0.6195 0.2850 0.5497 0.243 Uiso 1 1 calc R U . . .
H19F H 0.6696 0.2760 0.5936 0.243 Uiso 1 1 calc R U . . .
C196 C 0.7134(7) 0.4094(6) 0.6727(7) 0.184(7) Uani 1 1 d D U . . .
H19G H 0.7081 0.4413 0.6767 0.276 Uiso 1 1 calc R U . . .
H19H H 0.7231 0.4053 0.6444 0.276 Uiso 1 1 calc R U . . .
H19I H 0.7451 0.4120 0.7055 0.276 Uiso 1 1 calc R U . . .
C197 C 0.5505(5) 0.2218(4) 0.7123(4) 0.121(3) Uani 1 1 d D U . . .
C198 C 0.5879(6) 0.2690(5) 0.7559(4) 0.134(4) Uani 1 1 d D U . . .
C199 C 0.5344(7) 0.1680(5) 0.7164(5) 0.149(5) Uani 1 1 d D U . . .
H19J H 0.5238 0.1443 0.6835 0.223 Uiso 1 1 calc R U . . .
H19K H 0.5012 0.1571 0.7231 0.223 Uiso 1 1 calc R U . . .
H19L H 0.5675 0.1671 0.7453 0.223 Uiso 1 1 calc R U . . .
C200 C 0.6121(8) 0.2722(6) 0.8119(4) 0.183(7) Uani 1 1 d D U . . .
H20D H 0.5843 0.2438 0.8168 0.274 Uiso 1 1 calc R U . . .
H20E H 0.6196 0.3059 0.8322 0.274 Uiso 1 1 calc R U . . .
H20F H 0.6486 0.2691 0.8238 0.274 Uiso 1 1 calc R U . . .
C201 C 0.4594(6) 0.3038(6) 0.6010(5) 0.162(5) Uani 1 1 d D U . . .
C202 C 0.4835(6) 0.3449(6) 0.6475(5) 0.169(6) Uani 1 1 d D U . . .
C203 C 0.3994(7) 0.2833(9) 0.5546(6) 0.231(10) Uani 1 1 d D U . . .
H20G H 0.4023 0.2828 0.5223 0.346 Uiso 1 1 calc R U . . .
H20H H 0.3816 0.3060 0.5589 0.346 Uiso 1 1 calc R U . . .
H20I H 0.3754 0.2478 0.5526 0.346 Uiso 1 1 calc R U . . .
C204 C 0.4597(9) 0.3828(8) 0.6520(7) 0.233(10) Uani 1 1 d D U . . .
H20J H 0.4918 0.4178 0.6720 0.349 Uiso 1 1 calc R U . . .
H20K H 0.4368 0.3726 0.6701 0.349 Uiso 1 1 calc R U . . .
H20L H 0.4349 0.3829 0.6169 0.349 Uiso 1 1 calc R U . . .
C205 C 0.6593(5) 0.4503(5) 0.8071(4) 0.133(3) Uani 1 1 d D U . . .
C206 C 0.7077(5) 0.4929(5) 0.8148(5) 0.138(4) Uani 1 1 d D U . . .
H206 H 0.7209 0.4919 0.7897 0.166 Uiso 1 1 calc R U . . .
C207 C 0.7382(6) 0.5372(5) 0.8578(5) 0.142(4) Uani 1 1 d D U . . .
H207 H 0.7712 0.5659 0.8617 0.171 Uiso 1 1 calc R U . . .
C208 C 0.7200(5) 0.5392(5) 0.8947(4) 0.124(3) Uani 1 1 d D U . . .
C209 C 0.6722(5) 0.4967(5) 0.8883(5) 0.133(4) Uani 1 1 d D U . . .
H209 H 0.6597 0.4972 0.9139 0.159 Uiso 1 1 calc R U . . .
C210 C 0.6427(6) 0.4540(5) 0.8454(5) 0.134(4) Uani 1 1 d D U . . .
H210 H 0.6095 0.4255 0.8415 0.161 Uiso 1 1 calc R U . . .
C211 C 0.7807(6) 0.5855(5) 0.9843(4) 0.139(4) Uani 1 1 d D U . . .
H211 H 0.7870 0.5558 0.9902 0.167 Uiso 1 1 calc R U . . .
C212 C 0.8066(6) 0.6321(5) 1.0254(4) 0.135(4) Uani 1 1 d D U . . .
C213 C 0.8410(7) 0.6402(6) 1.0778(5) 0.158(5) Uani 1 1 d D U . . .
H213 H 0.8505 0.6136 1.0896 0.189 Uiso 1 1 calc R U . . .
C214 C 0.8615(7) 0.6881(6) 1.1129(5) 0.166(5) Uani 1 1 d D U . . .
H214 H 0.8837 0.6940 1.1495 0.200 Uiso 1 1 calc R U . . .
C215 C 0.8499(6) 0.7268(6) 1.0953(5) 0.147(4) Uani 1 1 d D U . . .
H215 H 0.8641 0.7597 1.1192 0.176 Uiso 1 1 calc R U . . .
C216 C 0.8172(6) 0.7172(5) 1.0423(5) 0.134(4) Uani 1 1 d D U . . .
H216 H 0.8111 0.7448 1.0298 0.160 Uiso 1 1 calc R U . . .
S1 S -0.1779(5) 0.2331(4) 0.7180(5) 0.223(3) Uani 0.725(6) 1 d . U P A 1
S2 S -0.2029(5) 0.3194(5) 0.7272(5) 0.212(3) Uani 0.725(6) 1 d . U P A 1
N200 N -0.2213(12) 0.2552(11) 0.7101(11) 0.216(4) Uiso 0.725(6) 1 d . U P A 1
O1 O -0.2118(9) 0.1805(8) 0.6802(8) 0.216(5) Uiso 0.725(6) 1 d . U P A 1
O2 O -0.1259(10) 0.2658(9) 0.7103(10) 0.229(6) Uiso 0.725(6) 1 d . U P A 1
O3 O -0.1385(10) 0.3545(9) 0.7794(9) 0.239(6) Uiso 0.725(6) 1 d . U P A 1
O4 O -0.2258(9) 0.3361(8) 0.6863(8) 0.205(5) Uiso 0.725(6) 1 d . U P A 1
C1A C -0.1557(17) 0.2349(15) 0.7709(17) 0.221(4) Uiso 0.725(6) 1 d . U P A 1
C2A C -0.2604(17) 0.3072(14) 0.7541(15) 0.204(5) Uiso 0.725(6) 1 d . U P A 1
F1A F -0.1947(8) 0.2039(7) 0.7867(7) 0.238(6) Uiso 0.725(6) 1 d . U P A 1
F2A F -0.1208(10) 0.2075(8) 0.7926(9) 0.273(7) Uiso 0.725(6) 1 d . U P A 1
F3A F -0.1209(10) 0.2741(9) 0.8164(9) 0.275(7) Uiso 0.725(6) 1 d . U P A 1
F4A F -0.3021(7) 0.2812(6) 0.7276(6) 0.185(5) Uiso 0.725(6) 1 d . U P A 1
F5A F -0.2294(9) 0.3010(8) 0.8040(9) 0.245(7) Uiso 0.725(6) 1 d . U P A 1
F6A F -0.2382(8) 0.3653(7) 0.7780(7) 0.212(6) Uiso 0.725(6) 1 d . U P A 1
S1' S -0.2040(10) 0.2107(10) 0.7155(11) 0.200(4) Uani 0.275(6) 1 d D U P A 2
S2' S -0.2042(12) 0.3061(10) 0.7362(10) 0.188(4) Uani 0.275(6) 1 d D U P A 2
C1A' C -0.1360(11) 0.2259(14) 0.7130(14) 0.239(5) Uiso 0.275(6) 1 d D U P A 2
C2A' C -0.2326(15) 0.3251(13) 0.7774(13) 0.230(4) Uiso 0.275(6) 1 d D U P A 2
O1' O -0.204(2) 0.1703(14) 0.7400(18) 0.233(7) Uiso 0.275(6) 1 d D U P A 2
O2' O -0.2465(15) 0.2057(19) 0.6652(13) 0.230(7) Uiso 0.275(6) 1 d D U P A 2
O3' O -0.1498(16) 0.3466(16) 0.747(2) 0.244(8) Uiso 0.275(6) 1 d D U P A 2
O4' O -0.2513(17) 0.283(2) 0.6836(12) 0.242(7) Uiso 0.275(6) 1 d D U P A 2
N20A N -0.191(2) 0.2602(12) 0.7598(13) 0.237(4) Uiso 0.275(6) 1 d D U P A 2
F1A' F -0.0946(15) 0.2634(14) 0.7564(15) 0.230(8) Uiso 0.275(6) 1 d D U P A 2
F2A' F -0.1418(19) 0.2321(19) 0.6688(15) 0.254(12) Uiso 0.275(6) 1 d D U P A 2
F3A' F -0.1290(18) 0.1835(15) 0.7161(18) 0.265(15) Uiso 0.275(6) 1 d D U P A 2
F4A' F -0.260(2) 0.2821(14) 0.7879(18) 0.223(10) Uiso 0.275(6) 1 d D U P A 2
F5A' F -0.2719(18) 0.3404(18) 0.7572(16) 0.208(9) Uiso 0.275(6) 1 d D U P A 2
F6A' F -0.1857(17) 0.3604(16) 0.8205(15) 0.265(11) Uiso 0.275(6) 1 d D U P A 2
S3 S 0.0327(3) -0.2170(3) 0.8426(3) 0.226(2) Uani 1 1 d D U . . .
S4 S 0.0816(3) -0.2502(3) 0.9286(3) 0.211(2) Uani 1 1 d D U . . .
N201 N 0.0878(6) -0.2128(6) 0.8936(6) 0.226(5) Uani 1 1 d D U . . .
O5 O 0.0556(8) -0.1967(7) 0.8094(6) 0.284(7) Uani 1 1 d D U . . .
O6 O -0.0200(7) -0.2643(6) 0.8221(6) 0.261(6) Uani 1 1 d D U . . .
O7 O 0.1381(6) -0.2255(6) 0.9777(6) 0.248(5) Uani 1 1 d D U . . .
O8 O 0.0306(5) -0.2665(6) 0.9326(6) 0.223(5) Uani 1 1 d D U . . .
C3A C 0.0165(9) -0.1678(7) 0.8692(8) 0.236(5) Uani 1 1 d D U . . .
C4A C 0.0838(10) -0.3084(7) 0.8994(9) 0.274(6) Uani 1 1 d D U . . .
F1B F -0.0235(6) -0.1621(6) 0.8334(6) 0.293(6) Uani 1 1 d D U . . .
F2B F 0.0638(6) -0.1242(5) 0.8926(5) 0.241(4) Uani 1 1 d D U . . .
F3B F 0.0030(5) -0.1790(5) 0.9060(5) 0.238(4) Uani 1 1 d D U . . .
F4B F 0.1288(7) -0.2953(6) 0.8911(8) 0.309(6) Uani 1 1 d D U . . .
F5B F 0.0873(8) -0.3368(6) 0.9326(8) 0.324(7) Uani 1 1 d D U . . .
F6B F 0.0368(8) -0.3334(7) 0.8530(8) 0.331(7) Uani 1 1 d D U . . .
S5 S 0.3530(6) 0.2701(6) 0.7389(6) 0.199(3) Uani 0.4 1 d D U P B 1
S6 S 0.2873(7) 0.2521(7) 0.6282(7) 0.231(4) Uani 0.4 1 d D U P B 1
N102 N 0.3186(14) 0.2898(11) 0.6899(7) 0.223(4) Uiso 0.4 1 d D U P B 1
O9 O 0.3670(14) 0.3018(15) 0.7882(10) 0.201(8) Uiso 0.4 1 d D U P B 1
O10 O 0.3212(13) 0.2154(8) 0.7225(13) 0.224(7) Uiso 0.4 1 d D U P B 1
O11 O 0.2872(14) 0.2873(11) 0.5958(11) 0.224(7) Uiso 0.4 1 d D U P B 1
O12 O 0.3185(14) 0.2245(12) 0.6218(14) 0.229(6) Uiso 0.4 1 d D U P B 1
C5A C 0.4274(9) 0.2850(10) 0.7515(10) 0.208(5) Uiso 0.4 1 d D U P B 1
C6A C 0.2182(10) 0.2006(10) 0.6118(11) 0.229(4) Uiso 0.4 1 d D U P B 1
F1C F 0.4245(11) 0.2589(10) 0.7086(9) 0.198(7) Uiso 0.4 1 d D U P B 1
F2C F 0.4528(10) 0.2714(8) 0.7930(9) 0.176(7) Uiso 0.4 1 d D U P B 1
F3C F 0.4561(10) 0.3362(8) 0.7632(10) 0.186(6) Uiso 0.4 1 d D U P B 1
F4C F 0.1768(11) 0.1921(11) 0.5655(10) 0.226(7) Uiso 0.4 1 d D U P B 1
F5C F 0.2258(13) 0.1552(11) 0.6083(13) 0.243(6) Uiso 0.4 1 d D U P B 1
F6C F 0.1980(13) 0.2013(12) 0.6453(11) 0.224(7) Uiso 0.4 1 d D U P B 1
S5' S 0.4077(9) 0.2792(9) 0.7204(8) 0.199(4) Uani 0.25 1 d D U P C 2
S6' S 0.2837(9) 0.2095(9) 0.6483(10) 0.215(4) Uani 0.25 1 d D U P C 2
N202 N 0.3516(10) 0.2257(12) 0.6888(15) 0.233(4) Uiso 0.25 1 d D U P C 2
O9' O 0.413(2) 0.3230(14) 0.7010(17) 0.219(8) Uiso 0.25 1 d D U P C 2
O10' O 0.4573(15) 0.2672(18) 0.7339(18) 0.219(8) Uiso 0.25 1 d D U P C 2
O11' O 0.271(2) 0.2497(16) 0.667(2) 0.231(6) Uiso 0.25 1 d D U P C 2
O12' O 0.274(2) 0.188(2) 0.5977(12) 0.247(7) Uiso 0.25 1 d D U P C 2
C5A' C 0.4210(15) 0.3057(13) 0.7871(10) 0.219(5) Uiso 0.25 1 d D U P C 2
C6A' C 0.2396(14) 0.1524(12) 0.6610(15) 0.237(5) Uiso 0.25 1 d D U P C 2
F1C' F 0.4313(19) 0.2727(15) 0.8123(14) 0.214(10) Uiso 0.25 1 d D U P C 2
F2C' F 0.4685(16) 0.3507(13) 0.8064(16) 0.221(10) Uiso 0.25 1 d D U P C 2
F3C' F 0.3777(18) 0.309(2) 0.7910(17) 0.206(8) Uiso 0.25 1 d D U P C 2
F4C' F 0.269(2) 0.1571(19) 0.7115(15) 0.278(12) Uiso 0.25 1 d D U P C 2
F5C' F 0.2354(19) 0.1110(13) 0.6335(17) 0.239(11) Uiso 0.25 1 d D U P C 2
F6C' F 0.1920(16) 0.1562(18) 0.654(2) 0.237(8) Uiso 0.25 1 d D U P C 2
S5A S 0.3155(15) 0.2866(13) 0.6452(14) 0.205(5) Uani 0.15 1 d D U P D 3
S6A S 0.2241(13) 0.1905(12) 0.6318(13) 0.186(5) Uani 0.15 1 d D U P D 3
O9A O 0.300(3) 0.300(2) 0.684(2) 0.239(8) Uiso 0.15 1 d D U P D 3
O10A O 0.3729(17) 0.291(2) 0.658(3) 0.241(7) Uiso 0.15 1 d D U P D 3
O11A O 0.248(3) 0.206(3) 0.6867(15) 0.243(7) Uiso 0.15 1 d D U P D 3
O12A O 0.194(3) 0.1364(14) 0.602(3) 0.249(8) Uiso 0.15 1 d D U P D 3
N302 N 0.277(2) 0.2220(14) 0.618(2) 0.251(4) Uiso 0.15 1 d D U P D 3
C5AA C 0.303(2) 0.3288(16) 0.6051(17) 0.248(7) Uiso 0.15 1 d D U P D 3
C6AA C 0.1749(18) 0.2184(18) 0.5986(17) 0.249(6) Uiso 0.15 1 d D U P D 3
F1CA F 0.304(3) 0.316(2) 0.5615(19) 0.226(14) Uiso 0.15 1 d D U P D 3
F2CA F 0.343(3) 0.3781(16) 0.629(2) 0.239(18) Uiso 0.15 1 d D U P D 3
F3CA F 0.253(2) 0.331(3) 0.593(3) 0.241(15) Uiso 0.15 1 d D U P D 3
F4CA F 0.1215(18) 0.184(2) 0.566(2) 0.210(13) Uiso 0.15 1 d D U P D 3
F5CA F 0.178(3) 0.256(2) 0.631(2) 0.216(14) Uiso 0.15 1 d D U P D 3
F6CA F 0.194(3) 0.239(3) 0.567(2) 0.237(12) Uiso 0.15 1 d D U P D 3
S7 S 0.6475(2) 0.1138(2) 0.83757(17) 0.1586(14) Uani 1 1 d . U . . .
S8 S 0.5630(2) 0.1316(2) 0.85626(19) 0.1732(16) Uani 1 1 d . U . . .
N103 N 0.5935(7) 0.1289(6) 0.8233(5) 0.187(4) Uani 1 1 d . U . . .
O13 O 0.6552(8) 0.0877(5) 0.8756(5) 0.229(5) Uani 1 1 d . U . . .
O14 O 0.6445(5) 0.0907(5) 0.7914(4) 0.184(4) Uani 1 1 d . U . . .
O15 O 0.5447(6) 0.1714(6) 0.8459(5) 0.199(4) Uani 1 1 d . U . . .
O16 O 0.5844(5) 0.1268(6) 0.9066(4) 0.203(4) Uani 1 1 d . U . . .
C7A C 0.7078(11) 0.1747(10) 0.8672(9) 0.191(4) Uani 1 1 d . U . . .
C8A C 0.5001(10) 0.0697(10) 0.8180(8) 0.190(4) Uani 1 1 d . U . . .
F1D F 0.7101(7) 0.2024(5) 0.8361(5) 0.250(5) Uani 1 1 d . U . . .
F2D F 0.7159(5) 0.2031(4) 0.9086(5) 0.213(4) Uani 1 1 d . U . . .
F3D F 0.7579(6) 0.1695(6) 0.8792(6) 0.266(5) Uani 1 1 d . U . . .
F4D F 0.4709(5) 0.0693(5) 0.7682(4) 0.210(4) Uani 1 1 d . U . . .
F5D F 0.4624(5) 0.0714(5) 0.8389(4) 0.209(4) Uani 1 1 d . U . . .
F6D F 0.5092(5) 0.0301(5) 0.8193(4) 0.205(4) Uani 1 1 d . U . . .
S9 S 0.29962(18) 0.64358(17) 0.51725(16) 0.1344(11) Uani 1 1 d . U . . .
S10 S 0.3801(2) 0.74663(19) 0.56452(17) 0.1496(13) Uani 1 1 d . U . . .
N104 N 0.3589(5) 0.6895(5) 0.5338(4) 0.133(3) Uani 1 1 d . U . . .
O17 O 0.2693(4) 0.6509(4) 0.5440(4) 0.149(3) Uani 1 1 d . U . . .
O18 O 0.2667(4) 0.6196(4) 0.4612(4) 0.151(3) Uani 1 1 d . U . . .
O19 O 0.3332(4) 0.7634(4) 0.5577(4) 0.148(3) Uani 1 1 d . U . . .
O20 O 0.4272(5) 0.7805(5) 0.5608(5) 0.179(4) Uani 1 1 d . U . . .
C9A C 0.3237(8) 0.5964(7) 0.5416(7) 0.145(3) Uani 1 1 d . U . . .
C10A C 0.4076(8) 0.7495(8) 0.6271(7) 0.162(4) Uani 1 1 d . U . . .
F1E F 0.2778(4) 0.5531(4) 0.5324(4) 0.165(3) Uani 1 1 d . U . . .
F2E F 0.3502(4) 0.5824(4) 0.5190(3) 0.160(3) Uani 1 1 d . U . . .
F3E F 0.3602(4) 0.6137(4) 0.5930(4) 0.170(3) Uani 1 1 d . U . . .
F4E F 0.3754(4) 0.7132(4) 0.6416(4) 0.181(3) Uani 1 1 d . U . . .
F5E F 0.4301(5) 0.7949(5) 0.6634(4) 0.195(3) Uani 1 1 d . U . . .
F6E F 0.4562(5) 0.7363(5) 0.6431(4) 0.208(4) Uani 1 1 d . U . . .
S11 S 0.6234(2) 0.79485(19) 0.76822(17) 0.1669(15) Uani 1 1 d . U . . .
S12 S 0.70641(17) 0.89674(16) 0.82477(14) 0.1301(11) Uani 1 1 d . U . . .
N105 N 0.6794(6) 0.8395(5) 0.8183(4) 0.150(3) Uani 1 1 d . U . . .
O21 O 0.6054(5) 0.8081(4) 0.7210(4) 0.167(3) Uani 1 1 d . U . . .
O22 O 0.6248(6) 0.7453(5) 0.7658(5) 0.208(4) Uani 1 1 d . U . . .
O23 O 0.6770(4) 0.9163(3) 0.7863(3) 0.135(3) Uani 1 1 d . U . . .
O24 O 0.7302(4) 0.9241(4) 0.8784(3) 0.150(3) Uani 1 1 d . U . . .
C11A C 0.5662(11) 0.7919(11) 0.7861(9) 0.194(4) Uani 1 1 d . U . . .
C12A C 0.7688(9) 0.9019(9) 0.8161(8) 0.166(4) Uani 1 1 d . U . . .
F1F F 0.5171(6) 0.7526(5) 0.7496(5) 0.241(5) Uani 1 1 d . U . . .
F2F F 0.5607(5) 0.8326(5) 0.7900(4) 0.200(3) Uani 1 1 d . U . . .
F3F F 0.5783(5) 0.7776(5) 0.8308(4) 0.226(4) Uani 1 1 d . U . . .
F4F F 0.7541(5) 0.8757(5) 0.7717(4) 0.206(4) Uani 1 1 d . U . . .
F5F F 0.7999(5) 0.9523(5) 0.8225(4) 0.196(3) Uani 1 1 d . U . . .
F6F F 0.8040(4) 0.8906(5) 0.8548(4) 0.206(4) Uani 1 1 d . U . . .
S13 S 0.4061(5) -0.1945(5) 0.8105(5) 0.217(5) Uani 0.5 1 d D U P E 1
S14 S 0.3115(6) -0.1985(6) 0.8245(6) 0.273(7) Uani 0.5 1 d D U P E 1
N106 N 0.3793(7) -0.1703(7) 0.8411(7) 0.122(6) Uiso 0.5 1 d D U P E 1
O25 O 0.3691(11) -0.2335(9) 0.7636(8) 0.227(11) Uiso 0.5 1 d D U P E 1
O26 O 0.4469(11) -0.1491(9) 0.8085(12) 0.243(12) Uiso 0.5 1 d D U P E 1
O27 O 0.2818(13) -0.1968(12) 0.7711(9) 0.278(14) Uiso 0.5 1 d D U P E 1
O28 O 0.3038(14) -0.1660(11) 0.8597(12) 0.277(14) Uiso 0.5 1 d D U P E 1
C13A C 0.4529(10) -0.2173(10) 0.8541(9) 0.202(12) Uiso 0.5 1 d D U P E 1
C14A C 0.2745(13) -0.2652(9) 0.8238(13) 0.313(18) Uiso 0.5 1 d D U P E 1
F1G F 0.4817(10) -0.2274(9) 0.8323(10) 0.243(10) Uiso 0.5 1 d D U P E 1
F2G F 0.4179(11) -0.2609(9) 0.8575(11) 0.265(11) Uiso 0.5 1 d D U P E 1
F3G F 0.4849(11) -0.1800(9) 0.8983(9) 0.252(10) Uiso 0.5 1 d D U P E 1
F4G F 0.2179(12) -0.2791(12) 0.8108(14) 0.324(15) Uiso 0.5 1 d D U P E 1
F5G F 0.2956(18) -0.2713(15) 0.8717(13) 0.42(2) Uiso 0.5 1 d D U P E 1
F6G F 0.2741(14) -0.3046(11) 0.7946(13) 0.316(15) Uiso 0.5 1 d D U P E 1
N1S N 0.1385(6) 0.0421(6) 0.6147(6) 0.145(5) Uiso 0.789(12) 1 d D U P F 1
C1S C 0.1744(8) 0.0678(8) 0.6543(7) 0.158(7) Uiso 0.789(12) 1 d D U P F 1
C2S C 0.2201(7) 0.0906(6) 0.7087(6) 0.128(6) Uiso 0.789(12) 1 d D U P F 1
H2S1 H 0.2210 0.0629 0.7253 0.192 Uiso 0.789(12) 1 calc R U P F 1
H2S2 H 0.2123 0.1150 0.7274 0.192 Uiso 0.789(12) 1 calc R U P F 1
H2S3 H 0.2577 0.1094 0.7102 0.192 Uiso 0.789(12) 1 calc R U P F 1
N1S' N 0.200(2) 0.2560(17) 0.628(2) 0.122(16) Uiso 0.211(12) 1 d D U P F 4
C1S' C 0.166(4) 0.216(3) 0.624(4) 0.243(16) Uiso 0.211(12) 1 d D U P F 4
C2S' C 0.137(2) 0.1670(17) 0.633(2) 0.107(16) Uiso 0.211(12) 1 d D U P F 4
H2S4 H 0.0957 0.1578 0.6191 0.161 Uiso 0.211(12) 1 calc R U P F 4
H2S5 H 0.1549 0.1709 0.6706 0.161 Uiso 0.211(12) 1 calc R U P F 4
H2S6 H 0.1414 0.1394 0.6148 0.161 Uiso 0.211(12) 1 calc R U P F 4
O1S O 0.4570(10) 0.2980(8) 0.4521(8) 0.277(7) Uiso 1 1 d . U . . .
C50S C 0.5454(12) 0.3611(11) 0.5205(11) 0.275(11) Uiso 1 1 d . U . . .
H50A H 0.5862 0.3697 0.5434 0.412 Uiso 1 1 calc R U . . .
H50B H 0.5434 0.3862 0.5004 0.412 Uiso 1 1 calc R U . . .
H50C H 0.5265 0.3629 0.5418 0.412 Uiso 1 1 calc R U . . .
C51S C 0.5145(12) 0.3060(10) 0.4828(11) 0.254(10) Uiso 1 1 d . U . . .
H51D H 0.5327 0.3034 0.4606 0.305 Uiso 1 1 calc R U . . .
H51E H 0.5157 0.2800 0.5023 0.305 Uiso 1 1 calc R U . . .
C52S C 0.4229(13) 0.2513(11) 0.4184(11) 0.267(11) Uiso 1 1 d . U . . .
H52D H 0.4210 0.2253 0.4379 0.320 Uiso 1 1 calc R U . . .
H52E H 0.4406 0.2450 0.3967 0.320 Uiso 1 1 calc R U . . .
C53S C 0.3536(11) 0.2412(10) 0.3776(10) 0.261(11) Uiso 1 1 d . U . . .
H53A H 0.3312 0.2055 0.3537 0.391 Uiso 1 1 calc R U . . .
H53B H 0.3351 0.2463 0.3985 0.391 Uiso 1 1 calc R U . . .
H53C H 0.3547 0.2661 0.3571 0.391 Uiso 1 1 calc R U . . .
O2S O 0.5176(16) 0.0698(14) 1.0301(15) 0.261(10) Uiso 0.56(3) 1 d D U P G 1
C54S C 0.519(2) -0.0076(16) 1.0634(19) 0.236(16) Uiso 0.56(3) 1 d D U P G 1
H54A H 0.5424 -0.0167 1.0929 0.354 Uiso 0.56(3) 1 calc R U P G 1
H54B H 0.4806 -0.0167 1.0615 0.354 Uiso 0.56(3) 1 calc R U P G 1
H54C H 0.5132 -0.0271 1.0307 0.354 Uiso 0.56(3) 1 calc R U P G 1
C55S C 0.548(3) 0.0496(17) 1.0714(19) 0.252(11) Uiso 0.56(3) 1 d D U P G 1
H55D H 0.5545 0.0685 1.1053 0.302 Uiso 0.56(3) 1 calc R U P G 1
H55E H 0.5870 0.0581 1.0745 0.302 Uiso 0.56(3) 1 calc R U P G 1
C56S C 0.543(2) 0.110(2) 1.014(2) 0.252(12) Uiso 0.56(3) 1 d D U P G 1
H56D H 0.5618 0.0987 0.9956 0.302 Uiso 0.56(3) 1 calc R U P G 1
H56E H 0.5744 0.1399 1.0454 0.302 Uiso 0.56(3) 1 calc R U P G 1
C57S C 0.5036(15) 0.1287(13) 0.9787(14) 0.191(13) Uiso 0.56(3) 1 d D U P G 1
H57A H 0.5256 0.1573 0.9693 0.286 Uiso 0.56(3) 1 calc R U P G 1
H57B H 0.4731 0.0999 0.9468 0.286 Uiso 0.56(3) 1 calc R U P G 1
H57C H 0.4857 0.1412 0.9967 0.286 Uiso 0.56(3) 1 calc R U P G 1
O2A O 0.532(3) 0.093(2) 1.055(2) 0.303(16) Uiso 0.44(3) 1 d D U P G 2
C54A C 0.538(2) 0.0194(17) 1.0894(17) 0.167(15) Uiso 0.44(3) 1 d D U P G 2
H54D H 0.5487 -0.0098 1.0873 0.251 Uiso 0.44(3) 1 calc R U P G 2
H54E H 0.5627 0.0435 1.1251 0.251 Uiso 0.44(3) 1 calc R U P G 2
H54F H 0.4974 0.0059 1.0804 0.251 Uiso 0.44(3) 1 calc R U P G 2
C55A C 0.548(4) 0.048(2) 1.052(3) 0.28(2) Uiso 0.44(3) 1 d D U P G 2
H55F H 0.5243 0.0232 1.0157 0.330 Uiso 0.44(3) 1 calc R U P G 2
H55G H 0.5897 0.0609 1.0605 0.330 Uiso 0.44(3) 1 calc R U P G 2
C56A C 0.571(2) 0.140(2) 1.052(3) 0.266(19) Uiso 0.44(3) 1 d D U P G 2
H56F H 0.5860 0.1322 1.0279 0.319 Uiso 0.44(3) 1 calc R U P G 2
H56G H 0.6037 0.1630 1.0865 0.319 Uiso 0.44(3) 1 calc R U P G 2
C57A C 0.523(2) 0.1628(18) 1.026(2) 0.207(19) Uiso 0.44(3) 1 d D U P G 2
H57D H 0.5417 0.1962 1.0208 0.311 Uiso 0.44(3) 1 calc R U P G 2
H57E H 0.4906 0.1378 0.9926 0.311 Uiso 0.44(3) 1 calc R U P G 2
H57F H 0.5081 0.1682 1.0504 0.311 Uiso 0.44(3) 1 calc R U P G 2
O3S O -0.1466(10) 0.2133(9) 0.2977(9) 0.170(7) Uiso 0.5 1 d . U P H 1
C58S C -0.2215(11) 0.1585(9) 0.2940(10) 0.118(7) Uiso 0.5 1 d . U P H 1
H58A H -0.2566 0.1256 0.2721 0.177 Uiso 0.5 1 calc R U P H 1
H58B H -0.1981 0.1540 0.3272 0.177 Uiso 0.5 1 calc R U P H 1
H58C H -0.2326 0.1860 0.3010 0.177 Uiso 0.5 1 calc R U P H 1
C59S C -0.1917(14) 0.1712(12) 0.2699(12) 0.148(9) Uiso 0.5 1 d . U P H 1
H59D H -0.1809 0.1432 0.2624 0.177 Uiso 0.5 1 calc R U P H 1
H59E H -0.2155 0.1753 0.2361 0.177 Uiso 0.5 1 calc R U P H 1
C60S C -0.1087(17) 0.2282(15) 0.2661(15) 0.185(12) Uiso 0.5 1 d . U P H 1
H60D H -0.0978 0.2006 0.2577 0.277 Uiso 0.5 1 calc R U P H 1
H60E H -0.1290 0.2365 0.2339 0.277 Uiso 0.5 1 calc R U P H 1
C61S C -0.059(3) 0.274(2) 0.308(2) 0.29(2) Uiso 0.5 1 d . U P H 1
H61A H -0.0304 0.2899 0.2966 0.428 Uiso 0.5 1 calc R U P H 1
H61B H -0.0725 0.3000 0.3159 0.428 Uiso 0.5 1 calc R U P H 1
H61C H -0.0417 0.2645 0.3394 0.428 Uiso 0.5 1 calc R U P H 1

loop_
_atom_site_aniso_label
_atom_site_aniso_U_11
_atom_site_aniso_U_22
_atom_site_aniso_U_33
_atom_site_aniso_U_23
_atom_site_aniso_U_13
_atom_site_aniso_U_12
Fe1 0.1100(12) 0.1369(14) 0.0834(10) 0.0549(10) 0.0574(9) 0.0606(11)
Fe2 0.1064(12) 0.1522(15) 0.1117(13) 0.0606(11) 0.0672(11) 0.0716(12)
Fe3 0.1077(12) 0.1538(15) 0.0890(11) 0.0583(10) 0.0641(10) 0.0706(11)
Fe4 0.1033(12) 0.1454(15) 0.1005(12) 0.0499(11) 0.0495(10) 0.0530(11)
Fe5 0.1061(12) 0.1490(15) 0.0951(11) 0.0592(11) 0.0523(10) 0.0642(11)
Fe6 0.1122(12) 0.1572(15) 0.0891(11) 0.0620(11) 0.0653(10) 0.0723(12)
Fe7 0.1019(12) 0.1437(15) 0.1097(12) 0.0515(11) 0.0621(10) 0.0640(11)
Fe8 0.1052(12) 0.1393(14) 0.0935(11) 0.0551(10) 0.0551(10) 0.0599(11)
Fe9 0.1459(16) 0.1329(15) 0.1098(13) 0.0492(11) 0.0803(12) 0.0585(13)
Fe10 0.1151(13) 0.1632(17) 0.0964(12) 0.0567(11) 0.0609(10) 0.0752(12)
B1 0.115(6) 0.145(6) 0.103(5) 0.062(5) 0.060(5) 0.063(5)
B2 0.117(6) 0.152(7) 0.109(6) 0.063(5) 0.056(5) 0.068(6)
N1 0.103(6) 0.136(6) 0.084(5) 0.052(4) 0.051(4) 0.048(5)
N2 0.113(6) 0.132(6) 0.081(5) 0.054(5) 0.054(5) 0.058(5)
N3 0.157(8) 0.181(8) 0.136(7) 0.106(7) 0.104(7) 0.100(7)
N4 0.124(7) 0.144(7) 0.101(5) 0.058(5) 0.040(5) 0.062(6)
N5 0.100(5) 0.144(6) 0.108(6) 0.058(5) 0.048(5) 0.057(5)
N6 0.128(7) 0.160(7) 0.103(6) 0.065(5) 0.065(5) 0.080(6)
N7 0.138(7) 0.151(6) 0.095(6) 0.065(4) 0.061(5) 0.079(6)
N8 0.109(5) 0.161(8) 0.156(8) 0.092(7) 0.055(6) 0.063(5)
N9 0.103(6) 0.139(7) 0.099(6) 0.055(5) 0.055(5) 0.062(6)
N10 0.104(6) 0.150(7) 0.105(5) 0.061(5) 0.064(5) 0.061(5)
O41 0.148(6) 0.183(7) 0.144(6) 0.097(5) 0.094(5) 0.097(5)
O42 0.154(6) 0.158(6) 0.102(4) 0.063(4) 0.053(4) 0.082(5)
O43 0.115(5) 0.147(5) 0.126(5) 0.066(4) 0.050(4) 0.061(4)
O44 0.155(6) 0.164(6) 0.112(5) 0.069(4) 0.073(5) 0.099(6)
O45 0.145(6) 0.153(5) 0.107(5) 0.063(4) 0.060(4) 0.081(5)
O46 0.116(5) 0.181(7) 0.162(7) 0.106(6) 0.066(5) 0.080(5)
C1 0.126(8) 0.151(8) 0.091(6) 0.056(6) 0.062(5) 0.069(7)
C2 0.145(9) 0.154(8) 0.106(7) 0.057(6) 0.064(6) 0.082(8)
C3 0.155(10) 0.149(8) 0.111(7) 0.057(6) 0.063(6) 0.080(7)
C4 0.139(9) 0.138(7) 0.101(7) 0.048(5) 0.057(6) 0.069(7)
C5 0.121(7) 0.132(7) 0.090(5) 0.048(5) 0.051(5) 0.060(6)
C6 0.119(8) 0.128(7) 0.086(6) 0.046(5) 0.046(6) 0.053(6)
C7 0.117(7) 0.137(7) 0.084(6) 0.055(5) 0.055(5) 0.063(6)
C8 0.111(7) 0.148(9) 0.089(7) 0.053(6) 0.056(6) 0.064(6)
C9 0.108(7) 0.150(9) 0.089(7) 0.056(6) 0.053(6) 0.062(6)
C10 0.117(7) 0.148(7) 0.090(6) 0.055(5) 0.053(5) 0.065(6)
C11 0.116(8) 0.143(8) 0.089(7) 0.063(6) 0.058(6) 0.061(6)
C12 0.113(7) 0.133(8) 0.084(6) 0.053(6) 0.054(6) 0.059(6)
C13 0.140(9) 0.181(9) 0.137(9) 0.091(7) 0.093(7) 0.093(7)
C14 0.116(8) 0.167(8) 0.100(7) 0.063(6) 0.056(6) 0.076(7)
C15 0.208(15) 0.261(16) 0.196(13) 0.157(13) 0.157(13) 0.154(14)
C16 0.133(10) 0.178(11) 0.124(9) 0.076(8) 0.074(8) 0.091(9)
C17 0.119(8) 0.142(7) 0.093(5) 0.055(5) 0.048(5) 0.064(6)
C18 0.112(7) 0.151(7) 0.093(5) 0.061(5) 0.058(5) 0.067(6)
C19 0.125(9) 0.149(7) 0.111(8) 0.045(6) 0.039(7) 0.066(7)
C20 0.143(10) 0.174(11) 0.090(5) 0.062(6) 0.055(6) 0.086(9)
C21 0.100(6) 0.138(7) 0.091(7) 0.047(6) 0.050(5) 0.060(5)
C22 0.107(6) 0.147(7) 0.113(7) 0.061(6) 0.059(6) 0.065(5)
C23 0.101(6) 0.149(10) 0.112(8) 0.058(7) 0.049(6) 0.060(6)
C24 0.107(7) 0.156(8) 0.117(9) 0.071(7) 0.050(7) 0.056(6)
C25 0.110(7) 0.148(7) 0.105(7) 0.058(6) 0.052(6) 0.063(6)
C26 0.119(7) 0.179(10) 0.133(9) 0.091(8) 0.071(7) 0.079(7)
C27 0.122(8) 0.175(10) 0.132(9) 0.087(7) 0.073(7) 0.082(7)
C28 0.112(7) 0.144(8) 0.114(7) 0.062(6) 0.058(6) 0.067(6)
C29 0.118(7) 0.154(9) 0.113(8) 0.064(7) 0.065(6) 0.076(7)
C30 0.114(7) 0.151(9) 0.120(8) 0.067(7) 0.063(6) 0.071(7)
C31 0.138(9) 0.148(8) 0.104(7) 0.054(6) 0.056(6) 0.079(7)
C32 0.155(9) 0.150(8) 0.113(6) 0.055(5) 0.059(6) 0.088(7)
C33 0.208(12) 0.163(8) 0.132(8) 0.046(6) 0.044(8) 0.114(9)
C34 0.215(14) 0.166(10) 0.143(9) 0.046(7) 0.037(8) 0.113(9)
C35 0.157(10) 0.166(9) 0.127(8) 0.062(7) 0.062(7) 0.093(9)
C36 0.122(8) 0.155(8) 0.114(7) 0.062(6) 0.071(6) 0.072(7)
B3 0.121(6) 0.163(7) 0.088(5) 0.057(4) 0.066(4) 0.073(6)
B4 0.108(6) 0.155(7) 0.086(5) 0.059(4) 0.061(5) 0.069(5)
N11 0.111(5) 0.143(7) 0.076(4) 0.052(5) 0.054(4) 0.064(5)
N12 0.107(6) 0.143(7) 0.084(4) 0.051(4) 0.059(4) 0.065(6)
N13 0.140(7) 0.153(7) 0.092(5) 0.056(5) 0.074(5) 0.073(6)
N14 0.101(5) 0.156(7) 0.085(4) 0.050(5) 0.064(4) 0.061(5)
N15 0.124(7) 0.171(8) 0.090(5) 0.069(5) 0.072(5) 0.081(6)
N16 0.111(6) 0.150(6) 0.085(5) 0.054(4) 0.062(5) 0.052(6)
N17 0.107(5) 0.164(8) 0.083(5) 0.058(5) 0.058(4) 0.068(5)
N18 0.122(7) 0.167(8) 0.088(5) 0.070(5) 0.069(5) 0.080(6)
N19 0.110(6) 0.163(8) 0.088(4) 0.063(5) 0.064(4) 0.081(6)
N20 0.110(5) 0.160(7) 0.084(5) 0.060(5) 0.062(4) 0.076(5)
O47 0.140(6) 0.164(5) 0.087(4) 0.057(4) 0.072(4) 0.070(5)
O48 0.120(4) 0.165(6) 0.084(4) 0.058(4) 0.068(3) 0.074(4)
O49 0.134(5) 0.190(7) 0.087(4) 0.069(4) 0.070(4) 0.093(5)
O50 0.121(5) 0.163(5) 0.086(4) 0.057(4) 0.068(4) 0.068(4)
O51 0.115(5) 0.162(6) 0.086(4) 0.060(4) 0.064(4) 0.071(4)
O52 0.127(5) 0.168(6) 0.092(4) 0.067(4) 0.073(4) 0.082(5)
C37 0.120(7) 0.157(9) 0.084(5) 0.056(6) 0.061(5) 0.069(6)
C38 0.119(6) 0.167(10) 0.084(5) 0.052(6) 0.061(5) 0.070(7)
C39 0.119(6) 0.189(11) 0.090(5) 0.050(6) 0.061(5) 0.071(7)
C40 0.109(6) 0.169(10) 0.088(5) 0.049(6) 0.057(4) 0.060(6)
C41 0.110(6) 0.153(9) 0.084(4) 0.048(5) 0.055(4) 0.067(6)
C42 0.111(7) 0.153(9) 0.089(5) 0.051(5) 0.059(4) 0.068(7)
C43 0.119(7) 0.144(7) 0.084(5) 0.054(5) 0.065(5) 0.071(7)
C44 0.122(8) 0.143(7) 0.088(5) 0.054(5) 0.064(6) 0.065(7)
C45 0.129(8) 0.151(7) 0.090(5) 0.062(5) 0.070(6) 0.074(7)
C46 0.115(7) 0.154(7) 0.086(4) 0.056(4) 0.063(5) 0.068(6)
C47 0.134(9) 0.151(7) 0.086(5) 0.051(5) 0.069(6) 0.073(7)
C48 0.122(8) 0.145(7) 0.085(5) 0.052(5) 0.063(6) 0.071(7)
C49 0.128(8) 0.149(7) 0.095(5) 0.053(5) 0.067(6) 0.065(6)
C50 0.109(8) 0.144(7) 0.092(5) 0.050(5) 0.060(6) 0.052(6)
C51 0.178(12) 0.158(8) 0.108(7) 0.043(6) 0.090(8) 0.056(8)
C52 0.163(11) 0.157(9) 0.128(9) 0.070(8) 0.096(9) 0.072(8)
C53 0.103(6) 0.147(9) 0.090(5) 0.052(5) 0.059(4) 0.058(6)
C54 0.103(6) 0.150(9) 0.090(5) 0.051(5) 0.059(4) 0.066(6)
C55 0.107(7) 0.154(10) 0.108(8) 0.059(7) 0.069(6) 0.065(7)
C56 0.107(6) 0.190(12) 0.094(6) 0.067(7) 0.055(5) 0.066(7)
C57 0.121(8) 0.176(9) 0.093(5) 0.069(5) 0.069(5) 0.085(7)
C58 0.124(8) 0.162(8) 0.095(5) 0.070(5) 0.075(5) 0.078(6)
C59 0.124(9) 0.192(11) 0.109(7) 0.084(8) 0.076(7) 0.093(9)
C60 0.135(9) 0.166(9) 0.107(7) 0.077(7) 0.084(7) 0.088(8)
C61 0.116(7) 0.145(8) 0.090(5) 0.057(5) 0.065(5) 0.071(6)
C62 0.126(8) 0.154(8) 0.094(6) 0.064(6) 0.077(6) 0.084(7)
C63 0.119(8) 0.164(9) 0.092(6) 0.064(6) 0.066(6) 0.085(7)
C64 0.106(7) 0.152(8) 0.086(5) 0.061(5) 0.066(5) 0.072(6)
C65 0.115(8) 0.151(8) 0.088(6) 0.059(5) 0.065(6) 0.075(7)
C66 0.124(8) 0.153(8) 0.088(6) 0.063(6) 0.067(6) 0.080(7)
C67 0.105(7) 0.183(10) 0.092(5) 0.065(6) 0.060(4) 0.071(7)
C68 0.104(6) 0.193(10) 0.088(4) 0.070(6) 0.058(4) 0.081(6)
C69 0.113(6) 0.230(12) 0.091(5) 0.072(6) 0.057(5) 0.068(7)
C70 0.128(7) 0.219(12) 0.093(6) 0.070(7) 0.065(6) 0.069(8)
C71 0.130(7) 0.180(11) 0.090(5) 0.064(6) 0.065(5) 0.065(7)
C72 0.124(7) 0.167(10) 0.091(5) 0.055(6) 0.068(5) 0.071(7)
B5 0.105(6) 0.158(7) 0.127(6) 0.059(5) 0.072(5) 0.069(5)
B6 0.110(5) 0.154(7) 0.111(6) 0.061(5) 0.067(4) 0.076(6)
N21 0.106(6) 0.154(7) 0.126(7) 0.068(6) 0.080(6) 0.074(6)
N22 0.090(6) 0.131(7) 0.112(6) 0.041(5) 0.053(5) 0.047(5)
N23 0.110(7) 0.177(8) 0.122(5) 0.058(6) 0.070(5) 0.079(6)
N24 0.111(6) 0.156(7) 0.117(6) 0.065(5) 0.084(5) 0.072(6)
N25 0.094(6) 0.151(7) 0.149(8) 0.046(6) 0.068(6) 0.058(5)
N26 0.100(5) 0.159(8) 0.108(5) 0.055(5) 0.063(4) 0.070(5)
N27 0.118(6) 0.143(7) 0.109(6) 0.053(5) 0.070(5) 0.078(6)
N28 0.108(6) 0.141(6) 0.140(7) 0.061(5) 0.076(6) 0.072(5)
N29 0.090(5) 0.141(7) 0.074(5) 0.044(5) 0.048(4) 0.051(5)
N30 0.094(6) 0.157(6) 0.086(5) 0.055(5) 0.060(5) 0.065(5)
O53 0.119(6) 0.181(7) 0.130(5) 0.063(5) 0.075(4) 0.085(5)
O54 0.117(5) 0.165(6) 0.123(5) 0.062(5) 0.083(5) 0.081(5)
O55 0.105(4) 0.161(6) 0.153(6) 0.049(5) 0.073(4) 0.067(4)
O56 0.108(4) 0.171(6) 0.115(5) 0.060(4) 0.067(4) 0.079(4)
O57 0.121(5) 0.165(6) 0.117(5) 0.070(5) 0.076(4) 0.090(5)
O58 0.122(5) 0.159(5) 0.133(6) 0.068(4) 0.083(5) 0.083(5)
C73 0.141(9) 0.175(9) 0.145(9) 0.076(7) 0.102(8) 0.095(7)
C74 0.150(10) 0.201(10) 0.171(10) 0.105(9) 0.119(9) 0.112(9)
C75 0.155(10) 0.199(10) 0.199(12) 0.113(9) 0.127(9) 0.108(9)
C76 0.154(10) 0.178(9) 0.198(11) 0.103(8) 0.124(9) 0.094(8)
C77 0.124(8) 0.152(7) 0.149(9) 0.076(7) 0.088(7) 0.078(7)
C78 0.119(8) 0.142(8) 0.153(9) 0.059(7) 0.082(7) 0.067(7)
C79 0.098(7) 0.139(8) 0.114(6) 0.042(6) 0.057(5) 0.055(6)
C80 0.105(7) 0.157(9) 0.117(6) 0.047(6) 0.058(6) 0.070(7)
C81 0.112(7) 0.166(10) 0.126(7) 0.050(7) 0.069(6) 0.074(7)
C82 0.102(6) 0.145(8) 0.124(6) 0.051(6) 0.066(5) 0.062(6)
C83 0.108(7) 0.152(9) 0.125(6) 0.053(7) 0.069(6) 0.065(7)
C84 0.108(7) 0.144(9) 0.116(6) 0.050(6) 0.062(6) 0.061(7)
C85 0.102(6) 0.155(9) 0.115(6) 0.064(6) 0.067(5) 0.068(6)
C86 0.099(6) 0.155(9) 0.111(6) 0.056(6) 0.063(5) 0.063(6)
C87 0.107(7) 0.200(13) 0.121(7) 0.067(8) 0.069(6) 0.079(8)
C88 0.109(8) 0.190(11) 0.111(6) 0.053(7) 0.063(6) 0.079(8)
C89 0.122(7) 0.152(9) 0.111(7) 0.058(6) 0.074(6) 0.078(7)
C90 0.116(7) 0.154(9) 0.101(7) 0.057(6) 0.065(6) 0.076(6)
C91 0.158(10) 0.167(11) 0.121(9) 0.067(8) 0.096(8) 0.092(9)
C92 0.141(10) 0.166(10) 0.133(9) 0.076(8) 0.088(8) 0.096(9)
C93 0.109(7) 0.147(7) 0.185(10) 0.038(7) 0.087(7) 0.059(6)
C94 0.102(6) 0.134(7) 0.164(9) 0.056(6) 0.078(7) 0.062(6)
C95 0.125(10) 0.147(8) 0.269(17) 0.019(9) 0.123(11) 0.046(8)
C96 0.111(7) 0.157(10) 0.207(14) 0.050(9) 0.097(8) 0.057(6)
C97 0.107(5) 0.131(7) 0.107(6) 0.057(5) 0.065(5) 0.062(6)
C98 0.111(7) 0.159(9) 0.101(6) 0.057(6) 0.061(5) 0.071(6)
C99 0.108(6) 0.159(9) 0.093(6) 0.059(6) 0.059(5) 0.071(6)
C100 0.103(6) 0.144(8) 0.090(5) 0.061(5) 0.063(4) 0.062(6)
C101 0.107(6) 0.147(8) 0.091(5) 0.058(5) 0.064(5) 0.067(6)
C102 0.111(6) 0.155(9) 0.101(6) 0.056(6) 0.066(5) 0.074(6)
C103 0.095(6) 0.148(8) 0.091(7) 0.058(6) 0.057(6) 0.063(6)
C104 0.092(6) 0.153(7) 0.080(6) 0.052(6) 0.049(5) 0.062(6)
C105 0.095(7) 0.152(7) 0.080(6) 0.047(6) 0.050(5) 0.055(6)
C106 0.099(7) 0.171(8) 0.086(7) 0.053(7) 0.056(6) 0.064(7)
C107 0.095(7) 0.167(8) 0.085(7) 0.049(7) 0.054(6) 0.065(7)
C108 0.102(7) 0.159(8) 0.091(7) 0.048(6) 0.059(6) 0.069(6)
B7 0.104(5) 0.151(6) 0.112(6) 0.058(5) 0.062(4) 0.061(5)
B8 0.106(5) 0.148(7) 0.101(5) 0.054(5) 0.054(4) 0.059(5)
N31 0.113(5) 0.151(8) 0.116(6) 0.056(5) 0.069(5) 0.074(6)
N32 0.095(4) 0.147(7) 0.101(5) 0.049(5) 0.067(4) 0.060(5)
N33 0.098(5) 0.155(8) 0.132(7) 0.079(6) 0.060(5) 0.052(5)
N34 0.107(5) 0.138(6) 0.130(7) 0.050(5) 0.052(5) 0.067(5)
N35 0.105(5) 0.182(9) 0.106(6) 0.054(6) 0.064(5) 0.068(6)
N36 0.109(5) 0.166(8) 0.123(7) 0.087(6) 0.055(5) 0.057(5)
N37 0.114(6) 0.154(7) 0.124(7) 0.051(6) 0.066(5) 0.067(6)
N38 0.094(5) 0.169(8) 0.096(5) 0.046(5) 0.051(4) 0.064(5)
N39 0.108(5) 0.143(7) 0.110(6) 0.055(5) 0.061(4) 0.058(5)
N40 0.103(5) 0.174(9) 0.129(6) 0.054(6) 0.066(5) 0.061(6)
O59 0.104(5) 0.194(7) 0.130(5) 0.086(5) 0.062(4) 0.063(5)
O60 0.109(5) 0.158(5) 0.139(6) 0.054(4) 0.050(4) 0.064(4)
O61 0.106(5) 0.196(7) 0.114(5) 0.050(5) 0.065(4) 0.063(5)
O62 0.108(5) 0.177(6) 0.144(6) 0.089(5) 0.053(5) 0.058(5)
O63 0.111(5) 0.168(6) 0.130(6) 0.033(5) 0.050(4) 0.065(5)
O64 0.102(5) 0.197(7) 0.102(4) 0.050(4) 0.051(4) 0.063(5)
C109 0.106(6) 0.152(9) 0.124(6) 0.056(7) 0.064(5) 0.071(7)
C110 0.119(7) 0.158(10) 0.124(7) 0.048(7) 0.062(5) 0.073(7)
C111 0.122(6) 0.166(10) 0.116(7) 0.046(7) 0.057(5) 0.082(7)
C112 0.124(6) 0.176(10) 0.109(6) 0.055(6) 0.062(5) 0.077(7)
C113 0.112(5) 0.155(9) 0.108(5) 0.051(6) 0.063(4) 0.071(6)
C114 0.112(5) 0.175(10) 0.104(5) 0.057(6) 0.069(5) 0.071(6)
C115 0.101(5) 0.144(7) 0.104(6) 0.059(5) 0.069(5) 0.059(5)
C116 0.096(5) 0.156(8) 0.136(9) 0.039(6) 0.060(6) 0.060(5)
C117 0.098(5) 0.148(7) 0.132(8) 0.041(6) 0.061(6) 0.058(5)
C118 0.106(5) 0.144(7) 0.108(6) 0.058(5) 0.064(4) 0.059(4)
C119 0.103(6) 0.141(8) 0.146(9) 0.044(6) 0.064(6) 0.057(5)
C120 0.107(6) 0.143(7) 0.139(9) 0.053(6) 0.066(6) 0.061(5)
C121 0.117(5) 0.144(8) 0.117(7) 0.068(6) 0.062(5) 0.059(6)
C122 0.120(5) 0.153(9) 0.116(7) 0.075(7) 0.064(5) 0.063(6)
C123 0.134(9) 0.167(11) 0.160(12) 0.092(9) 0.073(9) 0.047(8)
C124 0.140(9) 0.187(12) 0.130(9) 0.098(9) 0.068(7) 0.080(9)
C125 0.124(6) 0.130(7) 0.110(7) 0.057(5) 0.068(5) 0.067(5)
C126 0.126(6) 0.149(7) 0.100(7) 0.053(5) 0.065(5) 0.069(5)
C127 0.130(9) 0.141(9) 0.124(9) 0.047(7) 0.059(7) 0.074(8)
C128 0.148(9) 0.153(8) 0.129(9) 0.039(6) 0.067(7) 0.068(7)
C129 0.104(5) 0.155(9) 0.098(5) 0.047(5) 0.058(4) 0.062(6)
C130 0.102(5) 0.160(9) 0.101(5) 0.053(5) 0.059(4) 0.063(6)
C131 0.120(8) 0.202(13) 0.098(5) 0.047(6) 0.060(5) 0.056(8)
C132 0.114(8) 0.213(13) 0.117(8) 0.055(9) 0.070(7) 0.084(9)
C133 0.108(5) 0.144(7) 0.095(6) 0.056(5) 0.057(4) 0.057(4)
C134 0.108(6) 0.142(7) 0.129(9) 0.054(6) 0.049(6) 0.055(5)
C135 0.106(6) 0.139(7) 0.131(9) 0.052(6) 0.051(6) 0.056(5)
C136 0.108(5) 0.137(7) 0.097(7) 0.052(6) 0.060(5) 0.055(5)
C137 0.112(6) 0.140(7) 0.096(7) 0.048(6) 0.054(5) 0.057(5)
C138 0.111(6) 0.142(7) 0.093(7) 0.056(6) 0.056(5) 0.061(5)
C139 0.112(6) 0.188(11) 0.119(7) 0.062(7) 0.065(5) 0.054(7)
C140 0.108(5) 0.202(12) 0.134(6) 0.066(7) 0.069(5) 0.052(7)
C141 0.119(7) 0.250(15) 0.151(8) 0.059(9) 0.083(6) 0.048(9)
C142 0.114(7) 0.293(18) 0.160(9) 0.061(11) 0.077(7) 0.052(10)
C143 0.111(7) 0.285(17) 0.160(9) 0.057(11) 0.076(7) 0.061(9)
C144 0.104(6) 0.229(14) 0.141(8) 0.056(8) 0.061(6) 0.062(8)
B9 0.142(7) 0.120(6) 0.102(6) 0.039(4) 0.072(5) 0.054(5)
B10 0.150(6) 0.125(6) 0.113(6) 0.043(5) 0.078(5) 0.048(5)
N41 0.099(6) 0.130(6) 0.078(5) 0.046(5) 0.048(5) 0.051(5)
N42 0.104(6) 0.118(5) 0.082(5) 0.041(4) 0.049(4) 0.048(4)
N43 0.127(7) 0.125(5) 0.104(5) 0.046(4) 0.064(5) 0.055(5)
N44 0.148(7) 0.124(6) 0.103(6) 0.045(5) 0.077(6) 0.058(5)
N45 0.146(7) 0.129(7) 0.114(7) 0.043(6) 0.081(6) 0.051(5)
N46 0.144(8) 0.131(6) 0.118(5) 0.051(5) 0.080(6) 0.057(6)
N47 0.153(6) 0.121(6) 0.102(6) 0.046(5) 0.080(6) 0.048(5)
N48 0.155(8) 0.132(6) 0.137(8) 0.050(5) 0.106(7) 0.056(6)
N49 0.111(6) 0.125(6) 0.095(6) 0.043(5) 0.055(5) 0.053(5)
N50 0.110(6) 0.131(6) 0.092(6) 0.044(5) 0.048(5) 0.039(5)
O65 0.136(5) 0.120(5) 0.103(4) 0.044(4) 0.069(4) 0.047(4)
O66 0.151(6) 0.127(5) 0.102(5) 0.047(4) 0.074(4) 0.061(5)
O67 0.148(6) 0.123(5) 0.107(5) 0.043(4) 0.079(5) 0.052(5)
O68 0.146(6) 0.123(5) 0.112(4) 0.044(4) 0.073(4) 0.047(5)
O69 0.153(5) 0.125(6) 0.114(5) 0.046(4) 0.078(4) 0.043(4)
O70 0.162(7) 0.130(5) 0.141(6) 0.055(5) 0.101(6) 0.052(5)
C145 0.111(8) 0.133(7) 0.102(7) 0.051(6) 0.058(6) 0.050(6)
C146 0.117(8) 0.151(8) 0.108(8) 0.064(7) 0.064(7) 0.058(6)
C147 0.116(8) 0.164(8) 0.106(8) 0.063(7) 0.065(7) 0.064(7)
C148 0.110(7) 0.156(8) 0.089(7) 0.056(6) 0.055(6) 0.065(6)
C149 0.104(7) 0.139(7) 0.082(6) 0.048(6) 0.049(5) 0.058(5)
C150 0.108(7) 0.135(7) 0.082(7) 0.047(6) 0.051(6) 0.061(6)
C151 0.117(6) 0.116(6) 0.087(6) 0.041(5) 0.063(5) 0.055(5)
C152 0.120(6) 0.116(7) 0.090(6) 0.041(5) 0.059(5) 0.052(5)
C153 0.119(7) 0.121(7) 0.102(6) 0.039(5) 0.054(5) 0.045(5)
C154 0.129(6) 0.120(6) 0.099(6) 0.042(5) 0.070(5) 0.055(5)
C155 0.135(7) 0.128(7) 0.097(6) 0.049(5) 0.065(5) 0.057(5)
C156 0.122(7) 0.130(7) 0.098(6) 0.049(5) 0.059(5) 0.053(5)
C157 0.145(9) 0.128(6) 0.105(6) 0.042(4) 0.068(6) 0.049(6)
C158 0.135(8) 0.127(6) 0.112(6) 0.043(5) 0.070(6) 0.050(6)
C159 0.167(12) 0.147(10) 0.109(6) 0.047(7) 0.076(8) 0.053(9)
C160 0.155(10) 0.134(8) 0.122(7) 0.037(6) 0.069(7) 0.044(7)
C161 0.145(7) 0.124(7) 0.101(7) 0.045(6) 0.074(6) 0.057(6)
C162 0.151(7) 0.130(8) 0.099(7) 0.048(6) 0.075(7) 0.054(6)
C163 0.148(7) 0.133(9) 0.112(8) 0.049(7) 0.081(7) 0.056(7)
C164 0.169(11) 0.142(9) 0.125(9) 0.063(8) 0.087(9) 0.067(9)
C165 0.176(9) 0.133(6) 0.132(9) 0.049(6) 0.107(8) 0.065(6)
C166 0.175(9) 0.137(6) 0.150(10) 0.046(6) 0.119(8) 0.063(6)
C167 0.218(15) 0.142(8) 0.180(13) 0.048(8) 0.144(13) 0.075(9)
C168 0.241(15) 0.176(12) 0.240(17) 0.082(12) 0.196(15) 0.096(11)
C169 0.142(7) 0.128(6) 0.110(7) 0.044(5) 0.072(5) 0.051(5)
C170 0.143(7) 0.133(8) 0.097(7) 0.048(6) 0.062(5) 0.049(6)
C171 0.141(8) 0.140(8) 0.100(7) 0.050(6) 0.056(6) 0.047(6)
C172 0.125(7) 0.125(6) 0.097(6) 0.044(5) 0.061(5) 0.049(5)
C173 0.124(7) 0.131(8) 0.109(7) 0.046(6) 0.060(5) 0.046(6)
C174 0.128(7) 0.136(8) 0.112(7) 0.049(6) 0.060(6) 0.043(6)
C175 0.117(7) 0.126(6) 0.089(7) 0.041(6) 0.056(6) 0.053(6)
C176 0.118(7) 0.126(6) 0.081(6) 0.043(6) 0.048(6) 0.048(5)
C177 0.152(8) 0.132(7) 0.083(7) 0.043(6) 0.060(7) 0.064(6)
C178 0.163(10) 0.128(7) 0.094(8) 0.046(6) 0.066(8) 0.060(7)
C179 0.161(10) 0.141(8) 0.118(9) 0.067(7) 0.074(8) 0.061(7)
C180 0.135(8) 0.135(8) 0.125(9) 0.057(7) 0.068(7) 0.047(7)
B11 0.108(6) 0.158(6) 0.084(5) 0.051(4) 0.054(5) 0.064(5)
B12 0.141(7) 0.166(7) 0.113(6) 0.050(4) 0.062(5) 0.078(6)
N51 0.124(7) 0.149(7) 0.100(5) 0.063(5) 0.073(5) 0.072(6)
N52 0.107(6) 0.145(6) 0.092(5) 0.054(4) 0.063(5) 0.067(5)
N53 0.127(7) 0.159(7) 0.094(6) 0.049(5) 0.065(5) 0.060(5)
N54 0.125(7) 0.172(7) 0.083(4) 0.047(4) 0.061(5) 0.076(6)
N55 0.134(8) 0.191(8) 0.103(6) 0.038(5) 0.043(6) 0.095(7)
N56 0.149(8) 0.177(8) 0.126(7) 0.041(6) 0.074(6) 0.071(7)
N57 0.163(9) 0.160(6) 0.096(6) 0.052(4) 0.063(6) 0.075(6)
N58 0.156(7) 0.202(10) 0.111(6) 0.033(6) 0.049(5) 0.105(7)
N59 0.112(7) 0.152(7) 0.107(5) 0.049(4) 0.052(5) 0.056(5)
N60 0.124(7) 0.151(7) 0.099(6) 0.048(5) 0.053(6) 0.058(6)
O71 0.115(5) 0.167(6) 0.102(5) 0.046(4) 0.064(4) 0.058(4)
O72 0.144(6) 0.159(6) 0.084(4) 0.047(4) 0.062(4) 0.060(5)
O73 0.132(6) 0.184(7) 0.105(5) 0.044(4) 0.048(5) 0.089(6)
O74 0.173(7) 0.168(7) 0.132(6) 0.050(5) 0.086(6) 0.074(6)
O75 0.159(7) 0.164(6) 0.106(6) 0.045(4) 0.055(5) 0.077(5)
O76 0.150(6) 0.195(8) 0.121(5) 0.035(5) 0.056(4) 0.096(6)
C181 0.135(8) 0.161(9) 0.104(6) 0.059(5) 0.078(6) 0.085(7)
C182 0.156(10) 0.163(9) 0.130(7) 0.060(6) 0.082(7) 0.092(8)
C183 0.159(10) 0.167(9) 0.134(8) 0.066(6) 0.082(7) 0.100(8)
C184 0.136(9) 0.164(8) 0.129(7) 0.067(6) 0.075(7) 0.092(7)
C185 0.115(7) 0.154(7) 0.104(6) 0.063(5) 0.072(5) 0.079(6)
C186 0.119(8) 0.158(7) 0.108(6) 0.062(5) 0.074(6) 0.078(6)
C187 0.097(7) 0.152(6) 0.087(6) 0.049(5) 0.052(5) 0.067(5)
C188 0.107(7) 0.156(7) 0.090(6) 0.050(5) 0.058(6) 0.063(6)
C189 0.106(7) 0.156(7) 0.092(6) 0.047(5) 0.061(6) 0.059(5)
C190 0.099(6) 0.158(6) 0.084(5) 0.051(4) 0.051(5) 0.063(5)
C191 0.094(7) 0.149(7) 0.084(6) 0.050(5) 0.050(5) 0.055(6)
C192 0.095(7) 0.157(7) 0.088(6) 0.049(5) 0.050(6) 0.062(5)
C193 0.129(8) 0.168(7) 0.121(8) 0.043(6) 0.078(7) 0.052(6)
C194 0.142(9) 0.164(8) 0.125(8) 0.041(6) 0.074(7) 0.058(6)
C195 0.163(12) 0.191(12) 0.141(10) 0.038(9) 0.107(10) 0.051(10)
C196 0.164(11) 0.190(11) 0.169(13) 0.023(9) 0.101(10) 0.035(8)
C197 0.134(8) 0.165(7) 0.087(5) 0.050(5) 0.064(5) 0.075(6)
C198 0.168(10) 0.164(7) 0.087(5) 0.053(5) 0.066(6) 0.081(7)
C199 0.172(12) 0.165(8) 0.100(8) 0.053(7) 0.057(8) 0.072(8)
C200 0.251(17) 0.184(13) 0.088(6) 0.056(7) 0.064(8) 0.087(12)
C201 0.148(9) 0.222(11) 0.117(7) 0.032(6) 0.037(6) 0.118(8)
C202 0.167(9) 0.213(11) 0.125(7) 0.028(7) 0.042(6) 0.121(9)
C203 0.177(11) 0.33(2) 0.145(10) -0.004(12) 0.010(8) 0.172(13)
C204 0.226(17) 0.275(18) 0.184(15) 0.015(13) 0.040(13) 0.181(16)
C205 0.135(8) 0.161(7) 0.119(6) 0.049(5) 0.060(5) 0.080(6)
C206 0.132(8) 0.174(9) 0.121(7) 0.044(6) 0.063(7) 0.077(6)
C207 0.134(9) 0.171(9) 0.127(8) 0.043(6) 0.066(7) 0.069(7)
C208 0.117(8) 0.152(8) 0.114(6) 0.045(5) 0.050(5) 0.075(6)
C209 0.135(8) 0.150(8) 0.119(7) 0.042(5) 0.062(7) 0.068(6)
C210 0.135(9) 0.147(8) 0.121(7) 0.039(5) 0.060(6) 0.065(7)
C211 0.138(9) 0.165(8) 0.111(6) 0.051(5) 0.046(6) 0.077(7)
C212 0.135(9) 0.160(8) 0.106(6) 0.054(5) 0.051(6) 0.065(7)
C213 0.161(11) 0.178(10) 0.109(6) 0.053(6) 0.043(7) 0.073(9)
C214 0.171(12) 0.182(10) 0.109(7) 0.050(6) 0.045(8) 0.067(9)
C215 0.142(10) 0.170(9) 0.104(6) 0.045(6) 0.049(7) 0.054(8)
C216 0.130(9) 0.157(8) 0.105(6) 0.042(6) 0.051(7) 0.059(8)
S1 0.228(4) 0.230(4) 0.229(4) 0.082(4) 0.120(4) 0.105(4)
S2 0.211(4) 0.228(5) 0.234(5) 0.071(4) 0.119(4) 0.120(4)
S1' 0.233(5) 0.232(5) 0.233(5) 0.128(4) 0.151(4) 0.142(4)
S2' 0.222(5) 0.226(5) 0.230(5) 0.129(4) 0.150(4) 0.150(4)
S3 0.201(5) 0.267(6) 0.195(5) 0.089(5) 0.112(4) 0.063(4)
S4 0.180(5) 0.242(6) 0.246(6) 0.100(5) 0.121(4) 0.100(5)
N201 0.207(9) 0.243(11) 0.220(9) 0.086(8) 0.114(6) 0.075(8)
O5 0.285(15) 0.320(16) 0.230(11) 0.111(11) 0.163(11) 0.065(12)
O6 0.232(10) 0.281(10) 0.204(11) 0.067(9) 0.116(8) 0.034(8)
O7 0.186(8) 0.284(13) 0.261(9) 0.099(8) 0.095(7) 0.100(9)
O8 0.169(8) 0.258(12) 0.264(13) 0.110(10) 0.125(9) 0.084(8)
C3A 0.198(11) 0.279(10) 0.207(11) 0.088(8) 0.091(8) 0.083(8)
C4A 0.249(13) 0.251(11) 0.350(13) 0.085(8) 0.170(10) 0.110(10)
F1B 0.244(11) 0.319(14) 0.238(10) 0.094(10) 0.057(8) 0.112(10)
F2B 0.211(9) 0.267(9) 0.221(10) 0.095(7) 0.095(7) 0.087(7)
F3B 0.218(10) 0.278(11) 0.247(10) 0.103(9) 0.128(9) 0.113(9)
F4B 0.285(12) 0.260(13) 0.424(18) 0.079(12) 0.219(12) 0.116(10)
F5B 0.339(17) 0.278(12) 0.419(15) 0.135(12) 0.215(13) 0.156(13)
F6B 0.297(12) 0.296(14) 0.367(13) 0.046(9) 0.154(11) 0.119(11)
S5 0.207(5) 0.212(5) 0.216(5) 0.078(4) 0.121(4) 0.107(4)
S6 0.235(5) 0.241(5) 0.239(5) 0.090(4) 0.122(4) 0.113(4)
S5' 0.223(5) 0.221(5) 0.223(5) 0.108(5) 0.132(5) 0.130(5)
S6' 0.240(5) 0.242(5) 0.243(5) 0.123(4) 0.146(4) 0.139(4)
S5A 0.238(6) 0.240(6) 0.238(6) 0.126(5) 0.155(5) 0.147(5)
S6A 0.238(5) 0.242(5) 0.242(5) 0.152(4) 0.181(4) 0.174(4)
S7 0.195(4) 0.203(4) 0.127(3) 0.063(3) 0.104(3) 0.103(3)
S8 0.169(4) 0.247(5) 0.130(3) 0.060(3) 0.085(3) 0.103(3)
N103 0.205(7) 0.257(11) 0.151(8) 0.067(7) 0.108(7) 0.129(7)
O13 0.349(15) 0.215(10) 0.161(8) 0.087(7) 0.128(9) 0.149(10)
O14 0.198(9) 0.229(10) 0.147(6) 0.037(6) 0.109(7) 0.094(8)
O15 0.222(11) 0.253(9) 0.177(9) 0.077(8) 0.111(8) 0.140(8)
O16 0.191(9) 0.290(12) 0.128(5) 0.075(7) 0.080(6) 0.099(9)
C7A 0.203(8) 0.214(8) 0.172(9) 0.053(6) 0.111(8) 0.087(6)
C8A 0.187(8) 0.246(8) 0.139(7) 0.074(7) 0.065(6) 0.109(6)
F1D 0.297(13) 0.251(10) 0.228(9) 0.098(8) 0.163(10) 0.098(9)
F2D 0.220(9) 0.211(8) 0.187(8) 0.033(6) 0.116(7) 0.060(7)
F3D 0.212(8) 0.312(13) 0.273(12) 0.053(9) 0.122(9) 0.120(8)
F4D 0.201(8) 0.253(10) 0.141(5) 0.076(6) 0.057(5) 0.090(7)
F5D 0.176(7) 0.279(11) 0.167(7) 0.064(7) 0.077(6) 0.101(7)
F6D 0.213(9) 0.246(8) 0.160(7) 0.075(6) 0.069(7) 0.125(7)
S9 0.144(3) 0.173(3) 0.139(3) 0.077(3) 0.092(3) 0.087(3)
S10 0.166(3) 0.178(3) 0.145(3) 0.067(3) 0.100(3) 0.082(3)
N104 0.146(6) 0.174(5) 0.128(6) 0.072(4) 0.087(5) 0.089(4)
O17 0.166(7) 0.182(8) 0.165(7) 0.076(6) 0.115(7) 0.097(6)
O18 0.169(7) 0.182(7) 0.137(5) 0.078(5) 0.091(5) 0.085(6)
O19 0.134(6) 0.190(8) 0.157(7) 0.052(6) 0.095(6) 0.081(6)
O20 0.161(7) 0.211(8) 0.197(9) 0.079(7) 0.124(7) 0.065(6)
C9A 0.167(8) 0.187(8) 0.150(6) 0.091(6) 0.108(6) 0.101(6)
C10A 0.148(8) 0.210(9) 0.138(5) 0.060(5) 0.088(6) 0.066(7)
F1E 0.172(6) 0.191(6) 0.185(7) 0.103(5) 0.106(5) 0.097(5)
F2E 0.177(7) 0.204(7) 0.171(6) 0.090(6) 0.111(6) 0.117(6)
F3E 0.205(7) 0.207(7) 0.149(5) 0.096(5) 0.102(5) 0.113(6)
F4E 0.177(7) 0.231(8) 0.160(7) 0.097(6) 0.090(6) 0.095(6)
F5E 0.197(8) 0.228(7) 0.155(6) 0.058(5) 0.097(6) 0.074(6)
F6E 0.181(7) 0.303(11) 0.153(7) 0.079(7) 0.079(6) 0.118(8)
S11 0.193(4) 0.161(3) 0.129(3) 0.074(3) 0.063(3) 0.069(3)
S12 0.147(3) 0.164(3) 0.096(2) 0.059(2) 0.065(2) 0.073(2)
N105 0.174(7) 0.168(5) 0.116(5) 0.075(4) 0.069(5) 0.077(5)
O21 0.197(9) 0.171(8) 0.122(5) 0.070(5) 0.062(5) 0.080(7)
O22 0.260(12) 0.165(7) 0.183(9) 0.088(6) 0.086(9) 0.091(8)
O23 0.153(7) 0.158(7) 0.098(5) 0.056(5) 0.058(5) 0.072(6)
O24 0.146(7) 0.206(8) 0.096(4) 0.047(5) 0.061(5) 0.074(6)
C11A 0.183(8) 0.225(11) 0.149(8) 0.088(8) 0.071(7) 0.067(7)
C12A 0.192(8) 0.229(9) 0.163(8) 0.113(7) 0.122(7) 0.122(7)
F1F 0.209(7) 0.241(9) 0.184(7) 0.098(7) 0.062(6) 0.036(7)
F2F 0.191(8) 0.240(9) 0.188(8) 0.104(7) 0.113(7) 0.080(7)
F3F 0.199(9) 0.289(11) 0.178(7) 0.132(8) 0.095(6) 0.074(8)
F4F 0.286(10) 0.267(9) 0.191(7) 0.126(6) 0.177(7) 0.161(8)
F5F 0.189(8) 0.247(8) 0.210(8) 0.127(6) 0.125(7) 0.104(6)
F6F 0.192(7) 0.318(11) 0.224(8) 0.180(8) 0.145(7) 0.150(8)
S13 0.173(9) 0.202(10) 0.200(10) 0.042(8) 0.024(8) 0.088(8)
S14 0.236(13) 0.331(16) 0.206(11) 0.035(11) 0.070(10) 0.136(12)

loop_
_atom_type_symbol
_atom_type_description
_atom_type_scat_dispersion_real
_atom_type_scat_dispersion_imag
_atom_type_scat_source
C C 0.0029 0.0015 'International Tables Vol C Tables 4.2.6.8 and 6.1.1.4'
H H 0.0000 0.0000 'International Tables Vol C Tables 4.2.6.8 and 6.1.1.4'
B B 0.0015 0.0006 'International Tables Vol C Tables 4.2.6.8 and 6.1.1.4'
N N 0.0058 0.0031 'International Tables Vol C Tables 4.2.6.8 and 6.1.1.4'
O O 0.0103 0.0058 'International Tables Vol C Tables 4.2.6.8 and 6.1.1.4'
Fe Fe 0.3456 0.8133 'International Tables Vol C Tables 4.2.6.8 and 6.1.1.4'
S S 0.1205 0.1184 'International Tables Vol C Tables 4.2.6.8 and 6.1.1.4'
F F 0.0168 0.0098 'International Tables Vol C Tables 4.2.6.8 and 6.1.1.4'

loop_
_geom_angle_atom_site_label_1
_geom_angle_atom_site_label_2
_geom_angle_atom_site_label_3
_geom_angle
N1 Fe1 N42 172.9(4)
N1 Fe1 N12 90.3(4)
N42 Fe1 N12 96.1(4)
N1 Fe1 N41 92.7(4)
N42 Fe1 N41 81.1(4)
N12 Fe1 N41 174.2(4)
N1 Fe1 N2 81.0(4)
N42 Fe1 N2 95.2(4)
N12 Fe1 N2 96.4(3)
N41 Fe1 N2 88.9(3)
N1 Fe1 N11 95.3(4)
N42 Fe1 N11 88.8(4)
N12 Fe1 N11 80.4(3)
N41 Fe1 N11 94.4(3)
N2 Fe1 N11 175.2(4)
N22 Fe2 N10 173.9(4)
N22 Fe2 N32 96.5(4)
N10 Fe2 N32 88.9(4)
N22 Fe2 N31 90.1(4)
N10 Fe2 N31 93.6(4)
N32 Fe2 N31 80.5(3)
N22 Fe2 N9 95.8(4)
N10 Fe2 N9 80.6(4)
N32 Fe2 N9 96.7(4)
N31 Fe2 N9 173.6(4)
N22 Fe2 N21 81.0(4)
N10 Fe2 N21 93.8(4)
N32 Fe2 N21 174.8(4)
N31 Fe2 N21 94.9(4)
N9 Fe2 N21 88.2(4)
N29 Fe3 N19 96.2(4)
N29 Fe3 N52 94.9(4)
N19 Fe3 N52 95.5(3)
N29 Fe3 N51 172.8(4)
N19 Fe3 N51 90.1(4)
N52 Fe3 N51 80.9(4)
N29 Fe3 N20 91.4(4)
N19 Fe3 N20 80.3(3)
N52 Fe3 N20 172.8(4)
N51 Fe3 N20 93.3(4)
N29 Fe3 N30 79.8(4)
N19 Fe3 N30 172.7(3)
N52 Fe3 N30 91.0(3)
N51 Fe3 N30 94.3(4)
N20 Fe3 N30 93.6(3)
N59 Fe4 N60 80.6(4)
N59 Fe4 N40 91.2(4)
N60 Fe4 N40 93.7(4)
N59 Fe4 N49 94.8(4)
N60 Fe4 N49 90.7(4)
N40 Fe4 N49 173.0(4)
N59 Fe4 N50 173.9(4)
N60 Fe4 N50 95.0(4)
N40 Fe4 N50 93.3(4)
N49 Fe4 N50 81.0(4)
N59 Fe4 N39 98.5(4)
N60 Fe4 N39 174.6(4)
N40 Fe4 N39 80.9(4)
N49 Fe4 N39 94.7(4)
N50 Fe4 N39 86.3(4)
N8 Fe5 N7 85.5(4)
N8 Fe5 N5 77.5(4)
N7 Fe5 N5 144.8(4)
N8 Fe5 N6 87.6(4)
N7 Fe5 N6 85.5(4)
N5 Fe5 N6 123.8(4)
N8 Fe5 N4 121.0(5)
N7 Fe5 N4 77.1(4)
N5 Fe5 N4 85.5(4)
N6 Fe5 N4 144.5(4)
N8 Fe5 N3 149.5(5)
N7 Fe5 N3 118.9(5)
N5 Fe5 N3 89.0(4)
N6 Fe5 N3 77.2(4)
N4 Fe5 N3 84.5(4)
N18 Fe6 N13 150.7(4)
N18 Fe6 N15 77.6(4)
N13 Fe6 N15 87.8(4)
N18 Fe6 N14 118.1(4)
N13 Fe6 N14 85.8(4)
N15 Fe6 N14 86.9(4)
N18 Fe6 N17 86.7(4)
N13 Fe6 N17 116.6(4)
N15 Fe6 N17 149.6(4)
N14 Fe6 N17 77.8(3)
N18 Fe6 N16 87.4(4)
N13 Fe6 N16 77.6(4)
N15 Fe6 N16 118.8(4)
N14 Fe6 N16 148.3(4)
N17 Fe6 N16 85.7(4)
N25 Fe7 N26 150.4(4)
N25 Fe7 N28 77.9(4)
N26 Fe7 N28 87.0(4)
N25 Fe7 N23 88.3(4)
N26 Fe7 N23 77.5(4)
N28 Fe7 N23 120.3(4)
N25 Fe7 N27 116.8(4)
N26 Fe7 N27 86.9(4)
N28 Fe7 N27 86.1(4)
N23 Fe7 N27 147.9(4)
N25 Fe7 N24 85.3(4)
N26 Fe7 N24 118.8(4)
N28 Fe7 N24 147.8(4)
N23 Fe7 N24 86.1(4)
N27 Fe7 N24 77.1(4)
N38 Fe8 N37 86.0(4)
N38 Fe8 N33 146.1(5)
N37 Fe8 N33 121.2(4)
N38 Fe8 N36 85.7(4)
N37 Fe8 N36 85.8(4)
N33 Fe8 N36 77.4(4)
N38 Fe8 N35 77.2(4)
N37 Fe8 N35 145.8(4)
N33 Fe8 N35 87.0(4)
N36 Fe8 N35 121.7(5)
N38 Fe8 N34 120.3(4)
N37 Fe8 N34 77.4(4)
N33 Fe8 N34 87.5(4)
N36 Fe8 N34 147.3(5)
N35 Fe8 N34 85.7(4)
N45 Fe9 N47 118.6(4)
N45 Fe9 N48 78.1(4)
N47 Fe9 N48 86.5(4)
N45 Fe9 N46 148.9(5)
N47 Fe9 N46 86.5(4)
N48 Fe9 N46 86.2(4)
N45 Fe9 N44 87.6(4)
N47 Fe9 N44 77.5(4)
N48 Fe9 N44 150.1(4)
N46 Fe9 N44 117.3(4)
N45 Fe9 N43 87.0(4)
N47 Fe9 N43 148.0(4)
N48 Fe9 N43 119.4(4)
N46 Fe9 N43 77.5(4)
N44 Fe9 N43 85.5(4)
N57 Fe10 N54 77.9(4)
N57 Fe10 N58 87.4(4)
N54 Fe10 N58 123.7(5)
N57 Fe10 N53 120.1(5)
N54 Fe10 N53 85.9(4)
N58 Fe10 N53 144.8(5)
N57 Fe10 N55 148.3(5)
N54 Fe10 N55 86.7(4)
N58 Fe10 N55 78.3(4)
N53 Fe10 N55 85.7(4)
N57 Fe10 N56 86.3(5)
N54 Fe10 N56 146.8(5)
N58 Fe10 N56 83.9(5)
N53 Fe10 N56 77.1(4)
N55 Fe10 N56 119.6(5)
O43 B1 O42 108.8(8)
O43 B1 O41 112.7(9)
O42 B1 O41 107.2(8)
O43 B1 C10 108.7(8)
O42 B1 C10 109.9(9)
O41 B1 C10 109.6(8)
O44 B2 O45 111.1(9)
O44 B2 O46 110.9(9)
O45 B2 O46 107.1(9)
O44 B2 C25 108.8(9)
O45 B2 C25 106.1(9)
O46 B2 C25 112.7(9)
C1 N1 C5 115.5(9)
C1 N1 Fe1 128.7(8)
C5 N1 Fe1 115.7(7)
C6 N2 C7 118.6(9)
C6 N2 Fe1 113.9(7)
C7 N2 Fe1 127.5(7)
C13 N3 O41 118.2(8)
C13 N3 Fe5 119.3(7)
O41 N3 Fe5 122.3(6)
C17 N4 O42 114.0(8)
C17 N4 Fe5 120.5(7)
O42 N4 Fe5 124.9(6)
C21 N5 O43 116.8(8)
C21 N5 Fe5 120.6(7)
O43 N5 Fe5 121.9(6)
C14 N6 O44 115.7(8)
C14 N6 Fe5 120.8(7)
O44 N6 Fe5 123.0(6)
C18 N7 O45 115.9(8)
C18 N7 Fe5 120.7(7)
O45 N7 Fe5 123.1(7)
C22 N8 O46 115.7(8)
C22 N8 Fe5 119.6(7)
O46 N8 Fe5 124.5(7)
C31 N9 C28 118.6(10)
C31 N9 Fe2 114.3(7)
C28 N9 Fe2 126.8(8)
C36 N10 C32 116.1(10)
C36 N10 Fe2 129.0(8)
C32 N10 Fe2 114.8(7)
N3 O41 B1 112.7(7)
N4 O42 B1 110.2(8)
N5 O43 B1 114.0(7)
N6 O44 B2 112.6(8)
N7 O45 B2 113.2(8)
N8 O46 B2 111.3(8)
N1 C1 C2 122.4(11)
N1 C1 H1 118.8
C2 C1 H1 118.8
C1 C2 C3 120.6(11)
C1 C2 H2 119.7
C3 C2 H2 119.7
C4 C3 C2 117.5(11)
C4 C3 H3 121.2
C2 C3 H3 121.2
C5 C4 C3 119.9(11)
C5 C4 H4 120.0
C3 C4 H4 120.0
C4 C5 N1 123.8(9)
C4 C5 C6 125.1(10)
N1 C5 C6 111.0(9)
N2 C6 C5 118.3(10)
N2 C6 H6 120.9
C5 C6 H6 120.9
C8 C7 C12 120.6(9)
C8 C7 N2 121.0(8)
C12 C7 N2 118.2(9)
C9 C8 C7 119.2(9)
C9 C8 H8 120.4
C7 C8 H8 120.4
C8 C9 C10 122.8(10)
C8 C9 H9 118.6
C10 C9 H9 118.6
C11 C10 C9 115.8(9)
C11 C10 B1 120.9(8)
C9 C10 B1 123.0(9)
C10 C11 C12 123.2(9)
C10 C11 H11 118.4
C12 C11 H11 118.4
C11 C12 C7 118.1(9)
C11 C12 H12 120.9
C7 C12 H12 120.9
N3 C13 C14 112.2(9)
N3 C13 C15 123.8(10)
C14 C13 C15 124.0(10)
N6 C14 C13 110.1(9)
N6 C14 C16 125.6(10)
C13 C14 C16 124.2(10)
C13 C15 H15A 109.5
C13 C15 H15B 109.5
H15A C15 H15B 109.5
C13 C15 H15C 109.5
H15A C15 H15C 109.5
H15B C15 H15C 109.5
C14 C16 H16A 109.5
C14 C16 H16B 109.5
H16A C16 H16B 109.5
C14 C16 H16C 109.5
H16A C16 H16C 109.5
H16B C16 H16C 109.5
N4 C17 C18 110.2(9)
N4 C17 C19 123.8(9)
C18 C17 C19 126.0(10)
N7 C18 C17 110.8(9)
N7 C18 C20 122.1(9)
C17 C18 C20 127.0(10)
C17 C19 H19A 109.5
C17 C19 H19B 109.5
H19A C19 H19B 109.5
C17 C19 H19C 109.5
H19A C19 H19C 109.5
H19B C19 H19C 109.5
C18 C20 H20A 109.5
C18 C20 H20B 109.5
H20A C20 H20B 109.5
C18 C20 H20C 109.5
H20A C20 H20C 109.5
H20B C20 H20C 109.5
N5 C21 C22 111.2(9)
N5 C21 C23 124.5(9)
C22 C21 C23 124.1(9)
N8 C22 C21 110.5(9)
N8 C22 C24 121.6(9)
C21 C22 C24 127.6(10)
C21 C23 H23A 109.5
C21 C23 H23B 109.5
H23A C23 H23B 109.5
C21 C23 H23C 109.5
H23A C23 H23C 109.5
H23B C23 H23C 109.5
C22 C24 H24A 109.5
C22 C24 H24B 109.5
H24A C24 H24B 109.5
C22 C24 H24C 109.5
H24A C24 H24C 109.5
H24B C24 H24C 109.5
C26 C25 C30 116.4(9)
C26 C25 B2 118.6(9)
C30 C25 B2 124.7(9)
C25 C26 C27 122.6(10)
C25 C26 H26 118.7
C27 C26 H26 118.7
C28 C27 C26 119.4(10)
C28 C27 H27 120.3
C26 C27 H27 120.3
C29 C28 C27 119.2(9)
C29 C28 N9 122.3(9)
C27 C28 N9 118.4(9)
C28 C29 C30 119.1(10)
C28 C29 H29 120.5
C30 C29 H29 120.5
C25 C30 C29 122.9(10)
C25 C30 H30 118.5
C29 C30 H30 118.5
N9 C31 C32 118.1(11)
N9 C31 H31 121.0
C32 C31 H31 121.0
N10 C32 C33 122.4(10)
N10 C32 C31 112.2(10)
C33 C32 C31 125.4(11)
C32 C33 C34 119.6(12)
C32 C33 H33 120.2
C34 C33 H33 120.2
C35 C34 C33 118.2(12)
C35 C34 H34 120.9
C33 C34 H34 120.9
C34 C35 C36 119.4(12)
C34 C35 H35 120.3
C36 C35 H35 120.3
N10 C36 C35 124.1(12)
N10 C36 H36 117.9
C35 C36 H36 117.9
O49 B3 O48 112.2(8)
O49 B3 O47 110.8(8)
O48 B3 O47 108.6(8)
O49 B3 C46 107.6(8)
O48 B3 C46 107.1(8)
O47 B3 C46 110.4(8)
O50 B4 O51 110.4(8)
O50 B4 O52 111.2(8)
O51 B4 O52 110.1(8)
O50 B4 C61 106.4(8)
O51 B4 C61 110.5(8)
O52 B4 C61 108.1(8)
C37 N11 C41 116.7(8)
C37 N11 Fe1 128.0(7)
C41 N11 Fe1 114.4(6)
C42 N12 C43 116.7(8)
C42 N12 Fe1 115.4(6)
C43 N12 Fe1 127.8(7)
C49 N13 O47 114.5(8)
C49 N13 Fe6 120.3(7)
O47 N13 Fe6 124.5(6)
C53 N14 O48 117.2(7)
C53 N14 Fe6 120.0(6)
O48 N14 Fe6 122.0(6)
C57 N15 O49 117.3(8)
C57 N15 Fe6 119.6(7)
O49 N15 Fe6 122.8(6)
C50 N16 O50 118.6(8)
C50 N16 Fe6 118.9(7)
O50 N16 Fe6 120.7(6)
C54 N17 O51 114.9(7)
C54 N17 Fe6 120.1(6)
O51 N17 Fe6 123.9(6)
C58 N18 O52 115.2(8)
C58 N18 Fe6 120.8(7)
O52 N18 Fe6 123.7(6)
C67 N19 C64 116.6(8)
C67 N19 Fe3 115.4(6)
C64 N19 Fe3 127.9(7)
C72 N20 C68 115.6(8)
C72 N20 Fe3 129.4(7)
C68 N20 Fe3 115.0(6)
N13 O47 B3 109.8(7)
N14 O48 B3 112.7(7)
N15 O49 B3 111.4(7)
N16 O50 B4 113.9(7)
N17 O51 B4 110.0(6)
N18 O52 B4 110.8(7)
N11 C37 C38 121.3(10)
N11 C37 H37 119.3
C38 C37 H37 119.3
C39 C38 C37 122.1(10)
C39 C38 H38 118.9
C37 C38 H38 118.9
C38 C39 C40 115.9(10)
C38 C39 H39 122.0
C40 C39 H39 122.0
C41 C40 C39 121.3(10)
C41 C40 H40 119.4
C39 C40 H40 119.4
C40 C41 N11 122.6(9)
C40 C41 C42 125.7(10)
N11 C41 C42 111.6(8)
N12 C42 C41 117.8(9)
N12 C42 H42 121.1
C41 C42 H42 121.1
C44 C43 C48 121.6(9)
C44 C43 N12 120.0(9)
C48 C43 N12 118.4(9)
C43 C44 C45 118.3(10)
C43 C44 H44 120.8
C45 C44 H44 120.8
C44 C45 C46 122.2(10)
C44 C45 H45 118.9
C46 C45 H45 118.9
C45 C46 C47 117.2(8)
C45 C46 B3 124.7(9)
C47 C46 B3 118.0(9)
C48 C47 C46 122.4(10)
C48 C47 H47 118.8
C46 C47 H47 118.8
C47 C48 C43 118.2(9)
C47 C48 H48 120.9
C43 C48 H48 120.9
N13 C49 C50 110.6(9)
N13 C49 C51 123.3(9)
C50 C49 C51 125.9(10)
N16 C50 C49 111.5(9)
N16 C50 C52 123.1(9)
C49 C50 C52 125.2(10)
C49 C51 H51A 109.5
C49 C51 H51B 109.5
H51A C51 H51B 109.5
C49 C51 H51C 109.5
H51A C51 H51C 109.5
H51B C51 H51C 109.5
C50 C52 H52A 109.5
C50 C52 H52B 109.5
H52A C52 H52B 109.5
C50 C52 H52C 109.5
H52A C52 H52C 109.5
H52B C52 H52C 109.5
N14 C53 C54 112.3(8)
N14 C53 C55 123.3(8)
C54 C53 C55 124.2(9)
N17 C54 C53 109.4(8)
N17 C54 C56 124.7(8)
C53 C54 C56 125.9(9)
C53 C55 H55A 109.5
C53 C55 H55B 109.5
H55A C55 H55B 109.5
C53 C55 H55C 109.5
H55A C55 H55C 109.5
H55B C55 H55C 109.5
C54 C56 H56A 109.5
C54 C56 H56B 109.5
H56A C56 H56B 109.5
C54 C56 H56C 109.5
H56A C56 H56C 109.5
H56B C56 H56C 109.5
N15 C57 C58 111.7(9)
N15 C57 C59 122.9(9)
C58 C57 C59 124.9(10)
N18 C58 C57 110.3(9)
N18 C58 C60 123.6(8)
C57 C58 C60 126.0(9)
C57 C59 H59A 109.5
C57 C59 H59B 109.5
H59A C59 H59B 109.5
C57 C59 H59C 109.5
H59A C59 H59C 109.5
H59B C59 H59C 109.5
C58 C60 H60A 109.5
C58 C60 H60B 109.5
H60A C60 H60B 109.5
C58 C60 H60C 109.5
H60A C60 H60C 109.5
H60B C60 H60C 109.5
C62 C61 C66 118.0(8)
C62 C61 B4 121.0(8)
C66 C61 B4 120.7(8)
C61 C62 C63 120.8(9)
C61 C62 H62 119.6
C63 C62 H62 119.6
C64 C63 C62 118.8(9)
C64 C63 H63 120.6
C62 C63 H63 120.6
C63 C64 C65 121.5(8)
C63 C64 N19 119.4(8)
C65 C64 N19 119.0(8)
C66 C65 C64 117.7(9)
C66 C65 H65 121.2
C64 C65 H65 121.2
C65 C66 C61 122.9(9)
C65 C66 H66 118.5
C61 C66 H66 118.5
N19 C67 C68 117.7(9)
N19 C67 H67 121.2
C68 C67 H67 121.2
C69 C68 N20 123.4(9)
C69 C68 C67 125.0(10)
N20 C68 C67 111.6(8)
C68 C69 C70 120.2(10)
C68 C69 H69 119.9
C70 C69 H69 119.9
C71 C70 C69 117.0(10)
C71 C70 H70 121.5
C69 C70 H70 121.5
C70 C71 C72 120.6(10)
C70 C71 H71 119.7
C72 C71 H71 119.7
N20 C72 C71 123.2(10)
N20 C72 H72 118.4
C71 C72 H72 118.4
O54 B5 O55 112.6(8)
O54 B5 O53 108.1(9)
O55 B5 O53 110.7(8)
O54 B5 C82 108.5(8)
O55 B5 C82 108.1(9)
O53 B5 C82 108.8(8)
O56 B6 O58 112.1(8)
O56 B6 O57 110.8(8)
O58 B6 O57 108.7(8)
O56 B6 C97 109.2(8)
O58 B6 C97 108.3(8)
O57 B6 C97 107.6(8)
C73 N21 C77 118.9(9)
C73 N21 Fe2 127.6(8)
C77 N21 Fe2 113.5(7)
C78 N22 C79 115.1(9)
C78 N22 Fe2 116.3(7)
C79 N22 Fe2 128.6(7)
C85 N23 O53 117.9(8)
C85 N23 Fe7 120.0(7)
O53 N23 Fe7 122.0(6)
C89 N24 O54 118.1(7)
C89 N24 Fe7 119.2(6)
O54 N24 Fe7 122.3(6)
C93 N25 O55 114.8(9)
C93 N25 Fe7 120.5(7)
O55 N25 Fe7 124.5(7)
C86 N26 O56 116.0(8)
C86 N26 Fe7 120.1(7)
O56 N26 Fe7 123.4(6)
C90 N27 O57 116.2(8)
C90 N27 Fe7 121.5(7)
O57 N27 Fe7 122.1(6)
C94 N28 O58 116.6(8)
C94 N28 Fe7 120.1(7)
O58 N28 Fe7 122.5(7)
C103 N29 C100 116.5(9)
C103 N29 Fe3 117.2(7)
C100 N29 Fe3 126.3(7)
C108 N30 C104 118.1(8)
C108 N30 Fe3 128.3(8)
C104 N30 Fe3 113.6(6)
N23 O53 B5 111.3(7)
N24 O54 B5 110.3(7)
N25 O55 B5 110.7(8)
N26 O56 B6 110.7(7)
N27 O57 B6 111.2(7)
N28 O58 B6 111.6(7)
N21 C73 C74 121.9(11)
N21 C73 H73 119.1
C74 C73 H73 119.1
C75 C74 C73 119.7(11)
C75 C74 H74 120.2
C73 C74 H74 120.2
C74 C75 C76 118.8(12)
C74 C75 H75 120.6
C76 C75 H75 120.6
C77 C76 C75 119.7(12)
C77 C76 H76 120.1
C75 C76 H76 120.1
N21 C77 C76 120.9(10)
N21 C77 C78 112.5(9)
C76 C77 C78 126.6(11)
N22 C78 C77 116.5(10)
N22 C78 H78 121.7
C77 C78 H78 121.7
C80 C79 C84 119.3(9)
C80 C79 N22 120.3(9)
C84 C79 N22 120.3(9)
C81 C80 C79 119.4(10)
C81 C80 H80 120.3
C79 C80 H80 120.3
C80 C81 C82 122.7(10)
C80 C81 H81 118.6
C82 C81 H81 118.6
C83 C82 C81 115.8(9)
C83 C82 B5 118.9(9)
C81 C82 B5 125.2(9)
C84 C83 C82 122.5(10)
C84 C83 H83 118.7
C82 C83 H83 118.7
C83 C84 C79 119.8(10)
C83 C84 H84 120.1
C79 C84 H84 120.1
N23 C85 C86 111.4(9)
N23 C85 C87 123.8(9)
C86 C85 C87 124.8(10)
N26 C86 C85 110.7(9)
N26 C86 C88 124.6(9)
C85 C86 C88 124.6(9)
C85 C87 H87A 109.5
C85 C87 H87B 109.5
H87A C87 H87B 109.5
C85 C87 H87C 109.5
H87A C87 H87C 109.5
H87B C87 H87C 109.5
C86 C88 H88A 109.5
C86 C88 H88B 109.5
H88A C88 H88B 109.5
C86 C88 H88C 109.5
H88A C88 H88C 109.5
H88B C88 H88C 109.5
N24 C89 C90 112.8(8)
N24 C89 C91 122.6(9)
C90 C89 C91 124.6(9)
N27 C90 C89 109.2(8)
N27 C90 C92 124.5(9)
C89 C90 C92 126.3(9)
C89 C91 H91A 109.5
C89 C91 H91B 109.5
H91A C91 H91B 109.5
C89 C91 H91C 109.5
H91A C91 H91C 109.5
H91B C91 H91C 109.5
C90 C92 H92A 109.5
C90 C92 H92B 109.5
H92A C92 H92B 109.5
C90 C92 H92C 109.5
H92A C92 H92C 109.5
H92B C92 H92C 109.5
N25 C93 C94 111.0(10)
N25 C93 C95 124.4(10)
C94 C93 C95 124.4(10)
N28 C94 C93 110.3(9)
N28 C94 C96 124.0(10)
C93 C94 C96 125.4(11)
C93 C95 H95A 109.5
C93 C95 H95B 109.5
H95A C95 H95B 109.5
C93 C95 H95C 109.5
H95A C95 H95C 109.5
H95B C95 H95C 109.5
C94 C96 H96A 109.5
C94 C96 H96B 109.5
H96A C96 H96B 109.5
C94 C96 H96C 109.5
H96A C96 H96C 109.5
H96B C96 H96C 109.5
C98 C97 C102 117.1(9)
C98 C97 B6 121.3(9)
C102 C97 B6 121.6(9)
C97 C98 C99 122.0(10)
C97 C98 H98 119.0
C99 C98 H98 119.0
C100 C99 C98 118.9(10)
C100 C99 H99 120.5
C98 C99 H99 120.5
C99 C100 C101 120.4(9)
C99 C100 N29 119.2(9)
C101 C100 N29 120.4(8)
C102 C101 C100 118.9(9)
C102 C101 H101 120.6
C100 C101 H101 120.6
C101 C102 C97 122.6(10)
C101 C102 H102 118.7
C97 C102 H102 118.7
N29 C103 C104 115.6(10)
N29 C103 H103 122.2
C104 C103 H103 122.2
N30 C104 C105 121.4(9)
N30 C104 C103 113.8(9)
C105 C104 C103 124.9(10)
C104 C105 C106 119.1(10)
C104 C105 H105 120.4
C106 C105 H105 120.4
C107 C106 C105 119.4(10)
C107 C106 H106 120.3
C105 C106 H106 120.3
C106 C107 C108 119.5(10)
C106 C107 H107 120.2
C108 C107 H107 120.2
N30 C108 C107 122.5(10)
N30 C108 H108 118.7
C107 C108 H108 118.7
O60 B7 O59 113.3(9)
O60 B7 O61 109.1(8)
O59 B7 O61 107.3(8)
O60 B7 C118 111.1(9)
O59 B7 C118 106.9(8)
O61 B7 C118 109.0(8)
O63 B8 O62 111.1(9)
O63 B8 O64 111.1(9)
O62 B8 O64 107.5(9)
O63 B8 C133 109.9(9)
O62 B8 C133 108.2(8)
O64 B8 C133 109.1(8)
C109 N31 C113 117.8(9)
C109 N31 Fe2 127.9(7)
C113 N31 Fe2 114.3(7)
C114 N32 C115 118.0(8)
C114 N32 Fe2 115.7(7)
C115 N32 Fe2 126.3(6)
C121 N33 O59 117.4(8)
C121 N33 Fe8 119.4(7)
O59 N33 Fe8 122.3(6)
C125 N34 O60 117.2(9)
C125 N34 Fe8 120.1(7)
O60 N34 Fe8 122.4(7)
C129 N35 O61 116.0(8)
C129 N35 Fe8 120.3(7)
O61 N35 Fe8 123.4(6)
C122 N36 O62 114.9(8)
C122 N36 Fe8 121.0(7)
O62 N36 Fe8 124.1(6)
C126 N37 O63 115.5(9)
C126 N37 Fe8 121.0(8)
O63 N37 Fe8 123.0(7)
C130 N38 O64 116.2(8)
C130 N38 Fe8 119.7(7)
O64 N38 Fe8 123.8(6)
C139 N39 C136 118.5(9)
C139 N39 Fe4 114.4(8)
C136 N39 Fe4 126.8(7)
C144 N40 C140 117.2(10)
C144 N40 Fe4 129.5(8)
C140 N40 Fe4 113.3(7)
N33 O59 B7 113.9(7)
N34 O60 B7 112.4(8)
N35 O61 B7 110.5(8)
N36 O62 B8 111.1(8)
N37 O63 B8 112.0(8)
N38 O64 B8 112.3(7)
N31 C109 C110 122.5(10)
N31 C109 H109 118.8
C110 C109 H109 118.8
C111 C110 C109 119.0(11)
C111 C110 H110 120.5
C109 C110 H110 120.5
C110 C111 C112 119.7(11)
C110 C111 H111 120.2
C112 C111 H111 120.2
C111 C112 C113 119.6(11)
C111 C112 H112 120.2
C113 C112 H112 120.2
C112 C113 N31 121.4(9)
C112 C113 C114 125.8(10)
N31 C113 C114 112.8(9)
N32 C114 C113 116.7(9)
N32 C114 H114 121.6
C113 C114 H114 121.6
C116 C115 C120 118.7(10)
C116 C115 N32 120.2(10)
C120 C115 N32 121.1(9)
C117 C116 C115 119.6(11)
C117 C116 H116 120.2
C115 C116 H116 120.2
C116 C117 C118 123.0(11)
C116 C117 H117 118.5
C118 C117 H117 118.5
C117 C118 C119 116.3(9)
C117 C118 B7 120.9(9)
C119 C118 B7 122.1(10)
C120 C119 C118 122.4(11)
C120 C119 H119 118.8
C118 C119 H119 118.8
C119 C120 C115 120.0(11)
C119 C120 H120 120.0
C115 C120 H120 120.0
N33 C121 C122 111.8(9)
N33 C121 C123 123.6(10)
C122 C121 C123 124.5(10)
N36 C122 C121 110.2(9)
N36 C122 C124 124.3(10)
C121 C122 C124 125.5(9)
C121 C123 H12A 109.5
C121 C123 H12B 109.5
H12A C123 H12B 109.5
C121 C123 H12C 109.5
H12A C123 H12C 109.5
H12B C123 H12C 109.5
C122 C124 H12D 109.5
C122 C124 H12E 109.5
H12D C124 H12E 109.5
C122 C124 H12F 109.5
H12D C124 H12F 109.5
H12E C124 H12F 109.5
N34 C125 C126 111.7(9)
N34 C125 C127 124.0(10)
C126 C125 C127 124.3(10)
N37 C126 C125 109.3(10)
N37 C126 C128 125.7(10)
C125 C126 C128 125.0(11)
C125 C127 H12G 109.5
C125 C127 H12H 109.5
H12G C127 H12H 109.5
C125 C127 H12I 109.5
H12G C127 H12I 109.5
H12H C127 H12I 109.5
C126 C128 H12J 109.5
C126 C128 H12K 109.5
H12J C128 H12K 109.5
C126 C128 H12L 109.5
H12J C128 H12L 109.5
H12K C128 H12L 109.5
N35 C129 C130 111.2(9)
N35 C129 C131 124.8(9)
C130 C129 C131 124.0(9)
N38 C130 C129 111.1(8)
N38 C130 C132 124.0(9)
C129 C130 C132 124.9(9)
C129 C131 H13A 109.5
C129 C131 H13B 109.5
H13A C131 H13B 109.5
C129 C131 H13C 109.5
H13A C131 H13C 109.5
H13B C131 H13C 109.5
C130 C132 H13D 109.5
C130 C132 H13E 109.5
H13D C132 H13E 109.5
C130 C132 H13F 109.5
H13D C132 H13F 109.5
H13E C132 H13F 109.5
C134 C133 C138 116.8(9)
C134 C133 B8 120.5(10)
C138 C133 B8 122.7(9)
C133 C134 C135 122.2(11)
C133 C134 H134 118.9
C135 C134 H134 118.9
C136 C135 C134 119.0(11)
C136 C135 H135 120.5
C134 C135 H135 120.5
C135 C136 C137 120.5(10)
C135 C136 N39 120.3(10)
C137 C136 N39 119.1(10)
C138 C137 C136 118.6(10)
C138 C137 H137 120.7
C136 C137 H137 120.7
C133 C138 C137 122.8(10)
C133 C138 H138 118.6
C137 C138 H138 118.6
N39 C139 C140 117.9(11)
N39 C139 H139 121.1
C140 C139 H139 121.1
C141 C140 N40 119.2(10)
C141 C140 C139 127.5(11)
N40 C140 C139 113.3(10)
C140 C141 C142 122.2(12)
C140 C141 H141 118.9
C142 C141 H141 118.9
C143 C142 C141 118.0(13)
C143 C142 H142 121.0
C141 C142 H142 121.0
C142 C143 C144 118.8(13)
C142 C143 H143 120.6
C144 C143 H143 120.6
N40 C144 C143 124.5(12)
N40 C144 H144 117.8
C143 C144 H144 117.8
O67 B9 O65 111.5(9)
O67 B9 O66 110.3(8)
O65 B9 O66 109.2(8)
O67 B9 C154 107.7(8)
O65 B9 C154 108.1(8)
O66 B9 C154 110.1(9)
O70 B10 O68 110.4(9)
O70 B10 O69 110.8(9)
O68 B10 O69 109.8(9)
O70 B10 C169 107.3(9)
O68 B10 C169 109.0(9)
O69 B10 C169 109.5(9)
C145 N41 C149 118.1(9)
C145 N41 Fe1 128.0(7)
C149 N41 Fe1 113.7(7)
C150 N42 C151 115.9(9)
C150 N42 Fe1 115.6(7)
C151 N42 Fe1 128.4(7)
C157 N43 O65 119.0(8)
C157 N43 Fe9 118.8(7)
O65 N43 Fe9 121.0(6)
C161 N44 O66 115.9(9)
C161 N44 Fe9 120.7(7)
O66 N44 Fe9 122.7(7)
C165 N45 O67 116.0(9)
C165 N45 Fe9 119.9(8)
O67 N45 Fe9 123.7(6)
C158 N46 O68 117.2(9)
C158 N46 Fe9 120.3(7)
O68 N46 Fe9 122.5(6)
C162 N47 O69 115.7(9)
C162 N47 Fe9 120.6(7)
O69 N47 Fe9 122.9(7)
C166 N48 O70 118.5(9)
C166 N48 Fe9 118.5(8)
O70 N48 Fe9 122.8(7)
C175 N49 C172 116.9(9)
C175 N49 Fe4 112.8(7)
C172 N49 Fe4 130.2(8)
C180 N50 C176 114.8(10)
C180 N50 Fe4 130.5(9)
C176 N50 Fe4 114.2(7)
N43 O65 B9 113.2(7)
N44 O66 B9 111.8(8)
N45 O67 B9 111.1(7)
N46 O68 B10 111.1(8)
N47 O69 B10 111.2(8)
N48 O70 B10 111.6(8)
N41 C145 C146 121.6(10)
N41 C145 H145 119.2
C146 C145 H145 119.2
C147 C146 C145 118.8(11)
C147 C146 H146 120.6
C145 C146 H146 120.6
C146 C147 C148 121.6(11)
C146 C147 H147 119.2
C148 C147 H147 119.2
C147 C148 C149 116.9(10)
C147 C148 H148 121.5
C149 C148 H148 121.5
N41 C149 C148 123.0(9)
N41 C149 C150 113.7(9)
C148 C149 C150 123.3(10)
N42 C150 C149 115.7(10)
N42 C150 H150 122.1
C149 C150 H150 122.1
C152 C151 C156 118.6(9)
C152 C151 N42 121.2(9)
C156 C151 N42 120.1(9)
C153 C152 C151 121.2(10)
C153 C152 H152 119.4
C151 C152 H152 119.4
C152 C153 C154 122.4(10)
C152 C153 H153 118.8
C154 C153 H153 118.8
C155 C154 C153 115.6(9)
C155 C154 B9 120.8(9)
C153 C154 B9 123.6(10)
C154 C155 C156 123.6(10)
C154 C155 H155 118.2
C156 C155 H155 118.2
C151 C156 C155 118.5(10)
C151 C156 H156 120.8
C155 C156 H156 120.8
N43 C157 C158 111.8(9)
N43 C157 C159 123.9(10)
C158 C157 C159 124.2(10)
N46 C158 C157 111.2(10)
N46 C158 C160 123.9(10)
C157 C158 C160 124.6(10)
C157 C159 H15D 109.5
C157 C159 H15E 109.5
H15D C159 H15E 109.5
C157 C159 H15F 109.5
H15D C159 H15F 109.5
H15E C159 H15F 109.5
C158 C160 H16D 109.5
C158 C160 H16E 109.5
H16D C160 H16E 109.5
C158 C160 H16F 109.5
H16D C160 H16F 109.5
H16E C160 H16F 109.5
N44 C161 C162 110.7(10)
N44 C161 C163 125.1(10)
C162 C161 C163 124.3(10)
N47 C162 C161 110.3(10)
N47 C162 C164 122.9(10)
C161 C162 C164 126.5(11)
C161 C163 H16G 109.5
C161 C163 H16H 109.5
H16G C163 H16H 109.5
C161 C163 H16I 109.5
H16G C163 H16I 109.5
H16H C163 H16I 109.5
C162 C164 H16J 109.5
C162 C164 H16K 109.5
H16J C164 H16K 109.5
C162 C164 H16L 109.5
H16J C164 H16L 109.5
H16K C164 H16L 109.5
N45 C165 C166 110.6(10)
N45 C165 C167 124.5(10)
C166 C165 C167 124.8(11)
N48 C166 C165 112.8(10)
N48 C166 C168 122.4(11)
C165 C166 C168 124.8(11)
C165 C167 H16M 109.5
C165 C167 H16N 109.5
H16M C167 H16N 109.5
C165 C167 H16O 109.5
H16M C167 H16O 109.5
H16N C167 H16O 109.5
C166 C168 H16P 109.5
C166 C168 H16Q 109.5
H16P C168 H16Q 109.5
C166 C168 H16R 109.5
H16P C168 H16R 109.5
H16Q C168 H16R 109.5
C170 C169 C174 116.3(9)
C170 C169 B10 120.7(10)
C174 C169 B10 122.7(10)
C169 C170 C171 123.4(10)
C169 C170 H170 118.3
C171 C170 H170 118.3
C172 C171 C170 117.8(10)
C172 C171 H171 121.1
C170 C171 H171 121.1
C173 C172 C171 120.0(10)
C173 C172 N49 121.0(9)
C171 C172 N49 119.0(10)
C174 C173 C172 119.4(11)
C174 C173 H173 120.3
C172 C173 H173 120.3
C173 C174 C169 122.8(11)
C173 C174 H174 118.6
C169 C174 H174 118.6
N49 C175 C176 120.7(11)
N49 C175 H175 119.6
C176 C175 H175 119.6
C177 C176 N50 122.8(10)
C177 C176 C175 126.4(11)
N50 C176 C175 110.8(9)
C176 C177 C178 120.2(11)
C176 C177 H177 119.9
C178 C177 H177 119.9
C179 C178 C177 117.4(12)
C179 C178 H178 121.3
C177 C178 H178 121.3
C178 C179 C180 120.1(12)
C178 C179 H179 119.9
C180 C179 H179 119.9
N50 C180 C179 124.6(12)
N50 C180 H180 117.7
C179 C180 H180 117.7
O73 B11 O72 110.4(8)
O73 B11 O71 109.7(8)
O72 B11 O71 108.1(8)
O73 B11 C190 111.1(8)
O72 B11 C190 109.7(8)
O71 B11 C190 107.7(8)
O75 B12 O76 109.6(10)
O75 B12 O74 110.9(9)
O76 B12 O74 106.1(9)
O75 B12 C205 107.3(9)
O76 B12 C205 111.4(10)
O74 B12 C205 111.5(10)
C181 N51 C185 115.6(10)
C181 N51 Fe3 129.8(8)
C185 N51 Fe3 114.4(7)
C186 N52 C187 116.8(9)
C186 N52 Fe3 114.8(7)
C187 N52 Fe3 128.4(7)
C193 N53 O71 117.0(9)
C193 N53 Fe10 120.2(8)
O71 N53 Fe10 122.5(7)
C197 N54 O72 114.4(9)
C197 N54 Fe10 120.8(8)
O72 N54 Fe10 124.5(6)
C201 N55 O73 117.4(9)
C201 N55 Fe10 119.1(8)
O73 N55 Fe10 123.3(7)
C194 N56 O74 117.5(10)
C194 N56 Fe10 119.3(9)
O74 N56 Fe10 123.1(7)
C198 N57 O75 116.7(9)
C198 N57 Fe10 120.5(8)
O75 N57 Fe10 122.5(7)
C202 N58 O76 117.3(9)
C202 N58 Fe10 119.3(8)
O76 N58 Fe10 123.4(7)
C211 N59 C208 117.3(10)
C211 N59 Fe4 116.9(8)
C208 N59 Fe4 125.7(8)
C216 N60 C212 118.7(10)
C216 N60 Fe4 127.2(9)
C212 N60 Fe4 114.1(8)
N53 O71 B11 113.0(8)
N54 O72 B11 111.6(8)
N55 O73 B11 112.9(8)
N56 O74 B12 111.2(9)
N57 O75 B12 114.2(8)
N58 O76 B12 112.5(8)
N51 C181 C182 123.5(11)
N51 C181 H181 118.2
C182 C181 H181 118.2
C181 C182 C183 120.6(12)
C181 C182 H182 119.7
C183 C182 H182 119.7
C184 C183 C182 117.0(12)
C184 C183 H183 121.5
C182 C183 H183 121.5
C183 C184 C185 119.6(11)
C183 C184 H184 120.2
C185 C184 H184 120.2
N51 C185 C184 123.4(10)
N51 C185 C186 112.4(9)
C184 C185 C186 124.1(10)
N52 C186 C185 117.4(10)
N52 C186 H186 121.3
C185 C186 H186 121.3
C188 C187 C192 118.5(9)
C188 C187 N52 121.0(9)
C192 C187 N52 120.4(9)
C189 C188 C187 119.6(10)
C189 C188 H188 120.2
C187 C188 H188 120.2
C188 C189 C190 123.3(10)
C188 C189 H189 118.3
C190 C189 H189 118.3
C191 C190 C189 115.6(9)
C191 C190 B11 121.9(9)
C189 C190 B11 122.5(8)
C192 C191 C190 123.0(10)
C192 C191 H191 118.5
C190 C191 H191 118.5
C191 C192 C187 119.9(10)
C191 C192 H192 120.0
C187 C192 H192 120.0
N53 C193 C194 112.3(10)
N53 C193 C195 121.1(11)
C194 C193 C195 126.2(11)
N56 C194 C193 111.0(11)
N56 C194 C196 122.4(11)
C193 C194 C196 126.5(11)
C193 C195 H19D 109.5
C193 C195 H19E 109.5
H19D C195 H19E 109.5
C193 C195 H19F 109.5
H19D C195 H19F 109.5
H19E C195 H19F 109.5
C194 C196 H19G 109.5
C194 C196 H19H 109.5
H19G C196 H19H 109.5
C194 C196 H19I 109.5
H19G C196 H19I 109.5
H19H C196 H19I 109.5
N54 C197 C198 110.1(10)
N54 C197 C199 124.4(10)
C198 C197 C199 125.5(10)
N57 C198 C197 110.3(9)
N57 C198 C200 123.5(11)
C197 C198 C200 126.1(11)
C197 C199 H19J 109.5
C197 C199 H19K 109.5
H19J C199 H19K 109.5
C197 C199 H19L 109.5
H19J C199 H19L 109.5
H19K C199 H19L 109.5
C198 C200 H20D 109.5
C198 C200 H20E 109.5
H20D C200 H20E 109.5
C198 C200 H20F 109.5
H20D C200 H20F 109.5
H20E C200 H20F 109.5
N55 C201 C202 112.7(10)
N55 C201 C203 121.1(11)
C202 C201 C203 125.7(11)
N58 C202 C201 110.6(10)
N58 C202 C204 124.8(12)
C201 C202 C204 124.1(11)
C201 C203 H20G 109.5
C201 C203 H20H 109.5
H20G C203 H20H 109.5
C201 C203 H20I 109.5
H20G C203 H20I 109.5
H20H C203 H20I 109.5
C202 C204 H20J 109.5
C202 C204 H20K 109.5
H20J C204 H20K 109.5
C202 C204 H20L 109.5
H20J C204 H20L 109.5
H20K C204 H20L 109.5
C206 C205 C210 115.8(10)
C206 C205 B12 121.3(10)
C210 C205 B12 122.9(11)
C205 C206 C207 122.8(11)
C205 C206 H206 118.6
C207 C206 H206 118.6
C208 C207 C206 119.4(12)
C208 C207 H207 120.3
C206 C207 H207 120.3
C207 C208 C209 119.0(11)
C207 C208 N59 120.8(11)
C209 C208 N59 120.1(10)
C210 C209 C208 120.3(11)
C210 C209 H209 119.9
C208 C209 H209 119.9
C209 C210 C205 122.8(12)
C209 C210 H210 118.6
C205 C210 H210 118.6
N59 C211 C212 115.6(11)
N59 C211 H211 122.2
C212 C211 H211 122.2
C213 C212 N60 121.0(11)
C213 C212 C211 126.2(12)
N60 C212 C211 112.8(10)
C212 C213 C214 118.4(12)
C212 C213 H213 120.8
C214 C213 H213 120.8
C215 C214 C213 120.3(13)
C215 C214 H214 119.9
C213 C214 H214 119.9
C214 C215 C216 118.8(12)
C214 C215 H215 120.6
C216 C215 H215 120.6
N60 C216 C215 122.7(12)
N60 C216 H216 118.7
C215 C216 H216 118.7
C1A S1 O1 116(2)
C1A S1 N200 103(2)
O1 S1 N200 105.3(15)
C1A S1 O2 107(2)
O1 S1 O2 110.6(15)
N200 S1 O2 114.9(15)
O4 S2 O3 124.3(15)
O4 S2 N200 113.2(15)
O3 S2 N200 114.0(15)
O4 S2 C2A 101.6(15)
O3 S2 C2A 105.2(15)
N200 S2 C2A 91.2(15)
S1 N200 S2 124.0(18)
F3A C1A S1 134(3)
F3A C1A F1A 97(3)
S1 C1A F1A 118(3)
F3A C1A F2A 89(3)
S1 C1A F2A 121(3)
F1A C1A F2A 87(2)
F4A C2A F5A 123(3)
F4A C2A F6A 127(3)
F5A C2A F6A 92(2)
F4A C2A S2 115(3)
F5A C2A S2 101(2)
F6A C2A S2 92.7(19)
O2' S1' O1' 127(3)
O2' S1' N20A 111(2)
O1' S1' N20A 105(2)
O2' S1' C1A' 107.2(19)
O1' S1' C1A' 98.1(18)
N20A S1' C1A' 106.6(18)
O4' S2' O3' 119(2)
O4' S2' N20A 109(2)
O3' S2' N20A 107(2)
O4' S2' C2A' 107(2)
O3' S2' C2A' 113(2)
N20A S2' C2A' 98.8(15)
F2A' C1A' F3A' 108(3)
F2A' C1A' F1A' 120(3)
F3A' C1A' F1A' 108(3)
F2A' C1A' S1' 111(2)
F3A' C1A' S1' 104(2)
F1A' C1A' S1' 106(2)
F5A' C2A' F6A' 113(3)
F5A' C2A' F4A' 103(3)
F6A' C2A' F4A' 111(3)
F5A' C2A' S2' 117(2)
F6A' C2A' S2' 105(2)
F4A' C2A' S2' 107(2)
S1' N20A S2' 114(2)
O6 S3 O5 121.4(10)
O6 S3 N201 116.5(10)
O5 S3 N201 104.9(10)
O6 S3 C3A 103.7(10)
O5 S3 C3A 106.4(11)
N201 S3 C3A 101.7(9)
O8 S4 O7 118.1(10)
O8 S4 N201 116.0(9)
O7 S4 N201 105.3(9)
O8 S4 C4A 107.6(10)
O7 S4 C4A 101.5(10)
N201 S4 C4A 106.9(10)
S4 N201 S3 122.3(10)
F1B C3A F2B 110.2(17)
F1B C3A F3B 110.5(17)
F2B C3A F3B 105.2(16)
F1B C3A S3 111.3(14)
F2B C3A S3 107.8(13)
F3B C3A S3 111.6(13)
F4B C4A F6B 106.7(18)
F4B C4A F5B 110.7(19)
F6B C4A F5B 113.0(19)
F4B C4A S4 110.4(14)
F6B C4A S4 108.5(15)
F5B C4A S4 107.5(14)
O10 S5 O9 122(2)
O10 S5 N102 105.6(17)
O9 S5 N102 110.9(18)
O10 S5 C5A 107.4(16)
O9 S5 C5A 98.6(16)
N102 S5 C5A 112.5(15)
O12 S6 O11 108.6(19)
O12 S6 N102 112.5(18)
O11 S6 N102 106.4(17)
O12 S6 C6A 102.9(17)
O11 S6 C6A 117.0(17)
N102 S6 C6A 109.7(16)
S5 N102 S6 119.1(16)
F2C C5A F3C 107(2)
F2C C5A F1C 112(2)
F3C C5A F1C 113(2)
F2C C5A S5 108.6(17)
F3C C5A S5 107.5(17)
F1C C5A S5 108.8(18)
F4C C6A F6C 108(2)
F4C C6A F5C 104(2)
F6C C6A F5C 105(2)
F4C C6A S6 114(2)
F6C C6A S6 119(2)
F5C C6A S6 105.0(18)
O9' S5' O10' 113(2)
O9' S5' N202 121(2)
O10' S5' N202 106(2)
O9' S5' C5A' 102.3(19)
O10' S5' C5A' 99.3(19)
N202 S5' C5A' 112.9(19)
O12' S6' O11' 130(3)
O12' S6' N202 107(2)
O11' S6' N202 106(2)
O12' S6' C6A' 103(2)
O11' S6' C6A' 102(2)
N202 S6' C6A' 106.6(17)
S5' N202 S6' 134(2)
F3C' C5A' F1C' 104(3)
F3C' C5A' F2C' 115(3)
F1C' C5A' F2C' 111(3)
F3C' C5A' S5' 117(2)
F1C' C5A' S5' 106(2)
F2C' C5A' S5' 104(2)
F5C' C6A' F6C' 119(3)
F5C' C6A' F4C' 108(3)
F6C' C6A' F4C' 108(3)
F5C' C6A' S6' 107(2)
F6C' C6A' S6' 107(2)
F4C' C6A' S6' 107(2)
O9A S5A O10A 123(3)
O9A S5A N302 106(2)
O10A S5A N302 99(2)
O9A S5A C5AA 105(2)
O10A S5A C5AA 106(2)
N302 S5A C5AA 119(2)
O11A S6A O12A 121(3)
O11A S6A N302 108(3)
O12A S6A N302 110(3)
O11A S6A C6AA 113(2)
O12A S6A C6AA 104(2)
N302 S6A C6AA 98.0(19)
S5A N302 S6A 118(2)
F1CA C5AA F3CA 108(3)
F1CA C5AA F2CA 105(3)
F3CA C5AA F2CA 104(3)
F1CA C5AA S5A 113(3)
F3CA C5AA S5A 113(3)
F2CA C5AA S5A 113(3)
F5CA C6AA F4CA 113(3)
F5CA C6AA F6CA 108(3)
F4CA C6AA F6CA 103(3)
F5CA C6AA S6A 113(3)
F4CA C6AA S6A 115(3)
F6CA C6AA S6A 105(2)
O14 S7 O13 116.4(8)
O14 S7 N103 109.6(8)
O13 S7 N103 113.8(9)
O14 S7 C7A 107.6(10)
O13 S7 C7A 105.4(11)
N103 S7 C7A 102.7(11)
O16 S8 O15 119.9(9)
O16 S8 N103 121.4(8)
O15 S8 N103 105.4(8)
O16 S8 C8A 103.0(10)
O15 S8 C8A 107.2(10)
N103 S8 C8A 96.3(10)
S8 N103 S7 127.2(9)
F2D C7A F1D 108(2)
F2D C7A F3D 107(2)
F1D C7A F3D 98.9(19)
F2D C7A S7 116.9(17)
F1D C7A S7 113.6(18)
F3D C7A S7 110.7(18)
F6D C8A F4D 111(2)
F6D C8A F5D 113(2)
F4D C8A F5D 102.9(17)
F6D C8A S8 115.8(17)
F4D C8A S8 110.8(16)
F5D C8A S8 102.1(15)
O17 S9 O18 117.9(6)
O17 S9 N104 116.3(7)
O18 S9 N104 111.8(6)
O17 S9 C9A 104.3(7)
O18 S9 C9A 103.5(7)
N104 S9 C9A 99.9(7)
O20 S10 O19 117.0(7)
O20 S10 N104 110.8(7)
O19 S10 N104 115.9(7)
O20 S10 C10A 103.9(9)
O19 S10 C10A 101.2(8)
N104 S10 C10A 106.1(9)
S9 N104 S10 125.6(7)
F2E C9A F3E 106.5(14)
F2E C9A F1E 106.9(15)
F3E C9A F1E 107.6(12)
F2E C9A S9 113.3(10)
F3E C9A S9 112.9(12)
F1E C9A S9 109.3(12)
F5E C10A F4E 105.4(14)
F5E C10A F6E 102.5(15)
F4E C10A F6E 97.3(15)
F5E C10A S10 119.5(15)
F4E C10A S10 118.2(14)
F6E C10A S10 110.7(12)
O21 S11 O22 117.5(8)
O21 S11 N105 116.3(7)
O22 S11 N105 111.2(8)
O21 S11 C11A 102.6(9)
O22 S11 C11A 106.7(10)
N105 S11 C11A 100.1(10)
O23 S12 O24 118.1(6)
O23 S12 N105 119.0(7)
O24 S12 N105 107.9(6)
O23 S12 C12A 104.2(7)
O24 S12 C12A 105.5(9)
N105 S12 C12A 99.3(9)
S12 N105 S11 127.3(7)
F2F C11A F1F 110(2)
F2F C11A F3F 113(2)
F1F C11A F3F 105.2(19)
F2F C11A S11 113.6(17)
F1F C11A S11 106.9(18)
F3F C11A S11 107.8(16)
F4F C12A F6F 113.3(18)
F4F C12A F5F 108.6(15)
F6F C12A F5F 104.8(18)
F4F C12A S12 112.6(16)
F6F C12A S12 109.5(11)
F5F C12A S12 107.5(13)
O25 S13 O26 114.8(18)
O25 S13 N106 119.3(14)
O26 S13 N106 102.6(14)
O25 S13 C13A 108.2(14)
O26 S13 C13A 101.8(15)
N106 S13 C13A 108.6(12)
O28 S14 O27 110.2(19)
O28 S14 N106 105.7(16)
O27 S14 N106 104.6(16)
O28 S14 C14A 106.1(16)
O27 S14 C14A 106.3(16)
N106 S14 C14A 123.6(14)
S14 N106 S13 121.3(12)
F3G C13A F1G 114(2)
F3G C13A F2G 113(2)
F1G C13A F2G 110(2)
F3G C13A S13 105.4(17)
F1G C13A S13 107.0(17)
F2G C13A S13 105.9(18)
F6G C14A F5G 103(2)
F6G C14A F4G 106(2)
F5G C14A F4G 102(2)
F6G C14A S14 120(2)
F5G C14A S14 112(2)
F4G C14A S14 112(2)
N1S C1S C2S 167(2)
C1S C2S H2S1 109.5
C1S C2S H2S2 109.5
H2S1 C2S H2S2 109.5
C1S C2S H2S3 109.5
H2S1 C2S H2S3 109.5
H2S2 C2S H2S3 109.5
N1S' C1S' C2S' 163(9)
C1S' C2S' H2S4 109.5
C1S' C2S' H2S5 109.5
H2S4 C2S' H2S5 109.5
C1S' C2S' H2S6 109.5
H2S4 C2S' H2S6 109.5
H2S5 C2S' H2S6 109.5
C52S O1S C51S 113(2)
C51S C50S H50A 109.5
C51S C50S H50B 109.5
H50A C50S H50B 109.5
C51S C50S H50C 109.5
H50A C50S H50C 109.5
H50B C50S H50C 109.5
O1S C51S C50S 105(2)
O1S C51S H51D 110.8
C50S C51S H51D 110.8
O1S C51S H51E 110.8
C50S C51S H51E 110.8
H51D C51S H51E 108.9
O1S C52S C53S 115(2)
O1S C52S H52D 108.6
C53S C52S H52D 108.6
O1S C52S H52E 108.6
C53S C52S H52E 108.6
H52D C52S H52E 107.5
C52S C53S H53A 109.5
C52S C53S H53B 109.5
H53A C53S H53B 109.5
C52S C53S H53C 109.5
H53A C53S H53C 109.5
H53B C53S H53C 109.5
C56S O2S C55S 126(4)
C55S C54S H54A 109.5
C55S C54S H54B 109.5
H54A C54S H54B 109.5
C55S C54S H54C 109.5
H54A C54S H54C 109.5
H54B C54S H54C 109.5
O2S C55S C54S 116(4)
O2S C55S H55D 108.2
C54S C55S H55D 108.2
O2S C55S H55E 108.2
C54S C55S H55E 108.2
H55D C55S H55E 107.4
O2S C56S C57S 115(4)
O2S C56S H56D 108.4
C57S C56S H56D 108.4
O2S C56S H56E 108.4
C57S C56S H56E 108.4
H56D C56S H56E 107.5
C56S C57S H57A 109.5
C56S C57S H57B 109.5
H57A C57S H57B 109.5
C56S C57S H57C 109.5
H57A C57S H57C 109.5
H57B C57S H57C 109.5
C56A O2A C55A 114(4)
C55A C54A H54D 109.5
C55A C54A H54E 109.5
H54D C54A H54E 109.5
C55A C54A H54F 109.5
H54D C54A H54F 109.5
H54E C54A H54F 109.5
C54A C55A O2A 110(4)
C54A C55A H55F 109.8
O2A C55A H55F 109.8
C54A C55A H55G 109.8
O2A C55A H55G 109.8
H55F C55A H55G 108.2
O2A C56A C57A 97(3)
O2A C56A H56F 112.4
C57A C56A H56F 112.4
O2A C56A H56G 112.4
C57A C56A H56G 112.4
H56F C56A H56G 110.0
C56A C57A H57D 109.5
C56A C57A H57E 109.5
H57D C57A H57E 109.5
C56A C57A H57F 109.5
H57D C57A H57F 109.5
H57E C57A H57F 109.5
C59S O3S C60S 109(2)
C59S C58S H58A 109.5
C59S C58S H58B 109.5
H58A C58S H58B 109.5
C59S C58S H58C 109.5
H58A C58S H58C 109.5
H58B C58S H58C 109.5
O3S C59S C58S 110(3)
O3S C59S H59D 109.7
C58S C59S H59D 109.7
O3S C59S H59E 109.7
C58S C59S H59E 109.7
H59D C59S H59E 108.2
C61S C60S O3S 96(3)
C61S C60S H60D 112.5
O3S C60S H60D 112.5
C61S C60S H60E 112.5
O3S C60S H60E 112.5
H60D C60S H60E 110.0
C60S C61S H61A 109.5
C60S C61S H61B 109.5
H61A C61S H61B 109.5
C60S C61S H61C 109.5
H61A C61S H61C 109.5
H61B C61S H61C 109.5

loop_
_geom_bond_atom_site_label_1
_geom_bond_atom_site_label_2
_geom_bond_distance
Fe1 N1 1.949(9)
Fe1 N42 1.949(9)
Fe1 N12 1.954(8)
Fe1 N41 1.970(8)
Fe1 N2 1.985(9)
Fe1 N11 1.986(8)
Fe2 N22 1.926(9)
Fe2 N10 1.950(10)
Fe2 N32 1.969(8)
Fe2 N31 1.971(9)
Fe2 N9 1.980(9)
Fe2 N21 1.983(8)
Fe3 N29 1.957(9)
Fe3 N19 1.964(8)
Fe3 N52 1.970(9)
Fe3 N51 1.971(9)
Fe3 N20 1.975(8)
Fe3 N30 1.978(8)
Fe4 N59 1.925(10)
Fe4 N60 1.967(10)
Fe4 N40 1.972(9)
Fe4 N49 1.975(9)
Fe4 N50 1.976(10)
Fe4 N39 1.983(9)
Fe5 N8 1.878(9)
Fe5 N7 1.879(9)
Fe5 N5 1.881(8)
Fe5 N6 1.889(9)
Fe5 N4 1.891(9)
Fe5 N3 1.911(8)
Fe6 N18 1.872(8)
Fe6 N13 1.873(9)
Fe6 N15 1.889(8)
Fe6 N14 1.891(7)
Fe6 N17 1.904(8)
Fe6 N16 1.906(8)
Fe7 N25 1.861(9)
Fe7 N26 1.882(9)
Fe7 N28 1.884(9)
Fe7 N23 1.896(9)
Fe7 N27 1.897(8)
Fe7 N24 1.908(8)
Fe8 N38 1.878(8)
Fe8 N37 1.879(10)
Fe8 N33 1.887(8)
Fe8 N36 1.889(8)
Fe8 N35 1.892(9)
Fe8 N34 1.895(9)
Fe9 N45 1.874(9)
Fe9 N47 1.877(9)
Fe9 N48 1.896(9)
Fe9 N46 1.896(9)
Fe9 N44 1.900(9)
Fe9 N43 1.920(8)
Fe10 N57 1.862(9)
Fe10 N54 1.865(9)
Fe10 N58 1.885(10)
Fe10 N53 1.896(9)
Fe10 N55 1.899(9)
Fe10 N56 1.911(11)
B1 O43 1.484(12)
B1 O42 1.488(12)
B1 O41 1.496(11)
B1 C10 1.579(12)
B2 O44 1.455(12)
B2 O45 1.487(12)
B2 O46 1.496(12)
B2 C25 1.582(12)
N1 C1 1.348(11)
N1 C5 1.370(11)
N2 C6 1.280(10)
N2 C7 1.442(10)
N3 C13 1.279(11)
N3 O41 1.377(9)
N4 C17 1.301(11)
N4 O42 1.394(9)
N5 C21 1.280(10)
N5 O43 1.384(9)
N6 C14 1.290(10)
N6 O44 1.375(9)
N7 C18 1.301(11)
N7 O45 1.376(9)
N8 C22 1.317(11)
N8 O46 1.376(9)
N9 C31 1.259(11)
N9 C28 1.443(10)
N10 C36 1.348(11)
N10 C32 1.352(11)
C1 C2 1.370(12)
C1 H1 0.9500
C2 C3 1.373(12)
C2 H2 0.9500
C3 C4 1.368(12)
C3 H3 0.9500
C4 C5 1.343(11)
C4 H4 0.9500
C5 C6 1.452(11)
C6 H6 0.9500
C7 C8 1.367(11)
C7 C12 1.391(11)
C8 C9 1.366(11)
C8 H8 0.9500
C9 C10 1.394(11)
C9 H9 0.9500
C10 C11 1.378(11)
C11 C12 1.379(11)
C11 H11 0.9500
C12 H12 0.9500
C13 C14 1.439(12)
C13 C15 1.501(12)
C14 C16 1.482(12)
C15 H15A 0.9800
C15 H15B 0.9800
C15 H15C 0.9800
C16 H16A 0.9800
C16 H16B 0.9800
C16 H16C 0.9800
C17 C18 1.433(11)
C17 C19 1.466(12)
C18 C20 1.486(11)
C19 H19A 0.9800
C19 H19B 0.9800
C19 H19C 0.9800
C20 H20A 0.9800
C20 H20B 0.9800
C20 H20C 0.9800
C21 C22 1.425(11)
C21 C23 1.500(11)
C22 C24 1.485(12)
C23 H23A 0.9800
C23 H23B 0.9800
C23 H23C 0.9800
C24 H24A 0.9800
C24 H24B 0.9800
C24 H24C 0.9800
C25 C26 1.377(11)
C25 C30 1.378(11)
C26 C27 1.390(11)
C26 H26 0.9500
C27 C28 1.386(11)
C27 H27 0.9500
C28 C29 1.378(11)
C29 C30 1.393(11)
C29 H29 0.9500
C30 H30 0.9500
C31 C32 1.437(12)
C31 H31 0.9500
C32 C33 1.366(12)
C33 C34 1.394(13)
C33 H33 0.9500
C34 C35 1.350(13)
C34 H34 0.9500
C35 C36 1.360(12)
C35 H35 0.9500
C36 H36 0.9500
B3 O49 1.471(11)
B3 O48 1.485(12)
B3 O47 1.494(12)
B3 C46 1.589(12)
B4 O50 1.470(12)
B4 O51 1.479(11)
B4 O52 1.488(11)
B4 C61 1.602(11)
N11 C37 1.343(10)
N11 C41 1.365(11)
N12 C42 1.279(10)
N12 C43 1.442(10)
N13 C49 1.304(11)
N13 O47 1.397(9)
N14 C53 1.289(10)
N14 O48 1.380(8)
N15 C57 1.305(10)
N15 O49 1.382(9)
N16 C50 1.288(10)
N16 O50 1.375(9)
N17 C54 1.315(10)
N17 O51 1.391(8)
N18 C58 1.312(10)
N18 O52 1.379(9)
N19 C67 1.276(10)
N19 C64 1.447(10)
N20 C72 1.345(10)
N20 C68 1.360(11)
C37 C38 1.374(12)
C37 H37 0.9500
C38 C39 1.364(12)
C38 H38 0.9500
C39 C40 1.372(11)
C39 H39 0.9500
C40 C41 1.348(11)
C40 H40 0.9500
C41 C42 1.438(11)
C42 H42 0.9500
C43 C44 1.372(11)
C43 C48 1.376(11)
C44 C45 1.378(11)
C44 H44 0.9500
C45 C46 1.379(11)
C45 H45 0.9500
C46 C47 1.380(11)
C47 C48 1.376(11)
C47 H47 0.9500
C48 H48 0.9500
C49 C50 1.426(11)
C49 C51 1.475(12)
C50 C52 1.486(12)
C51 H51A 0.9800
C51 H51B 0.9800
C51 H51C 0.9800
C52 H52A 0.9800
C52 H52B 0.9800
C52 H52C 0.9800
C53 C54 1.452(11)
C53 C55 1.478(11)
C54 C56 1.464(11)
C55 H55A 0.9800
C55 H55B 0.9800
C55 H55C 0.9800
C56 H56A 0.9800
C56 H56B 0.9800
C56 H56C 0.9800
C57 C58 1.421(11)
C57 C59 1.504(11)
C58 C60 1.491(11)
C59 H59A 0.9800
C59 H59B 0.9800
C59 H59C 0.9800
C60 H60A 0.9800
C60 H60B 0.9800
C60 H60C 0.9800
C61 C62 1.377(11)
C61 C66 1.379(11)
C62 C63 1.404(11)
C62 H62 0.9500
C63 C64 1.370(11)
C63 H63 0.9500
C64 C65 1.389(11)
C65 C66 1.375(10)
C65 H65 0.9500
C66 H66 0.9500
C67 C68 1.443(11)
C67 H67 0.9500
C68 C69 1.353(11)
C69 C70 1.389(12)
C69 H69 0.9500
C70 C71 1.357(12)
C70 H70 0.9500
C71 C72 1.374(12)
C71 H71 0.9500
C72 H72 0.9500
B5 O54 1.485(12)
B5 O55 1.485(12)
B5 O53 1.497(12)
B5 C82 1.575(12)
B6 O56 1.473(12)
B6 O58 1.484(12)
B6 O57 1.488(11)
B6 C97 1.597(12)
N21 C73 1.314(11)
N21 C77 1.363(11)
N22 C78 1.285(11)
N22 C79 1.450(10)
N23 C85 1.284(11)
N23 O53 1.389(9)
N24 C89 1.291(10)
N24 O54 1.383(9)
N25 C93 1.305(11)
N25 O55 1.382(9)
N26 C86 1.300(10)
N26 O56 1.373(9)
N27 C90 1.301(10)
N27 O57 1.386(9)
N28 C94 1.304(11)
N28 O58 1.378(9)
N29 C103 1.269(10)
N29 C100 1.464(10)
N30 C108 1.335(10)
N30 C104 1.365(10)
C73 C74 1.383(12)
C73 H73 0.9500
C74 C75 1.351(12)
C74 H74 0.9500
C75 C76 1.375(12)
C75 H75 0.9500
C76 C77 1.364(12)
C76 H76 0.9500
C77 C78 1.441(12)
C78 H78 0.9500
C79 C80 1.374(11)
C79 C84 1.376(11)
C80 C81 1.372(11)
C80 H80 0.9500
C81 C82 1.393(11)
C81 H81 0.9500
C82 C83 1.380(11)
C83 C84 1.375(11)
C83 H83 0.9500
C84 H84 0.9500
C85 C86 1.434(11)
C85 C87 1.496(12)
C86 C88 1.476(12)
C87 H87A 0.9800
C87 H87B 0.9800
C87 H87C 0.9800
C88 H88A 0.9800
C88 H88B 0.9800
C88 H88C 0.9800
C89 C90 1.443(11)
C89 C91 1.489(11)
C90 C92 1.476(11)
C91 H91A 0.9800
C91 H91B 0.9800
C91 H91C 0.9800
C92 H92A 0.9800
C92 H92B 0.9800
C92 H92C 0.9800
C93 C94 1.433(12)
C93 C95 1.507(12)
C94 C96 1.504(12)
C95 H95A 0.9800
C95 H95B 0.9800
C95 H95C 0.9800
C96 H96A 0.9800
C96 H96B 0.9800
C96 H96C 0.9800
C97 C98 1.365(11)
C97 C102 1.390(11)
C98 C99 1.408(11)
C98 H98 0.9500
C99 C100 1.367(11)
C99 H99 0.9500
C100 C101 1.390(11)
C101 C102 1.373(11)
C101 H101 0.9500
C102 H102 0.9500
C103 C104 1.423(11)
C103 H103 0.9500
C104 C105 1.372(11)
C105 C106 1.382(11)
C105 H105 0.9500
C106 C107 1.354(12)
C106 H106 0.9500
C107 C108 1.370(11)
C107 H107 0.9500
C108 H108 0.9500
B7 O60 1.471(12)
B7 O59 1.476(11)
B7 O61 1.507(12)
B7 C118 1.580(12)
B8 O63 1.461(12)
B8 O62 1.478(12)
B8 O64 1.488(11)
B8 C133 1.573(12)
N31 C109 1.338(11)
N31 C113 1.371(11)
N32 C114 1.285(10)
N32 C115 1.444(10)
N33 C121 1.297(10)
N33 O59 1.373(9)
N34 C125 1.291(11)
N34 O60 1.386(10)
N35 C129 1.284(10)
N35 O61 1.394(9)
N36 C122 1.283(10)
N36 O62 1.371(9)
N37 C126 1.317(11)
N37 O63 1.395(10)
N38 C130 1.311(10)
N38 O64 1.373(9)
N39 C139 1.274(11)
N39 C136 1.433(11)
N40 C144 1.339(12)
N40 C140 1.374(11)
C109 C110 1.379(12)
C109 H109 0.9500
C110 C111 1.361(12)
C110 H110 0.9500
C111 C112 1.368(12)
C111 H111 0.9500
C112 C113 1.368(11)
C112 H112 0.9500
C113 C114 1.434(11)
C114 H114 0.9500
C115 C116 1.373(11)
C115 C120 1.379(12)
C116 C117 1.368(11)
C116 H116 0.9500
C117 C118 1.369(11)
C117 H117 0.9500
C118 C119 1.370(11)
C119 C120 1.368(12)
C119 H119 0.9500
C120 H120 0.9500
C121 C122 1.434(12)
C121 C123 1.496(12)
C122 C124 1.494(12)
C123 H12A 0.9800
C123 H12B 0.9800
C123 H12C 0.9800
C124 H12D 0.9800
C124 H12E 0.9800
C124 H12F 0.9800
C125 C126 1.440(12)
C125 C127 1.484(11)
C126 C128 1.459(12)
C127 H12G 0.9800
C127 H12H 0.9800
C127 H12I 0.9800
C128 H12J 0.9800
C128 H12K 0.9800
C128 H12L 0.9800
C129 C130 1.412(11)
C129 C131 1.507(12)
C130 C132 1.494(11)
C131 H13A 0.9800
C131 H13B 0.9800
C131 H13C 0.9800
C132 H13D 0.9800
C132 H13E 0.9800
C132 H13F 0.9800
C133 C134 1.385(11)
C133 C138 1.385(11)
C134 C135 1.398(12)
C134 H134 0.9500
C135 C136 1.378(12)
C135 H135 0.9500
C136 C137 1.389(11)
C137 C138 1.387(11)
C137 H137 0.9500
C138 H138 0.9500
C139 C140 1.425(12)
C139 H139 0.9500
C140 C141 1.364(12)
C141 C142 1.383(13)
C141 H141 0.9500
C142 C143 1.345(13)
C142 H142 0.9500
C143 C144 1.364(13)
C143 H143 0.9500
C144 H144 0.9500
B9 O67 1.476(11)
B9 O65 1.486(12)
B9 O66 1.486(12)
B9 C154 1.579(12)
B10 O70 1.478(12)
B10 O68 1.483(12)
B10 O69 1.484(12)
B10 C169 1.599(12)
N41 C145 1.340(10)
N41 C149 1.360(10)
N42 C150 1.304(10)
N42 C151 1.413(10)
N43 C157 1.281(11)
N43 O65 1.371(9)
N44 C161 1.306(11)
N44 O66 1.382(9)
N45 C165 1.306(11)
N45 O67 1.375(9)
N46 C158 1.280(11)
N46 O68 1.377(9)
N47 C162 1.328(11)
N47 O69 1.379(9)
N48 C166 1.288(11)
N48 O70 1.359(9)
N49 C175 1.271(10)
N49 C172 1.431(11)
N50 C180 1.338(11)
N50 C176 1.368(11)
C145 C146 1.387(12)
C145 H145 0.9500
C146 C147 1.353(12)
C146 H146 0.9500
C147 C148 1.373(12)
C147 H147 0.9500
C148 C149 1.378(11)
C148 H148 0.9500
C149 C150 1.435(11)
C150 H150 0.9500
C151 C152 1.373(11)
C151 C156 1.388(11)
C152 C153 1.353(11)
C152 H152 0.9500
C153 C154 1.393(11)
C153 H153 0.9500
C154 C155 1.364(11)
C155 C156 1.393(11)
C155 H155 0.9500
C156 H156 0.9500
C157 C158 1.448(12)
C157 C159 1.496(12)
C158 C160 1.486(12)
C159 H15D 0.9800
C159 H15E 0.9800
C159 H15F 0.9800
C160 H16D 0.9800
C160 H16E 0.9800
C160 H16F 0.9800
C161 C162 1.439(12)
C161 C163 1.476(12)
C162 C164 1.473(12)
C163 H16G 0.9800
C163 H16H 0.9800
C163 H16I 0.9800
C164 H16J 0.9800
C164 H16K 0.9800
C164 H16L 0.9800
C165 C166 1.416(12)
C165 C167 1.494(12)
C166 C168 1.506(12)
C167 H16M 0.9800
C167 H16N 0.9800
C167 H16O 0.9800
C168 H16P 0.9800
C168 H16Q 0.9800
C168 H16R 0.9800
C169 C170 1.364(12)
C169 C174 1.390(12)
C170 C171 1.405(12)
C170 H170 0.9500
C171 C172 1.393(11)
C171 H171 0.9500
C172 C173 1.384(12)
C173 C174 1.372(12)
C173 H173 0.9500
C174 H174 0.9500
C175 C176 1.423(11)
C175 H175 0.9500
C176 C177 1.364(11)
C177 C178 1.382(12)
C177 H177 0.9500
C178 C179 1.345(13)
C178 H178 0.9500
C179 C180 1.365(12)
C179 H179 0.9500
C180 H180 0.9500
B11 O73 1.476(11)
B11 O72 1.485(11)
B11 O71 1.492(11)
B11 C190 1.568(12)
B12 O75 1.477(12)
B12 O76 1.481(12)
B12 O74 1.491(12)
B12 C205 1.572(13)
N51 C181 1.315(11)
N51 C185 1.370(11)
N52 C186 1.292(10)
N52 C187 1.431(10)
N53 C193 1.285(11)
N53 O71 1.378(10)
N54 C197 1.296(10)
N54 O72 1.388(9)
N55 C201 1.289(11)
N55 O73 1.373(10)
N56 C194 1.309(11)
N56 O74 1.370(10)
N57 C198 1.301(11)
N57 O75 1.366(10)
N58 C202 1.324(12)
N58 O76 1.359(10)
N59 C211 1.307(11)
N59 C208 1.442(11)
N60 C216 1.322(11)
N60 C212 1.379(11)
C181 C182 1.365(12)
C181 H181 0.9500
C182 C183 1.383(12)
C182 H182 0.9500
C183 C184 1.359(12)
C183 H183 0.9500
C184 C185 1.374(11)
C184 H184 0.9500
C185 C186 1.435(12)
C186 H186 0.9500
C187 C188 1.372(11)
C187 C192 1.402(11)
C188 C189 1.366(11)
C188 H188 0.9500
C189 C190 1.389(11)
C189 H189 0.9500
C190 C191 1.373(11)
C191 C192 1.358(11)
C191 H191 0.9500
C192 H192 0.9500
C193 C194 1.414(12)
C193 C195 1.500(12)
C194 C196 1.466(13)
C195 H19D 0.9800
C195 H19E 0.9800
C195 H19F 0.9800
C196 H19G 0.9800
C196 H19H 0.9800
C196 H19I 0.9800
C197 C198 1.441(12)
C197 C199 1.480(12)
C198 C200 1.472(12)
C199 H19J 0.9800
C199 H19K 0.9800
C199 H19L 0.9800
C200 H20D 0.9800
C200 H20E 0.9800
C200 H20F 0.9800
C201 C202 1.424(12)
C201 C203 1.510(13)
C202 C204 1.488(13)
C203 H20G 0.9800
C203 H20H 0.9800
C203 H20I 0.9800
C204 H20J 0.9800
C204 H20K 0.9800
C204 H20L 0.9800
C205 C206 1.377(12)
C205 C210 1.385(12)
C206 C207 1.389(12)
C206 H206 0.9500
C207 C208 1.374(12)
C207 H207 0.9500
C208 C209 1.379(12)
C209 C210 1.364(12)
C209 H209 0.9500
C210 H210 0.9500
C211 C212 1.417(12)
C211 H211 0.9500
C212 C213 1.373(12)
C213 C214 1.389(13)
C213 H213 0.9500
C214 C215 1.361(13)
C214 H214 0.9500
C215 C216 1.374(12)
C215 H215 0.9500
C216 H216 0.9500
S1 C1A 1.40(4)
S1 O1 1.47(2)
S1 N200 1.52(3)
S1 O2 1.55(2)
S2 O4 1.34(2)
S2 O3 1.65(2)
S2 N200 1.68(3)
S2 C2A 2.01(3)
C1A F3A 1.35(4)
C1A F1A 1.42(3)
C1A F2A 1.46(4)
C2A F4A 1.02(3)
C2A F5A 1.43(3)
C2A F6A 1.52(3)
S1' O2' 1.418(13)
S1' O1' 1.430(13)
S1' N20A 1.634(13)
S1' C1A' 1.836(10)
S2' O4' 1.431(13)
S2' O3' 1.434(13)
S2' N20A 1.642(13)
S2' C2A' 1.825(10)
C1A' F2A' 1.278(19)
C1A' F3A' 1.31(2)
C1A' F1A' 1.312(19)
C2A' F5A' 1.280(19)
C2A' F6A' 1.33(2)
C2A' F4A' 1.34(2)
S3 O6 1.434(12)
S3 O5 1.436(11)
S3 N201 1.604(13)
S3 C3A 1.821(15)
S4 O8 1.401(11)
S4 O7 1.482(12)
S4 N201 1.575(12)
S4 C4A 1.825(15)
C3A F1B 1.265(16)
C3A F2B 1.297(16)
C3A F3B 1.315(16)
C4A F4B 1.315(16)
C4A F6B 1.322(17)
C4A F5B 1.329(17)
S5 O10 1.407(17)
S5 O9 1.433(17)
S5 N102 1.655(17)
S5 C5A 1.840(17)
S6 O12 1.427(17)
S6 O11 1.459(17)
S6 N102 1.674(17)
S6 C6A 1.795(17)
C5A F2C 1.316(19)
C5A F3C 1.322(19)
C5A F1C 1.347(18)
C6A F4C 1.298(19)
C6A F6C 1.321(19)
C6A F5C 1.394(19)
S5' O9' 1.421(18)
S5' O10' 1.463(18)
S5' N202 1.571(18)
S5' C5A' 1.845(18)
S6' O12' 1.407(18)
S6' O11' 1.440(18)
S6' N202 1.630(18)
S6' C6A' 1.850(19)
C5A' F3C' 1.301(19)
C5A' F1C' 1.30(2)
C5A' F2C' 1.328(19)
C6A' F5C' 1.301(19)
C6A' F6C' 1.311(19)
C6A' F4C' 1.33(2)
S5A O9A 1.432(19)
S5A O10A 1.451(19)
S5A N302 1.67(2)
S5A C5AA 1.800(18)
S6A O11A 1.406(19)
S6A O12A 1.434(19)
S6A N302 1.68(2)
S6A C6AA 1.833(19)
C5AA F1CA 1.30(2)
C5AA F3CA 1.32(2)
C5AA F2CA 1.33(2)
C6AA F5CA 1.30(2)
C6AA F4CA 1.31(2)
C6AA F6CA 1.35(2)
S7 O14 1.396(10)
S7 O13 1.396(12)
S7 N103 1.628(15)
S7 C7A 1.74(2)
S8 O16 1.388(11)
S8 O15 1.427(13)
S8 N103 1.542(13)
S8 C8A 1.80(2)
C7A F2D 1.27(2)
C7A F1D 1.28(2)
C7A F3D 1.38(2)
C8A F6D 1.26(2)
C8A F4D 1.35(2)
C8A F5D 1.44(2)
S9 O17 1.423(9)
S9 O18 1.443(10)
S9 N104 1.543(12)
S9 C9A 1.809(16)
S10 O20 1.391(10)
S10 O19 1.504(9)
S10 N104 1.548(12)
S10 C10A 1.650(18)
C9A F2E 1.309(16)
C9A F3E 1.332(18)
C9A F1E 1.334(18)
C10A F5E 1.336(19)
C10A F4E 1.352(17)
C10A F6E 1.456(19)
S11 O21 1.410(9)
S11 O22 1.433(12)
S11 N105 1.591(14)
S11 C11A 1.86(2)
S12 O23 1.405(9)
S12 O24 1.423(9)
S12 N105 1.497(13)
S12 C12A 1.831(18)
C11A F2F 1.23(2)
C11A F1F 1.32(2)
C11A F3F 1.36(2)
C12A F4F 1.25(2)
C12A F6F 1.328(19)
C12A F5F 1.34(2)
S13 O25 1.374(16)
S13 O26 1.424(17)
S13 N106 1.625(14)
S13 C13A 1.790(17)
S14 O28 1.451(17)
S14 O27 1.456(17)
S14 N106 1.605(15)
S14 C14A 1.816(17)
C13A F3G 1.299(18)
C13A F1G 1.303(18)
C13A F2G 1.331(18)
C14A F6G 1.335(19)
C14A F5G 1.341(19)
C14A F4G 1.362(19)
N1S C1S 1.109(14)
C1S C2S 1.454(15)
C2S H2S1 0.9800
C2S H2S2 0.9800
C2S H2S3 0.9800
N1S' C1S' 1.16(2)
C1S' C2S' 1.46(2)
C2S' H2S4 0.9800
C2S' H2S5 0.9800
C2S' H2S6 0.9800
O1S C52S 1.31(3)
O1S C51S 1.41(3)
C50S C51S 1.53(3)
C50S H50A 0.9800
C50S H50B 0.9800
C50S H50C 0.9800
C51S H51D 0.9900
C51S H51E 0.9900
C52S C53S 1.71(3)
C52S H52D 0.9900
C52S H52E 0.9900
C53S H53A 0.9800
C53S H53B 0.9800
C53S H53C 0.9800
O2S C56S 1.37(3)
O2S C55S 1.48(4)
C54S C55S 1.49(4)
C54S H54A 0.9800
C54S H54B 0.9800
C54S H54C 0.9800
C55S H55D 0.9900
C55S H55E 0.9900
C56S C57S 1.48(3)
C56S H56D 0.9900
C56S H56E 0.9900
C57S H57A 0.9800
C57S H57B 0.9800
C57S H57C 0.9800
O2A C56A 1.43(4)
O2A C55A 1.53(4)
C54A C55A 1.49(4)
C54A H54D 0.9800
C54A H54E 0.9800
C54A H54F 0.9800
C55A H55F 0.9900
C55A H55G 0.9900
C56A C57A 1.66(4)
C56A H56F 0.9900
C56A H56G 0.9900
C57A H57D 0.9800
C57A H57E 0.9800
C57A H57F 0.9800
O3S C59S 1.26(3)
O3S C60S 1.65(4)
C58S C59S 1.29(3)
C58S H58A 0.9800
C58S H58B 0.9800
C58S H58C 0.9800
C59S H59D 0.9900
C59S H59E 0.9900
C60S C61S 1.46(6)
C60S H60D 0.9900
C60S H60E 0.9900
C61S H61A 0.9800
C61S H61B 0.9800
C61S H61C 0.9800

loop_
_geom_torsion_atom_site_label_1
_geom_torsion_atom_site_label_2
_geom_torsion_atom_site_label_3
_geom_torsion_atom_site_label_4
_geom_torsion
N8 Fe5 N4 C17 -81.4(10)
N7 Fe5 N4 C17 -4.8(10)
N5 Fe5 N4 C17 -154.0(10)
N6 Fe5 N4 C17 57.8(12)
N3 Fe5 N4 C17 116.6(10)
N8 Fe5 N4 O42 107.7(9)
N7 Fe5 N4 O42 -175.7(9)
N5 Fe5 N4 O42 35.2(9)
N6 Fe5 N4 O42 -113.0(9)
N3 Fe5 N4 O42 -54.3(9)
N8 Fe5 N5 C21 -5.9(10)
N7 Fe5 N5 C21 57.2(13)
N6 Fe5 N5 C21 -84.4(10)
N4 Fe5 N5 C21 117.2(10)
N3 Fe5 N5 C21 -158.2(10)
N8 Fe5 N5 O43 -176.0(9)
N7 Fe5 N5 O43 -112.9(9)
N6 Fe5 N5 O43 105.5(8)
N4 Fe5 N5 O43 -52.9(8)
N3 Fe5 N5 O43 31.6(8)
N8 Fe5 N6 C14 -156.6(10)
N7 Fe5 N6 C14 117.7(10)
N5 Fe5 N6 C14 -83.3(11)
N4 Fe5 N6 C14 57.5(12)
N3 Fe5 N6 C14 -3.3(10)
N8 Fe5 N6 O44 31.4(9)
N7 Fe5 N6 O44 -54.2(9)
N5 Fe5 N6 O44 104.7(8)
N4 Fe5 N6 O44 -114.5(9)
N3 Fe5 N6 O44 -175.3(9)
N8 Fe5 N7 C18 122.5(10)
N5 Fe5 N7 C18 61.7(13)
N6 Fe5 N7 C18 -149.5(10)
N4 Fe5 N7 C18 -0.7(10)
N3 Fe5 N7 C18 -76.9(10)
N8 Fe5 N7 O45 -50.4(8)
N5 Fe5 N7 O45 -111.2(9)
N6 Fe5 N7 O45 37.5(8)
N4 Fe5 N7 O45 -173.6(9)
N3 Fe5 N7 O45 110.2(8)
N7 Fe5 N8 C22 -147.5(11)
N5 Fe5 N8 C22 1.5(10)
N6 Fe5 N8 C22 126.9(11)
N4 Fe5 N8 C22 -75.4(12)
N3 Fe5 N8 C22 67.4(15)
N7 Fe5 N8 O46 37.2(10)
N5 Fe5 N8 O46 -173.8(11)
N6 Fe5 N8 O46 -48.4(10)
N4 Fe5 N8 O46 109.3(10)
N3 Fe5 N8 O46 -107.9(11)
C13 N3 O41 B1 -158.2(12)
Fe5 N3 O41 B1 17.9(13)
O43 B1 O41 N3 46.7(12)
O42 B1 O41 N3 -73.0(11)
C10 B1 O41 N3 167.9(9)
C17 N4 O42 B1 -155.5(10)
Fe5 N4 O42 B1 15.9(12)
O43 B1 O42 N4 -68.5(10)
O41 B1 O42 N4 53.6(11)
C10 B1 O42 N4 172.6(8)
C21 N5 O43 B1 -153.7(10)
Fe5 N5 O43 B1 16.7(12)
O42 B1 O43 N5 52.0(11)
O41 B1 O43 N5 -66.7(11)
C10 B1 O43 N5 171.7(8)
C14 N6 O44 B2 -155.0(11)
Fe5 N6 O44 B2 17.4(12)
O45 B2 O44 N6 49.4(11)
O46 B2 O44 N6 -69.5(11)
C25 B2 O44 N6 165.9(9)
C18 N7 O45 B2 -162.6(10)
Fe5 N7 O45 B2 10.6(12)
O44 B2 O45 N7 -65.2(11)
O46 B2 O45 N7 56.0(10)
C25 B2 O45 N7 176.6(8)
C22 N8 O46 B2 -162.5(11)
Fe5 N8 O46 B2 12.9(14)
O44 B2 O46 N8 52.9(13)
O45 B2 O46 N8 -68.5(11)
C25 B2 O46 N8 175.2(10)
C5 N1 C1 C2 -4.2(16)
Fe1 N1 C1 C2 179.1(9)
N1 C1 C2 C3 1.3(19)
C1 C2 C3 C4 1(2)
C2 C3 C4 C5 1(2)
C3 C4 C5 N1 -4(2)
C3 C4 C5 C6 179.5(12)
C1 N1 C5 C4 5.7(17)
Fe1 N1 C5 C4 -177.2(10)
C1 N1 C5 C6 -177.5(9)
Fe1 N1 C5 C6 -0.4(12)
C7 N2 C6 C5 172.4(9)
Fe1 N2 C6 C5 -5.7(14)
C4 C5 C6 N2 -179.2(12)
N1 C5 C6 N2 4.1(15)
C6 N2 C7 C8 109.6(13)
Fe1 N2 C7 C8 -72.6(13)
C6 N2 C7 C12 -74.9(14)
Fe1 N2 C7 C12 102.9(11)
C12 C7 C8 C9 -1.1(18)
N2 C7 C8 C9 174.4(11)
C7 C8 C9 C10 -2.8(19)
C8 C9 C10 C11 4.8(18)
C8 C9 C10 B1 -169.7(11)
O43 B1 C10 C11 -65.5(14)
O42 B1 C10 C11 53.5(14)
O41 B1 C10 C11 171.0(11)
O43 B1 C10 C9 108.8(12)
O42 B1 C10 C9 -132.2(11)
O41 B1 C10 C9 -14.7(15)
C9 C10 C11 C12 -3.2(18)
B1 C10 C11 C12 171.5(11)
C10 C11 C12 C7 -0.4(18)
C8 C7 C12 C11 2.6(17)
N2 C7 C12 C11 -173.0(10)
O41 N3 C13 C14 179.7(10)
Fe5 N3 C13 C14 3.5(17)
O41 N3 C13 C15 1(2)
Fe5 N3 C13 C15 -175.4(12)
O44 N6 C14 C13 178.3(10)
Fe5 N6 C14 C13 5.8(15)
O44 N6 C14 C16 -0.4(18)
Fe5 N6 C14 C16 -172.9(10)
N3 C13 C14 N6 -5.6(17)
C15 C13 C14 N6 173.3(14)
N3 C13 C14 C16 173.1(13)
C15 C13 C14 C16 -8(2)
O42 N4 C17 C18 -179.6(9)
Fe5 N4 C17 C18 8.6(14)
O42 N4 C17 C19 1.2(17)
Fe5 N4 C17 C19 -170.6(10)
O45 N7 C18 C17 178.6(9)
Fe5 N7 C18 C17 5.2(14)
O45 N7 C18 C20 -1.4(17)
Fe5 N7 C18 C20 -174.8(9)
N4 C17 C18 N7 -8.3(15)
C19 C17 C18 N7 170.8(12)
N4 C17 C18 C20 171.7(12)
C19 C17 C18 C20 -9(2)
O43 N5 C21 C22 179.2(9)
Fe5 N5 C21 C22 8.6(14)
O43 N5 C21 C23 3.7(17)
Fe5 N5 C21 C23 -166.9(9)
O46 N8 C22 C21 178.1(10)
Fe5 N8 C22 C21 2.4(15)
O46 N8 C22 C24 3.5(18)
Fe5 N8 C22 C24 -172.2(9)
N5 C21 C22 N8 -6.6(15)
C23 C21 C22 N8 168.8(12)
N5 C21 C22 C24 167.6(12)
C23 C21 C22 C24 -17(2)
O44 B2 C25 C26 -41.1(15)
O45 B2 C25 C26 78.5(14)
O46 B2 C25 C26 -164.5(12)
O44 B2 C25 C30 145.6(12)
O45 B2 C25 C30 -94.8(13)
O46 B2 C25 C30 22.1(17)
C30 C25 C26 C27 1(2)
B2 C25 C26 C27 -172.8(12)
C25 C26 C27 C28 3(2)
C26 C27 C28 C29 -7(2)
C26 C27 C28 N9 175.7(12)
C31 N9 C28 C29 -88.2(16)
Fe2 N9 C28 C29 98.5(13)
C31 N9 C28 C27 88.9(15)
Fe2 N9 C28 C27 -84.4(13)
C27 C28 C29 C30 8(2)
N9 C28 C29 C30 -175.1(11)
C26 C25 C30 C29 0(2)
B2 C25 C30 C29 173.2(12)
C28 C29 C30 C25 -4(2)
C28 N9 C31 C32 -175.0(10)
Fe2 N9 C31 C32 -0.9(16)
C36 N10 C32 C33 -5(2)
Fe2 N10 C32 C33 178.8(13)
C36 N10 C32 C31 179.0(10)
Fe2 N10 C32 C31 2.4(14)
N9 C31 C32 N10 -1.0(18)
N9 C31 C32 C33 -177.2(15)
N10 C32 C33 C34 4(3)
C31 C32 C33 C34 179.6(16)
C32 C33 C34 C35 -3(3)
C33 C34 C35 C36 3(3)
C32 N10 C36 C35 4.8(18)
Fe2 N10 C36 C35 -179.2(10)
C34 C35 C36 N10 -4(2)
N18 Fe6 N13 C49 61.3(13)
N15 Fe6 N13 C49 120.7(10)
N14 Fe6 N13 C49 -152.3(10)
N17 Fe6 N13 C49 -78.2(10)
N16 Fe6 N13 C49 0.6(10)
N18 Fe6 N13 O47 -109.0(9)
N15 Fe6 N13 O47 -49.6(8)
N14 Fe6 N13 O47 37.4(8)
N17 Fe6 N13 O47 111.5(8)
N16 Fe6 N13 O47 -169.7(9)
N18 Fe6 N14 C53 -80.7(10)
N13 Fe6 N14 C53 117.1(10)
N15 Fe6 N14 C53 -154.9(10)
N17 Fe6 N14 C53 -1.3(9)
N16 Fe6 N14 C53 59.1(13)
N18 Fe6 N14 O48 109.9(8)
N13 Fe6 N14 O48 -52.3(8)
N15 Fe6 N14 O48 35.7(8)
N17 Fe6 N14 O48 -170.7(8)
N16 Fe6 N14 O48 -110.3(9)
N18 Fe6 N15 C57 -0.6(9)
N13 Fe6 N15 C57 -155.0(10)
N14 Fe6 N15 C57 119.1(10)
N17 Fe6 N15 C57 59.9(12)
N16 Fe6 N15 C57 -80.5(10)
N18 Fe6 N15 O49 -174.0(9)
N13 Fe6 N15 O49 31.5(8)
N14 Fe6 N15 O49 -54.4(8)
N17 Fe6 N15 O49 -113.6(9)
N16 Fe6 N15 O49 106.0(8)
N13 Fe6 N18 C58 61.7(12)
N15 Fe6 N18 C58 -0.1(9)
N14 Fe6 N18 C58 -79.6(10)
N17 Fe6 N18 C58 -153.9(9)
N16 Fe6 N18 C58 120.2(9)
N13 Fe6 N18 O52 -112.2(9)
N15 Fe6 N18 O52 -173.9(8)
N14 Fe6 N18 O52 106.5(8)
N17 Fe6 N18 O52 32.2(8)
N16 Fe6 N18 O52 -53.6(8)
C49 N13 O47 B3 -157.7(10)
Fe6 N13 O47 B3 13.1(11)
O49 B3 O47 N13 54.4(10)
O48 B3 O47 N13 -69.3(9)
C46 B3 O47 N13 173.5(8)
C53 N14 O48 B3 -156.4(10)
Fe6 N14 O48 B3 13.3(11)
O49 B3 O48 N14 -67.4(10)
O47 B3 O48 N14 55.4(10)
C46 B3 O48 N14 174.7(8)
C57 N15 O49 B3 -155.3(10)
Fe6 N15 O49 B3 18.3(11)
O48 B3 O49 N15 49.6(11)
O47 B3 O49 N15 -72.0(10)
C46 B3 O49 N15 167.2(8)
C50 N16 O50 B4 -148.2(10)
Fe6 N16 O50 B4 16.3(11)
O51 B4 O50 N16 53.2(10)
O52 B4 O50 N16 -69.4(10)
C61 B4 O50 N16 173.2(8)
C54 N17 O51 B4 -154.2(10)
Fe6 N17 O51 B4 13.6(11)
O50 B4 O51 N17 -68.8(10)
O52 B4 O51 N17 54.4(10)
C61 B4 O51 N17 173.7(8)
C58 N18 O52 B4 -156.4(9)
Fe6 N18 O52 B4 17.8(10)
O50 B4 O52 N18 50.1(9)
O51 B4 O52 N18 -72.7(10)
C61 B4 O52 N18 166.5(8)
C41 N11 C37 C38 -1.5(17)
Fe1 N11 C37 C38 -169.9(9)
N11 C37 C38 C39 -1.5(19)
C37 C38 C39 C40 2(2)
C38 C39 C40 C41 1(2)
C39 C40 C41 N11 -4(2)
C39 C40 C41 C42 171.5(12)
C37 N11 C41 C40 4.3(17)
Fe1 N11 C41 C40 174.2(10)
C37 N11 C41 C42 -171.8(10)
Fe1 N11 C41 C42 -1.9(13)
C43 N12 C42 C41 177.2(10)
Fe1 N12 C42 C41 -6.2(14)
C40 C41 C42 N12 -170.6(12)
N11 C41 C42 N12 5.3(16)
C42 N12 C43 C44 -79.1(14)
Fe1 N12 C43 C44 104.7(11)
C42 N12 C43 C48 102.7(13)
Fe1 N12 C43 C48 -73.5(13)
C48 C43 C44 C45 3.8(17)
N12 C43 C44 C45 -174.3(10)
C43 C44 C45 C46 -2.3(18)
C44 C45 C46 C47 0.2(17)
C44 C45 C46 B3 179.5(10)
O49 B3 C46 C45 126.0(12)
O48 B3 C46 C45 -113.2(12)
O47 B3 C46 C45 4.9(15)
O49 B3 C46 C47 -54.7(13)
O48 B3 C46 C47 66.1(12)
O47 B3 C46 C47 -175.8(10)
C45 C46 C47 C48 0.5(18)
B3 C46 C47 C48 -178.8(10)
C46 C47 C48 C43 0.9(18)
C44 C43 C48 C47 -3.1(17)
N12 C43 C48 C47 175.0(10)
O47 N13 C49 C50 176.3(9)
Fe6 N13 C49 C50 5.1(14)
O47 N13 C49 C51 1.8(18)
Fe6 N13 C49 C51 -169.4(10)
O50 N16 C50 C49 176.3(9)
Fe6 N16 C50 C49 11.6(14)
O50 N16 C50 C52 -0.1(18)
Fe6 N16 C50 C52 -164.8(9)
N13 C49 C50 N16 -10.3(16)
C51 C49 C50 N16 164.1(13)
N13 C49 C50 C52 166.1(12)
C51 C49 C50 C52 -20(2)
O48 N14 C53 C54 174.8(9)
Fe6 N14 C53 C54 4.9(14)
O48 N14 C53 C55 -0.3(17)
Fe6 N14 C53 C55 -170.2(9)
O51 N17 C54 C53 174.8(9)
Fe6 N17 C54 C53 6.4(13)
O51 N17 C54 C56 -4.0(17)
Fe6 N17 C54 C56 -172.4(10)
N14 C53 C54 N17 -6.9(15)
C55 C53 C54 N17 168.2(11)
N14 C53 C54 C56 171.9(12)
C55 C53 C54 C56 -13(2)
O49 N15 C57 C58 174.8(9)
Fe6 N15 C57 C58 1.0(14)
O49 N15 C57 C59 2.4(17)
Fe6 N15 C57 C59 -171.4(9)
O52 N18 C58 C57 174.9(9)
Fe6 N18 C58 C57 0.6(14)
O52 N18 C58 C60 -0.8(16)
Fe6 N18 C58 C60 -175.2(9)
N15 C57 C58 N18 -1.0(15)
C59 C57 C58 N18 171.2(11)
N15 C57 C58 C60 174.7(11)
C59 C57 C58 C60 -13.1(19)
O50 B4 C61 C62 -72.2(12)
O51 B4 C61 C62 47.7(14)
O52 B4 C61 C62 168.2(10)
O50 B4 C61 C66 101.5(12)
O51 B4 C61 C66 -138.6(11)
O52 B4 C61 C66 -18.0(14)
C66 C61 C62 C63 0.8(17)
B4 C61 C62 C63 174.8(11)
C61 C62 C63 C64 -3.4(18)
C62 C63 C64 C65 5.0(18)
C62 C63 C64 N19 -177.6(10)
C67 N19 C64 C63 -69.3(15)
Fe3 N19 C64 C63 107.0(11)
C67 N19 C64 C65 108.2(13)
Fe3 N19 C64 C65 -75.5(13)
C63 C64 C65 C66 -3.9(17)
N19 C64 C65 C66 178.7(10)
C64 C65 C66 C61 1.2(18)
C62 C61 C66 C65 0.3(18)
B4 C61 C66 C65 -173.7(11)
C64 N19 C67 C68 177.7(10)
Fe3 N19 C67 C68 0.9(15)
C72 N20 C68 C69 -0.1(19)
Fe3 N20 C68 C69 178.5(11)
C72 N20 C68 C67 -179.8(10)
Fe3 N20 C68 C67 -1.1(13)
N19 C67 C68 C69 -179.5(13)
N19 C67 C68 N20 0.2(17)
N20 C68 C69 C70 0(2)
C67 C68 C69 C70 179.9(14)
C68 C69 C70 C71 0(2)
C69 C70 C71 C72 -1(2)
C68 N20 C72 C71 -0.4(18)
Fe3 N20 C72 C71 -178.9(10)
C70 C71 C72 N20 1(2)
N25 Fe7 N23 C85 152.8(10)
N26 Fe7 N23 C85 -1.0(10)
N28 Fe7 N23 C85 77.9(11)
N27 Fe7 N23 C85 -63.8(13)
N24 Fe7 N23 C85 -121.7(10)
N25 Fe7 N23 O53 -30.6(9)
N26 Fe7 N23 O53 175.5(9)
N28 Fe7 N23 O53 -105.5(8)
N27 Fe7 N23 O53 112.8(9)
N24 Fe7 N23 O53 54.8(9)
N26 Fe7 N25 C93 -62.9(14)
N28 Fe7 N25 C93 -1.9(11)
N23 Fe7 N25 C93 -123.4(11)
N27 Fe7 N25 C93 77.4(12)
N24 Fe7 N25 C93 150.4(11)
N26 Fe7 N25 O55 111.3(10)
N28 Fe7 N25 O55 172.3(9)
N23 Fe7 N25 O55 50.8(9)
N27 Fe7 N25 O55 -108.4(9)
N24 Fe7 N25 O55 -35.4(9)
N25 Fe7 N26 C86 -59.1(13)
N28 Fe7 N26 C86 -118.0(10)
N23 Fe7 N26 C86 3.9(9)
N27 Fe7 N26 C86 155.7(10)
N24 Fe7 N26 C86 82.3(10)
N25 Fe7 N26 O56 113.0(9)
N28 Fe7 N26 O56 54.1(8)
N23 Fe7 N26 O56 176.0(9)
N27 Fe7 N26 O56 -32.2(8)
N24 Fe7 N26 O56 -105.6(8)
N25 Fe7 N27 C90 76.7(10)
N26 Fe7 N27 C90 -121.7(10)
N28 Fe7 N27 C90 151.1(10)
N23 Fe7 N27 C90 -61.4(13)
N24 Fe7 N27 C90 -1.2(10)
N25 Fe7 N27 O57 -108.6(8)
N26 Fe7 N27 O57 53.0(8)
N28 Fe7 N27 O57 -34.2(8)
N23 Fe7 N27 O57 113.3(9)
N24 Fe7 N27 O57 173.5(9)
N25 Fe7 N28 C94 3.6(10)
N26 Fe7 N28 C94 158.0(10)
N23 Fe7 N28 C94 84.3(11)
N27 Fe7 N28 C94 -114.9(10)
N24 Fe7 N28 C94 -56.7(13)
N25 Fe7 N28 O58 173.0(9)
N26 Fe7 N28 O58 -32.6(8)
N23 Fe7 N28 O58 -106.2(8)
N27 Fe7 N28 O58 54.5(8)
N24 Fe7 N28 O58 112.7(9)
C85 N23 O53 B5 157.5(11)
Fe7 N23 O53 B5 -19.1(12)
O54 B5 O53 N23 -52.3(10)
O55 B5 O53 N23 71.5(11)
C82 B5 O53 N23 -169.9(9)
C89 N24 O54 B5 149.9(11)
Fe7 N24 O54 B5 -22.8(11)
O55 B5 O54 N24 -47.2(11)
O53 B5 O54 N24 75.4(10)
C82 B5 O54 N24 -166.8(8)
C93 N25 O55 B5 159.8(11)
Fe7 N25 O55 B5 -14.7(12)
O54 B5 O55 N25 68.3(11)
O53 B5 O55 N25 -52.9(11)
C82 B5 O55 N25 -171.9(8)
C86 N26 O56 B6 153.3(10)
Fe7 N26 O56 B6 -19.1(11)
O58 B6 O56 N26 -49.7(10)
O57 B6 O56 N26 72.0(10)
C97 B6 O56 N26 -169.7(8)
C90 N27 O57 B6 157.1(10)
Fe7 N27 O57 B6 -17.9(11)
O56 B6 O57 N27 -51.4(11)
O58 B6 O57 N27 72.3(10)
C97 B6 O57 N27 -170.7(8)
C94 N28 O58 B6 152.7(11)
Fe7 N28 O58 B6 -17.0(11)
O56 B6 O58 N28 69.8(10)
O57 B6 O58 N28 -53.1(10)
C97 B6 O58 N28 -169.7(8)
C77 N21 C73 C74 -0.3(19)
Fe2 N21 C73 C74 -177.6(10)
N21 C73 C74 C75 1(2)
C73 C74 C75 C76 -3(2)
C74 C75 C76 C77 5(2)
C73 N21 C77 C76 3(2)
Fe2 N21 C77 C76 -179.8(11)
C73 N21 C77 C78 -177.4(11)
Fe2 N21 C77 C78 0.2(14)
C75 C76 C77 N21 -5(2)
C75 C76 C77 C78 175.0(14)
C79 N22 C78 C77 175.8(10)
Fe2 N22 C78 C77 -3.8(15)
N21 C77 C78 N22 2.3(17)
C76 C77 C78 N22 -177.7(14)
C78 N22 C79 C80 109.2(14)
Fe2 N22 C79 C80 -71.2(14)
C78 N22 C79 C84 -69.3(15)
Fe2 N22 C79 C84 110.4(12)
C84 C79 C80 C81 -6.8(19)
N22 C79 C80 C81 174.7(11)
C79 C80 C81 C82 4(2)
C80 C81 C82 C83 -2(2)
C80 C81 C82 B5 -176.6(12)
O54 B5 C82 C83 62.9(14)
O55 B5 C82 C83 -59.4(14)
O53 B5 C82 C83 -179.7(11)
O54 B5 C82 C81 -122.8(13)
O55 B5 C82 C81 114.9(13)
O53 B5 C82 C81 -5.4(17)
C81 C82 C83 C84 2.3(19)
B5 C82 C83 C84 177.2(11)
C82 C83 C84 C79 -5(2)
C80 C79 C84 C83 7.1(19)
N22 C79 C84 C83 -174.4(11)
O53 N23 C85 C86 -178.2(9)
Fe7 N23 C85 C86 -1.6(14)
O53 N23 C85 C87 -0.4(18)
Fe7 N23 C85 C87 176.2(9)
O56 N26 C86 C85 -178.4(9)
Fe7 N26 C86 C85 -5.7(14)
O56 N26 C86 C88 2.4(17)
Fe7 N26 C86 C88 175.1(9)
N23 C85 C86 N26 4.4(15)
C87 C85 C86 N26 -173.4(11)
N23 C85 C86 C88 -176.3(12)
C87 C85 C86 C88 6(2)
O54 N24 C89 C90 -178.3(10)
Fe7 N24 C89 C90 -5.3(15)
O54 N24 C89 C91 1.0(18)
Fe7 N24 C89 C91 173.9(9)
O57 N27 C90 C89 -176.1(9)
Fe7 N27 C90 C89 -1.1(14)
O57 N27 C90 C92 1.7(18)
Fe7 N27 C90 C92 176.7(10)
N24 C89 C90 N27 3.9(16)
C91 C89 C90 N27 -175.3(12)
N24 C89 C90 C92 -173.8(12)
C91 C89 C90 C92 7(2)
O55 N25 C93 C94 -174.6(10)
Fe7 N25 C93 C94 0.2(17)
O55 N25 C93 C95 0(2)
Fe7 N25 C93 C95 175.2(13)
O58 N28 C94 C93 -174.4(10)
Fe7 N28 C94 C93 -4.4(16)
O58 N28 C94 C96 -0.4(19)
Fe7 N28 C94 C96 169.6(10)
N25 C93 C94 N28 2.6(18)
C95 C93 C94 N28 -172.4(15)
N25 C93 C94 C96 -171.3(13)
C95 C93 C94 C96 14(2)
O56 B6 C97 C98 9.4(14)
O58 B6 C97 C98 -113.0(11)
O57 B6 C97 C98 129.7(11)
O56 B6 C97 C102 -171.4(10)
O58 B6 C97 C102 66.2(13)
O57 B6 C97 C102 -51.1(14)
C102 C97 C98 C99 3.4(17)
B6 C97 C98 C99 -177.4(10)
C97 C98 C99 C100 -1.3(18)
C98 C99 C100 C101 -1.7(17)
C98 C99 C100 N29 179.0(10)
C103 N29 C100 C99 100.4(12)
Fe3 N29 C100 C99 -78.5(11)
C103 N29 C100 C101 -78.9(12)
Fe3 N29 C100 C101 102.2(10)
C99 C100 C101 C102 2.3(16)
N29 C100 C101 C102 -178.4(9)
C100 C101 C102 C97 0.0(17)
C98 C97 C102 C101 -2.8(17)
B6 C97 C102 C101 178.0(10)
C100 N29 C103 C104 179.5(8)
Fe3 N29 C103 C104 -1.5(12)
C108 N30 C104 C105 0.0(15)
Fe3 N30 C104 C105 178.6(8)
C108 N30 C104 C103 179.0(9)
Fe3 N30 C104 C103 -2.4(11)
N29 C103 C104 N30 2.6(14)
N29 C103 C104 C105 -178.4(10)
N30 C104 C105 C106 -0.7(16)
C103 C104 C105 C106 -179.6(10)
C104 C105 C106 C107 1.6(16)
C105 C106 C107 C108 -1.6(17)
C104 N30 C108 C107 -0.1(15)
Fe3 N30 C108 C107 -178.4(8)
C106 C107 C108 N30 0.9(17)
N38 Fe8 N33 C121 57.6(13)
N37 Fe8 N33 C121 -81.4(11)
N36 Fe8 N33 C121 -4.3(10)
N35 Fe8 N33 C121 119.2(11)
N34 Fe8 N33 C121 -155.0(11)
N38 Fe8 N33 O59 -111.4(10)
N37 Fe8 N33 O59 109.6(9)
N36 Fe8 N33 O59 -173.2(10)
N35 Fe8 N33 O59 -49.8(10)
N34 Fe8 N33 O59 36.0(10)
N38 Fe8 N34 C125 -79.2(10)
N37 Fe8 N34 C125 -1.5(9)
N33 Fe8 N34 C125 121.2(10)
N36 Fe8 N34 C125 59.4(13)
N35 Fe8 N34 C125 -151.6(10)
N38 Fe8 N34 O60 107.1(9)
N37 Fe8 N34 O60 -175.2(9)
N33 Fe8 N34 O60 -52.5(9)
N36 Fe8 N34 O60 -114.3(10)
N35 Fe8 N34 O60 34.6(9)
N38 Fe8 N35 C129 -3.3(10)
N37 Fe8 N35 C129 59.2(13)
N33 Fe8 N35 C129 -153.1(10)
N36 Fe8 N35 C129 -80.0(11)
N34 Fe8 N35 C129 119.1(10)
N38 Fe8 N35 O61 -177.1(10)
N37 Fe8 N35 O61 -114.5(9)
N33 Fe8 N35 O61 33.1(9)
N36 Fe8 N35 O61 106.2(9)
N34 Fe8 N35 O61 -54.7(9)
N38 Fe8 N36 C122 -149.2(11)
N37 Fe8 N36 C122 124.5(11)
N33 Fe8 N36 C122 1.2(11)
N35 Fe8 N36 C122 -77.1(12)
N34 Fe8 N36 C122 65.7(15)
N38 Fe8 N36 O62 32.4(10)
N37 Fe8 N36 O62 -53.9(10)
N33 Fe8 N36 O62 -177.2(11)
N35 Fe8 N36 O62 104.5(10)
N34 Fe8 N36 O62 -112.6(10)
N38 Fe8 N37 C126 118.9(10)
N33 Fe8 N37 C126 -82.6(10)
N36 Fe8 N37 C126 -155.1(10)
N35 Fe8 N37 C126 58.7(12)
N34 Fe8 N37 C126 -3.4(9)
N38 Fe8 N37 O63 -53.3(8)
N33 Fe8 N37 O63 105.2(8)
N36 Fe8 N37 O63 32.7(8)
N35 Fe8 N37 O63 -113.5(9)
N34 Fe8 N37 O63 -175.6(9)
N37 Fe8 N38 C130 -151.1(10)
N33 Fe8 N38 C130 63.2(12)
N36 Fe8 N38 C130 122.8(10)
N35 Fe8 N38 C130 -1.0(9)
N34 Fe8 N38 C130 -78.2(10)
N37 Fe8 N38 O64 35.5(9)
N33 Fe8 N38 O64 -110.3(10)
N36 Fe8 N38 O64 -50.6(9)
N35 Fe8 N38 O64 -174.5(10)
N34 Fe8 N38 O64 108.3(9)
C121 N33 O59 B7 -157.9(11)
Fe8 N33 O59 B7 11.3(14)
O60 B7 O59 N33 -64.4(12)
O61 B7 O59 N33 56.1(12)
C118 B7 O59 N33 172.8(9)
C125 N34 O60 B7 -156.6(10)
Fe8 N34 O60 B7 17.3(12)
O59 B7 O60 N34 48.0(11)
O61 B7 O60 N34 -71.5(11)
C118 B7 O60 N34 168.4(9)
C129 N35 O61 B7 -156.2(10)
Fe8 N35 O61 B7 17.8(12)
O60 B7 O61 N35 51.8(11)
O59 B7 O61 N35 -71.3(10)
C118 B7 O61 N35 173.3(8)
C122 N36 O62 B8 -159.4(11)
Fe8 N36 O62 B8 19.1(14)
O63 B8 O62 N36 49.8(12)
O64 B8 O62 N36 -71.9(11)
C133 B8 O62 N36 170.5(9)
C126 N37 O63 B8 -155.3(10)
Fe8 N37 O63 B8 17.3(12)
O62 B8 O63 N37 -69.6(11)
O64 B8 O63 N37 50.0(12)
C133 B8 O63 N37 170.7(8)
C130 N38 O64 B8 -160.1(10)
Fe8 N38 O64 B8 13.6(12)
O63 B8 O64 N38 -67.2(11)
O62 B8 O64 N38 54.5(11)
C133 B8 O64 N38 171.6(9)
C113 N31 C109 C110 -1.8(18)
Fe2 N31 C109 C110 -179.9(9)
N31 C109 C110 C111 1(2)
C109 C110 C111 C112 0(2)
C110 C111 C112 C113 0(2)
C111 C112 C113 N31 -1(2)
C111 C112 C113 C114 178.2(13)
C109 N31 C113 C112 2.0(18)
Fe2 N31 C113 C112 -179.6(10)
C109 N31 C113 C114 -177.6(11)
Fe2 N31 C113 C114 0.8(13)
C115 N32 C114 C113 -179.2(10)
Fe2 N32 C114 C113 -1.9(15)
C112 C113 C114 N32 -178.9(13)
N31 C113 C114 N32 0.7(17)
C114 N32 C115 C116 -81.0(14)
Fe2 N32 C115 C116 102.0(11)
C114 N32 C115 C120 99.9(14)
Fe2 N32 C115 C120 -77.1(13)
C120 C115 C116 C117 -0.5(18)
N32 C115 C116 C117 -179.6(10)
C115 C116 C117 C118 0(2)
C116 C117 C118 C119 1.3(19)
C116 C117 C118 B7 172.1(11)
O60 B7 C118 C117 164.5(10)
O59 B7 C118 C117 -71.4(13)
O61 B7 C118 C117 44.3(14)
O60 B7 C118 C119 -25.3(15)
O59 B7 C118 C119 98.8(13)
O61 B7 C118 C119 -145.5(11)
C117 C118 C119 C120 -2.0(19)
B7 C118 C119 C120 -172.6(11)
C118 C119 C120 C115 1(2)
C116 C115 C120 C119 -0.1(18)
N32 C115 C120 C119 179.0(11)
O59 N33 C121 C122 175.7(11)
Fe8 N33 C121 C122 6.2(16)
O59 N33 C121 C123 -7(2)
Fe8 N33 C121 C123 -176.5(11)
O62 N36 C122 C121 -179.9(11)
Fe8 N36 C122 C121 1.6(16)
O62 N36 C122 C124 3(2)
Fe8 N36 C122 C124 -175.8(11)
N33 C121 C122 N36 -4.7(17)
C123 C121 C122 N36 178.0(13)
N33 C121 C122 C124 172.5(13)
C123 C121 C122 C124 -5(2)
O60 N34 C125 C126 179.4(9)
Fe8 N34 C125 C126 5.4(14)
O60 N34 C125 C127 -2.5(17)
Fe8 N34 C125 C127 -176.5(9)
O63 N37 C126 C125 179.6(9)
Fe8 N37 C126 C125 6.8(13)
O63 N37 C126 C128 1.5(17)
Fe8 N37 C126 C128 -171.2(10)
N34 C125 C126 N37 -7.3(14)
C127 C125 C126 N37 174.6(11)
N34 C125 C126 C128 170.7(12)
C127 C125 C126 C128 -7.4(19)
O61 N35 C129 C130 -179.3(10)
Fe8 N35 C129 C130 6.5(15)
O61 N35 C129 C131 2.6(18)
Fe8 N35 C129 C131 -171.6(10)
O64 N38 C130 C129 178.5(10)
Fe8 N38 C130 C129 4.6(14)
O64 N38 C130 C132 -0.8(18)
Fe8 N38 C130 C132 -174.7(10)
N35 C129 C130 N38 -6.8(16)
C131 C129 C130 N38 171.4(12)
N35 C129 C130 C132 172.5(12)
C131 C129 C130 C132 -9(2)
O63 B8 C133 C134 147.2(11)
O62 B8 C133 C134 25.8(14)
O64 B8 C133 C134 -90.8(12)
O63 B8 C133 C138 -33.6(14)
O62 B8 C133 C138 -155.0(10)
O64 B8 C133 C138 88.3(12)
C138 C133 C134 C135 -0.3(18)
B8 C133 C134 C135 178.9(11)
C133 C134 C135 C136 3(2)
C134 C135 C136 C137 -5.0(18)
C134 C135 C136 N39 179.4(11)
C139 N39 C136 C135 94.7(14)
Fe4 N39 C136 C135 -92.3(13)
C139 N39 C136 C137 -81.0(15)
Fe4 N39 C136 C137 92.1(11)
C135 C136 C137 C138 4.9(17)
N39 C136 C137 C138 -179.4(9)
C134 C133 C138 C137 0.3(17)
B8 C133 C138 C137 -179.0(10)
C136 C137 C138 C133 -2.5(17)
C136 N39 C139 C140 178.0(12)
Fe4 N39 C139 C140 4.1(18)
C144 N40 C140 C141 -1(2)
Fe4 N40 C140 C141 178.8(13)
C144 N40 C140 C139 177.8(14)
Fe4 N40 C140 C139 -2.4(17)
N39 C139 C140 C141 177.6(17)
N39 C139 C140 N40 -1(2)
N40 C140 C141 C142 3(3)
C139 C140 C141 C142 -175.7(19)
C140 C141 C142 C143 -5(3)
C141 C142 C143 C144 5(3)
C140 N40 C144 C143 1(3)
Fe4 N40 C144 C143 -178.7(14)
C142 C143 C144 N40 -3(3)
N47 Fe9 N45 C165 82.0(11)
N48 Fe9 N45 C165 2.7(10)
N46 Fe9 N45 C165 -58.5(13)
N44 Fe9 N45 C165 156.3(11)
N43 Fe9 N45 C165 -118.1(11)
N47 Fe9 N45 O67 -106.0(9)
N48 Fe9 N45 O67 174.8(10)
N46 Fe9 N45 O67 113.5(10)
N44 Fe9 N45 O67 -31.7(9)
N43 Fe9 N45 O67 53.9(9)
N45 Fe9 N46 C158 -66.0(13)
N47 Fe9 N46 C158 148.0(11)
N48 Fe9 N46 C158 -125.3(11)
N44 Fe9 N46 C158 74.0(11)
N43 Fe9 N46 C158 -4.1(10)
N45 Fe9 N46 O68 113.6(10)
N47 Fe9 N46 O68 -32.4(9)
N48 Fe9 N46 O68 54.3(9)
N44 Fe9 N46 O68 -106.4(9)
N43 Fe9 N46 O68 175.5(9)
N45 Fe9 N47 C162 83.7(10)
N48 Fe9 N47 C162 158.1(10)
N46 Fe9 N47 C162 -115.5(10)
N44 Fe9 N47 C162 3.5(9)
N43 Fe9 N47 C162 -56.0(14)
N45 Fe9 N47 O69 -106.7(8)
N48 Fe9 N47 O69 -32.4(8)
N46 Fe9 N47 O69 54.1(8)
N44 Fe9 N47 O69 173.1(9)
N43 Fe9 N47 O69 113.6(9)
N45 Fe9 N48 C166 -1.4(11)
N47 Fe9 N48 C166 -121.6(12)
N46 Fe9 N48 C166 151.7(12)
N44 Fe9 N48 C166 -64.5(15)
N43 Fe9 N48 C166 78.3(12)
N45 Fe9 N48 O70 174.8(10)
N47 Fe9 N48 O70 54.6(9)
N46 Fe9 N48 O70 -32.2(9)
N44 Fe9 N48 O70 111.7(10)
N43 Fe9 N48 O70 -105.5(9)
C157 N43 O65 B9 151.1(11)
Fe9 N43 O65 B9 -16.5(11)
O67 B9 O65 N43 69.5(11)
O66 B9 O65 N43 -52.6(10)
C154 B9 O65 N43 -172.4(8)
C161 N44 O66 B9 156.8(10)
Fe9 N44 O66 B9 -13.3(11)
O67 B9 O66 N44 -53.6(11)
O65 B9 O66 N44 69.2(10)
C154 B9 O66 N44 -172.3(8)
C165 N45 O67 B9 154.0(11)
Fe9 N45 O67 B9 -18.3(12)
O65 B9 O67 N45 -50.0(11)
O66 B9 O67 N45 71.4(11)
C154 B9 O67 N45 -168.4(9)
C158 N46 O68 B10 160.3(11)
Fe9 N46 O68 B10 -19.3(12)
O70 B10 O68 N46 -50.3(12)
O69 B10 O68 N46 72.1(11)
C169 B10 O68 N46 -167.9(9)
C162 N47 O69 B10 151.8(10)
Fe9 N47 O69 B10 -18.3(11)
O70 B10 O69 N47 70.7(10)
O68 B10 O69 N47 -51.5(11)
C169 B10 O69 N47 -171.1(9)
C166 N48 O70 B10 156.7(12)
Fe9 N48 O70 B10 -19.4(13)
O68 B10 O70 N48 72.1(11)
O69 B10 O70 N48 -49.7(11)
C169 B10 O70 N48 -169.2(9)
C149 N41 C145 C146 -0.8(16)
Fe1 N41 C145 C146 -176.3(8)
N41 C145 C146 C147 0.2(18)
C145 C146 C147 C148 -0.8(18)
C146 C147 C148 C149 1.9(18)
C145 N41 C149 C148 2.0(15)
Fe1 N41 C149 C148 178.2(8)
C145 N41 C149 C150 -179.9(9)
Fe1 N41 C149 C150 -3.8(11)
C147 C148 C149 N41 -2.5(16)
C147 C148 C149 C150 179.6(10)
C151 N42 C150 C149 -178.4(9)
Fe1 N42 C150 C149 -0.1(12)
N41 C149 C150 N42 2.6(14)
C148 C149 C150 N42 -179.3(10)
C150 N42 C151 C152 105.2(12)
Fe1 N42 C151 C152 -72.8(12)
C150 N42 C151 C156 -76.9(13)
Fe1 N42 C151 C156 105.1(11)
C156 C151 C152 C153 1.5(17)
N42 C151 C152 C153 179.5(10)
C151 C152 C153 C154 -2.2(18)
C152 C153 C154 C155 3.2(18)
C152 C153 C154 B9 -178.4(11)
O67 B9 C154 C155 -73.0(13)
O65 B9 C154 C155 166.4(10)
O66 B9 C154 C155 47.3(14)
O67 B9 C154 C153 108.7(12)
O65 B9 C154 C153 -11.9(15)
O66 B9 C154 C153 -131.1(11)
C153 C154 C155 C156 -3.7(18)
B9 C154 C155 C156 177.8(11)
C152 C151 C156 C155 -1.9(16)
N42 C151 C156 C155 -179.9(10)
C154 C155 C156 C151 3.2(18)
O65 N43 C157 C158 -174.9(10)
Fe9 N43 C157 C158 -7.1(16)
O65 N43 C157 C159 2(2)
Fe9 N43 C157 C159 170.3(11)
O68 N46 C158 C157 -178.0(10)
Fe9 N46 C158 C157 1.6(16)
O68 N46 C158 C160 -3.9(19)
Fe9 N46 C158 C160 175.7(10)
N43 C157 C158 N46 3.4(17)
C159 C157 C158 N46 -173.9(13)
N43 C157 C158 C160 -170.6(13)
C159 C157 C158 C160 12(2)
O66 N44 C161 C162 -173.1(9)
Fe9 N44 C161 C162 -2.8(14)
O66 N44 C161 C163 5.9(17)
Fe9 N44 C161 C163 176.2(9)
O69 N47 C162 C161 -176.0(9)
Fe9 N47 C162 C161 -5.7(14)
O69 N47 C162 C164 -1.5(17)
Fe9 N47 C162 C164 168.8(9)
N44 C161 C162 N47 5.1(15)
C163 C161 C162 N47 -173.9(11)
N44 C161 C162 C164 -169.2(12)
C163 C161 C162 C164 12(2)
O67 N45 C165 C166 -176.1(11)
Fe9 N45 C165 C166 -3.4(16)
O67 N45 C165 C167 -1(2)
Fe9 N45 C165 C167 172.0(12)
O70 N48 C166 C165 -176.4(12)
Fe9 N48 C166 C165 -0.1(18)
O70 N48 C166 C168 3(2)
Fe9 N48 C166 C168 178.9(12)
N45 C165 C166 N48 2.1(19)
C167 C165 C166 N48 -173.3(14)
N45 C165 C166 C168 -176.8(15)
C167 C165 C166 C168 8(3)
O70 B10 C169 C170 -67.7(14)
O68 B10 C169 C170 51.8(15)
O69 B10 C169 C170 171.9(11)
O70 B10 C169 C174 105.7(13)
O68 B10 C169 C174 -134.7(12)
O69 B10 C169 C174 -14.6(16)
C174 C169 C170 C171 2(2)
B10 C169 C170 C171 176.2(12)
C169 C170 C171 C172 0(2)
C170 C171 C172 C173 0.9(19)
C170 C171 C172 N49 178.4(11)
C175 N49 C172 C173 59.5(15)
Fe4 N49 C172 C173 -116.6(12)
C175 N49 C172 C171 -118.0(13)
Fe4 N49 C172 C171 66.0(14)
C171 C172 C173 C174 -3.6(19)
N49 C172 C173 C174 179.0(11)
C172 C173 C174 C169 6(2)
C170 C169 C174 C173 -5(2)
B10 C169 C174 C173 -178.9(12)
C172 N49 C175 C176 -178.1(10)
Fe4 N49 C175 C176 -1.3(13)
C180 N50 C176 C177 -0.9(16)
Fe4 N50 C176 C177 -173.6(9)
C180 N50 C176 C175 179.2(10)
Fe4 N50 C176 C175 6.6(12)
N49 C175 C176 C177 176.6(11)
N49 C175 C176 N50 -3.5(15)
N50 C176 C177 C178 -1.2(17)
C175 C176 C177 C178 178.6(11)
C176 C177 C178 C179 3.1(18)
C177 C178 C179 C180 -3(2)
C176 N50 C180 C179 1.2(18)
Fe4 N50 C180 C179 172.4(10)
C178 C179 C180 N50 1(2)
N57 Fe10 N53 C193 -78.6(11)
N54 Fe10 N53 C193 -152.0(11)
N58 Fe10 N53 C193 58.3(14)
N55 Fe10 N53 C193 121.0(11)
N56 Fe10 N53 C193 -0.7(11)
N57 Fe10 N53 O71 107.2(9)
N54 Fe10 N53 O71 33.7(8)
N58 Fe10 N53 O71 -115.9(9)
N55 Fe10 N53 O71 -53.3(9)
N56 Fe10 N53 O71 -175.0(9)
N57 Fe10 N54 C197 -0.4(9)
N58 Fe10 N54 C197 -78.9(10)
N53 Fe10 N54 C197 121.6(9)
N55 Fe10 N54 C197 -152.4(10)
N56 Fe10 N54 C197 62.9(12)
N57 Fe10 N54 O72 -174.9(9)
N58 Fe10 N54 O72 106.6(8)
N53 Fe10 N54 O72 -52.8(8)
N55 Fe10 N54 O72 33.1(8)
N56 Fe10 N54 O72 -111.5(10)
N57 Fe10 N55 C201 64.0(17)
N54 Fe10 N55 C201 124.6(13)
N58 Fe10 N55 C201 -0.9(13)
N53 Fe10 N55 C201 -149.3(13)
N56 Fe10 N55 C201 -76.8(14)
N57 Fe10 N55 O73 -110.8(11)
N54 Fe10 N55 O73 -50.3(10)
N58 Fe10 N55 O73 -175.7(11)
N53 Fe10 N55 O73 35.8(10)
N56 Fe10 N55 O73 108.4(10)
N54 Fe10 N57 C198 -3.1(11)
N58 Fe10 N57 C198 122.2(12)
N53 Fe10 N57 C198 -81.0(12)
N55 Fe10 N57 C198 59.6(15)
N56 Fe10 N57 C198 -153.8(12)
N54 Fe10 N57 O75 -176.7(10)
N58 Fe10 N57 O75 -51.4(10)
N53 Fe10 N57 O75 105.4(10)
N55 Fe10 N57 O75 -113.9(11)
N56 Fe10 N57 O75 32.7(10)
N57 Fe10 N58 C202 -150.9(14)
N54 Fe10 N58 C202 -77.3(14)
N53 Fe10 N58 C202 65.4(17)
N55 Fe10 N58 C202 0.6(13)
N56 Fe10 N58 C202 122.6(14)
N57 Fe10 N58 O76 30.6(11)
N54 Fe10 N58 O76 104.2(11)
N53 Fe10 N58 O76 -113.1(11)
N55 Fe10 N58 O76 -177.9(12)
N56 Fe10 N58 O76 -55.9(11)
C193 N53 O71 B11 -157.3(11)
Fe10 N53 O71 B11 17.2(11)
O73 B11 O71 N53 50.3(10)
O72 B11 O71 N53 -70.2(10)
C190 B11 O71 N53 171.4(8)
C197 N54 O72 B11 -159.2(9)
Fe10 N54 O72 B11 15.6(12)
O73 B11 O72 N54 -67.9(11)
O71 B11 O72 N54 52.1(11)
C190 B11 O72 N54 169.3(8)
C201 N55 O73 B11 -160.6(13)
Fe10 N55 O73 B11 14.3(14)
O72 B11 O73 N55 51.6(12)
O71 B11 O73 N55 -67.5(11)
C190 B11 O73 N55 173.5(9)
C194 N56 O74 B12 -154.8(12)
Fe10 N56 O74 B12 22.0(14)
O75 B12 O74 N56 45.3(13)
O76 B12 O74 N56 -73.7(12)
C205 B12 O74 N56 164.8(10)
C198 N57 O75 B12 -156.0(12)
Fe10 N57 O75 B12 17.8(14)
O76 B12 O75 N57 48.3(13)
O74 B12 O75 N57 -68.5(12)
C205 B12 O75 N57 169.5(10)
C202 N58 O76 B12 -158.6(14)
Fe10 N58 O76 B12 19.9(15)
O75 B12 O76 N58 -68.5(12)
O74 B12 O76 N58 51.4(13)
C205 B12 O76 N58 172.9(10)
C185 N51 C181 C182 5.5(17)
Fe3 N51 C181 C182 179.4(9)
N51 C181 C182 C183 -4(2)
C181 C182 C183 C184 2(2)
C182 C183 C184 C185 -2(2)
C181 N51 C185 C184 -5.0(16)
Fe3 N51 C185 C184 -179.9(9)
C181 N51 C185 C186 179.3(10)
Fe3 N51 C185 C186 4.4(12)
C183 C184 C185 N51 3.3(19)
C183 C184 C185 C186 178.4(12)
C187 N52 C186 C185 179.2(9)
Fe3 N52 C186 C185 -0.4(13)
N51 C185 C186 N52 -2.7(15)
C184 C185 C186 N52 -178.3(11)
C186 N52 C187 C188 -74.4(13)
Fe3 N52 C187 C188 105.1(11)
C186 N52 C187 C192 105.0(12)
Fe3 N52 C187 C192 -75.5(12)
C192 C187 C188 C189 -0.8(16)
N52 C187 C188 C189 178.7(10)
C187 C188 C189 C190 -0.8(18)
C188 C189 C190 C191 2.7(17)
C188 C189 C190 B11 -175.7(11)
O73 B11 C190 C191 86.1(12)
O72 B11 C190 C191 -151.5(10)
O71 B11 C190 C191 -34.1(13)
O73 B11 C190 C189 -95.5(12)
O72 B11 C190 C189 26.9(14)
O71 B11 C190 C189 144.3(10)
C189 C190 C191 C192 -3.3(16)
B11 C190 C191 C192 175.2(10)
C190 C191 C192 C187 1.9(17)
C188 C187 C192 C191 0.2(16)
N52 C187 C192 C191 -179.2(10)
O71 N53 C193 C194 176.9(11)
Fe10 N53 C193 C194 2.3(17)
O71 N53 C193 C195 3(2)
Fe10 N53 C193 C195 -171.1(11)
O74 N56 C194 C193 179.6(12)
Fe10 N56 C194 C193 2.7(17)
O74 N56 C194 C196 2(2)
Fe10 N56 C194 C196 -175.1(12)
N53 C193 C194 N56 -3.1(19)
C195 C193 C194 N56 169.9(14)
N53 C193 C194 C196 174.7(15)
C195 C193 C194 C196 -12(3)
O72 N54 C197 C198 178.2(10)
Fe10 N54 C197 C198 3.2(14)
O72 N54 C197 C199 0.3(17)
Fe10 N54 C197 C199 -174.7(10)
O75 N57 C198 C197 179.4(11)
Fe10 N57 C198 C197 5.5(17)
O75 N57 C198 C200 -2(2)
Fe10 N57 C198 C200 -175.7(12)
N54 C197 C198 N57 -5.3(17)
C199 C197 C198 N57 172.7(13)
N54 C197 C198 C200 176.0(14)
C199 C197 C198 C200 -6(2)
O73 N55 C201 C202 176.1(14)
Fe10 N55 C201 C202 1(2)
O73 N55 C201 C203 4(2)
Fe10 N55 C201 C203 -171.6(15)
O76 N58 C202 C201 178.3(14)
Fe10 N58 C202 C201 0(2)
O76 N58 C202 C204 7(3)
Fe10 N58 C202 C204 -172.0(16)
N55 C201 C202 N58 0(2)
C203 C201 C202 N58 171.8(19)
N55 C201 C202 C204 171.4(19)
C203 C201 C202 C204 -16(3)
O75 B12 C205 C206 112.8(13)
O76 B12 C205 C206 -127.2(13)
O74 B12 C205 C206 -8.8(17)
O75 B12 C205 C210 -67.2(15)
O76 B12 C205 C210 52.8(16)
O74 B12 C205 C210 171.2(12)
C210 C205 C206 C207 -1(2)
B12 C205 C206 C207 179.3(12)
C205 C206 C207 C208 0(2)
C206 C207 C208 C209 1(2)
C206 C207 C208 N59 -175.0(12)
C211 N59 C208 C207 -108.2(15)
Fe4 N59 C208 C207 68.2(15)
C211 N59 C208 C209 76.3(16)
Fe4 N59 C208 C209 -107.4(12)
C207 C208 C209 C210 -1(2)
N59 C208 C209 C210 174.2(12)
C208 C209 C210 C205 1(2)
C206 C205 C210 C209 0(2)
B12 C205 C210 C209 179.9(12)
C208 N59 C211 C212 -179.2(12)
Fe4 N59 C211 C212 4.2(17)
C216 N60 C212 C213 2(2)
Fe4 N60 C212 C213 180.0(12)
C216 N60 C212 C211 -177.5(13)
Fe4 N60 C212 C211 0.1(15)
N59 C211 C212 C213 177.4(14)
N59 C211 C212 N60 -2.7(19)
N60 C212 C213 C214 2(2)
C211 C212 C213 C214 -178.4(16)
C212 C213 C214 C215 -3(3)
C213 C214 C215 C216 1(2)
C212 N60 C216 C215 -5(2)
Fe4 N60 C216 C215 177.5(10)
C214 C215 C216 N60 4(2)
C1A S1 N200 S2 81(3)
O1 S1 N200 S2 -157.7(18)
O2 S1 N200 S2 -36(3)
O4 S2 N200 S1 117(2)
O3 S2 N200 S1 -32(3)
C2A S2 N200 S1 -139(2)
O1 S1 C1A F3A 176(4)
N200 S1 C1A F3A -70(4)
O2 S1 C1A F3A 52(5)
O1 S1 C1A F1A -51(4)
N200 S1 C1A F1A 64(3)
O2 S1 C1A F1A -175(2)
O1 S1 C1A F2A 53(4)
N200 S1 C1A F2A 168(3)
O2 S1 C1A F2A -71(3)
O2' S1' C1A' F2A' 5(3)
O1' S1' C1A' F2A' 137(3)
N20A S1' C1A' F2A' -114(3)
O2' S1' C1A' F3A' -111(3)
O1' S1' C1A' F3A' 22(3)
N20A S1' C1A' F3A' 131(3)
O2' S1' C1A' F1A' 136(3)
O1' S1' C1A' F1A' -92(3)
N20A S1' C1A' F1A' 17(3)
O4' S2' C2A' F5A' -34(4)
O3' S2' C2A' F5A' 100(4)
N20A S2' C2A' F5A' -147(3)
O4' S2' C2A' F6A' -160(3)
O3' S2' C2A' F6A' -27(4)
N20A S2' C2A' F6A' 86(3)
O4' S2' C2A' F4A' 81(3)
O3' S2' C2A' F4A' -145(3)
N20A S2' C2A' F4A' -32(3)
O2' S1' N20A S2' -26(4)
O1' S1' N20A S2' -166(3)
C1A' S1' N20A S2' 90(3)
O4' S2' N20A S1' 32(3)
O3' S2' N20A S1' -99(3)
C2A' S2' N20A S1' 144(3)
O8 S4 N201 S3 -33.1(17)
O7 S4 N201 S3 -165.7(12)
C4A S4 N201 S3 86.9(15)
O6 S3 N201 S4 -16.0(18)
O5 S3 N201 S4 -153.5(13)
C3A S3 N201 S4 95.8(14)
O6 S3 C3A F1B -64.1(17)
O5 S3 C3A F1B 65.0(18)
N201 S3 C3A F1B 174.6(15)
O6 S3 C3A F2B 174.9(13)
O5 S3 C3A F2B -56.0(16)
N201 S3 C3A F2B 53.6(15)
O6 S3 C3A F3B 59.9(16)
O5 S3 C3A F3B -171.0(14)
N201 S3 C3A F3B -61.4(16)
O8 S4 C4A F4B 175.4(16)
O7 S4 C4A F4B -59.9(18)
N201 S4 C4A F4B 50.2(19)
O8 S4 C4A F6B 58.8(18)
O7 S4 C4A F6B -176.5(16)
N201 S4 C4A F6B -66.4(18)
O8 S4 C4A F5B -63.7(18)
O7 S4 C4A F5B 61.0(17)
N201 S4 C4A F5B 171.0(15)
O10 S5 N102 S6 -35(3)
O9 S5 N102 S6 -169(2)
C5A S5 N102 S6 82(2)
O12 S6 N102 S5 -33(3)
O11 S6 N102 S5 -152(2)
C6A S6 N102 S5 80(3)
O10 S5 C5A F2C -69(2)
O9 S5 C5A F2C 59(3)
N102 S5 C5A F2C 175.7(19)
O10 S5 C5A F3C 176(2)
O9 S5 C5A F3C -57(3)
N102 S5 C5A F3C 60(2)
O10 S5 C5A F1C 53(2)
O9 S5 C5A F1C -179(2)
N102 S5 C5A F1C -62(2)
O12 S6 C6A F4C -103(3)
O11 S6 C6A F4C 15(3)
N102 S6 C6A F4C 137(2)
O12 S6 C6A F6C 127(3)
O11 S6 C6A F6C -114(3)
N102 S6 C6A F6C 7(3)
O12 S6 C6A F5C 10(3)
O11 S6 C6A F5C 129(2)
N102 S6 C6A F5C -110(2)
O9' S5' N202 S6' -29(5)
O10' S5' N202 S6' -160(4)
C5A' S5' N202 S6' 92(4)
O12' S6' N202 S5' 106(4)
O11' S6' N202 S5' -35(5)
C6A' S6' N202 S5' -144(4)
O9' S5' C5A' F3C' 80(4)
O10' S5' C5A' F3C' -163(3)
N202 S5' C5A' F3C' -51(3)
O9' S5' C5A' F1C' -164(3)
O10' S5' C5A' F1C' -48(3)
N202 S5' C5A' F1C' 65(3)
O9' S5' C5A' F2C' -47(3)
O10' S5' C5A' F2C' 69(3)
N202 S5' C5A' F2C' -179(3)
O12' S6' C6A' F5C' 27(3)
O11' S6' C6A' F5C' 163(3)
N202 S6' C6A' F5C' -86(3)
O12' S6' C6A' F6C' -102(3)
O11' S6' C6A' F6C' 35(3)
N202 S6' C6A' F6C' 146(3)
O12' S6' C6A' F4C' 143(3)
O11' S6' C6A' F4C' -81(3)
N202 S6' C6A' F4C' 30(3)
O9A S5A N302 S6A 11(5)
O10A S5A N302 S6A 139(4)
C5AA S5A N302 S6A -106(4)
O11A S6A N302 S5A -50(5)
O12A S6A N302 S5A 176(4)
C6AA S6A N302 S5A 67(4)
O9A S5A C5AA F1CA -167(4)
O10A S5A C5AA F1CA 61(4)
N302 S5A C5AA F1CA -50(4)
O9A S5A C5AA F3CA -44(5)
O10A S5A C5AA F3CA -176(4)
N302 S5A C5AA F3CA 74(4)
O9A S5A C5AA F2CA 74(4)
O10A S5A C5AA F2CA -58(4)
N302 S5A C5AA F2CA -168(4)
O11A S6A C6AA F5CA 12(5)
O12A S6A C6AA F5CA 146(4)
N302 S6A C6AA F5CA -101(4)
O11A S6A C6AA F4CA -119(5)
O12A S6A C6AA F4CA 15(4)
N302 S6A C6AA F4CA 128(4)
O11A S6A C6AA F6CA 129(4)
O12A S6A C6AA F6CA -97(4)
N302 S6A C6AA F6CA 16(4)
O16 S8 N103 S7 7.7(19)
O15 S8 N103 S7 148.4(12)
C8A S8 N103 S7 -101.8(14)
O14 S7 N103 S8 150.7(12)
O13 S7 N103 S8 18.3(17)
C7A S7 N103 S8 -95.1(15)
O14 S7 C7A F2D 176.1(18)
O13 S7 C7A F2D -59(2)
N103 S7 C7A F2D 60(2)
O14 S7 C7A F1D 50(2)
O13 S7 C7A F1D 174.5(17)
N103 S7 C7A F1D -66.1(19)
O14 S7 C7A F3D -60.6(18)
O13 S7 C7A F3D 64.3(18)
N103 S7 C7A F3D -176.3(15)
O16 S8 C8A F6D -57.9(19)
O15 S8 C8A F6D 174.8(16)
N103 S8 C8A F6D 66.4(18)
O16 S8 C8A F4D 174.9(15)
O15 S8 C8A F4D 47.5(18)
N103 S8 C8A F4D -60.8(17)
O16 S8 C8A F5D 65.8(14)
O15 S8 C8A F5D -61.6(14)
N103 S8 C8A F5D -169.9(13)
O17 S9 N104 S10 -17.9(11)
O18 S9 N104 S10 121.6(8)
C9A S9 N104 S10 -129.4(9)
O20 S10 N104 S9 -163.8(8)
O19 S10 N104 S9 -27.3(11)
C10A S10 N104 S9 84.1(10)
O17 S9 C9A F2E 176.5(12)
O18 S9 C9A F2E 52.6(15)
N104 S9 C9A F2E -62.9(14)
O17 S9 C9A F3E -62.3(13)
O18 S9 C9A F3E 173.7(11)
N104 S9 C9A F3E 58.3(12)
O17 S9 C9A F1E 57.4(13)
O18 S9 C9A F1E -66.5(12)
N104 S9 C9A F1E 178.0(11)
O20 S10 C10A F5E 62.4(16)
O19 S10 C10A F5E -59.3(15)
N104 S10 C10A F5E 179.3(13)
O20 S10 C10A F4E -167.1(14)
O19 S10 C10A F4E 71.2(16)
N104 S10 C10A F4E -50.2(17)
O20 S10 C10A F6E -56.2(15)
O19 S10 C10A F6E -177.9(12)
N104 S10 C10A F6E 60.7(15)
O23 S12 N105 S11 8.6(13)
O24 S12 N105 S11 146.9(9)
C12A S12 N105 S11 -103.4(12)
O21 S11 N105 S12 16.1(14)
O22 S11 N105 S12 154.1(10)
C11A S11 N105 S12 -93.4(12)
O21 S11 C11A F2F -56(2)
O22 S11 C11A F2F 179.5(16)
N105 S11 C11A F2F 63.6(19)
O21 S11 C11A F1F 65.4(17)
O22 S11 C11A F1F -58.7(17)
N105 S11 C11A F1F -174.6(14)
O21 S11 C11A F3F 178.1(15)
O22 S11 C11A F3F 54.0(19)
N105 S11 C11A F3F -61.9(18)
O23 S12 C12A F4F -60.7(16)
O24 S12 C12A F4F 174.2(13)
N105 S12 C12A F4F 62.5(15)
O23 S12 C12A F6F 172.2(14)
O24 S12 C12A F6F 47.1(17)
N105 S12 C12A F6F -64.6(17)
O23 S12 C12A F5F 58.9(15)
O24 S12 C12A F5F -66.2(14)
N105 S12 C12A F5F -177.9(13)
O28 S14 N106 S13 -179.6(18)
O27 S14 N106 S13 -63(2)
C14A S14 N106 S13 58(2)
O25 S13 N106 S14 13(2)
O26 S13 N106 S14 141.4(18)
C13A S13 N106 S14 -111.4(16)
O25 S13 C13A F3G -177(2)
O26 S13 C13A F3G 61(2)
N106 S13 C13A F3G -46(2)
O25 S13 C13A F1G 61(2)
O26 S13 C13A F1G -61(2)
N106 S13 C13A F1G -168.6(18)
O25 S13 C13A F2G -57(2)
O26 S13 C13A F2G -179(2)
N106 S13 C13A F2G 74(2)
O28 S14 C14A F6G -180(3)
O27 S14 C14A F6G 63(3)
N106 S14 C14A F6G -58(3)
O28 S14 C14A F5G -59(3)
O27 S14 C14A F5G -176(3)
N106 S14 C14A F5G 63(3)
O28 S14 C14A F4G 55(3)
O27 S14 C14A F4G -62(3)
N106 S14 C14A F4G 177(2)
C52S O1S C51S C50S -178(2)
C51S O1S C52S C53S -176(2)
C56S O2S C55S C54S -146(5)
C55S O2S C56S C57S -170(5)
C56A O2A C55A C54A 141(6)
C55A O2A C56A C57A 152(5)
C60S O3S C59S C58S 179(2)
C59S O3S C60S C61S -176(3)
